data_4342531
loop_
_publ_author_name
'Kobayashi, Atsushi'
'Suzuki, Yui'
'Ohba, Tadashi'
'Ogawa, Tomohiro'
'Matsumoto, Takeshi'
'Noro, Shin-Ichiro'
'Chang, Ho-Chol'
'Kato, Masako'

_publ_section_title
;
 Systematic Syntheses and Metalloligand Doping of Flexible Porous
 Coordination Polymers Composed of a Co(III)-Metalloligand.
;
_journal_issue 6
_journal_name_full 'Inorganic chemistry'
_journal_page_first 2522
_journal_page_last 2535
_journal_paper_doi 10.1021/ic5021302
_journal_volume 54
_journal_year 2015
_chemical_formula_moiety 'C36 H18 Co Er N6 O12'
_chemical_formula_sum 'C36 H18 Co Er N6 O12'
_chemical_formula_weight 952.76
_space_group_IT_number 225
_symmetry_cell_setting cubic
_symmetry_Int_Tables_number 225
_symmetry_space_group_name_Hall '-F 4 2 3'
_symmetry_space_group_name_H-M 'F m -3 m'
_atom_sites_solution_primary direct
_atom_sites_solution_secondary difmap
_cell_angle_alpha 90.0000
_cell_angle_beta 90.0000
_cell_angle_gamma 90.0000
_cell_formula_units_Z 4
_cell_length_a 17.8277(10)
_cell_length_b 17.8277(10)
_cell_length_c 17.8277(10)
_cell_measurement_reflns_used 4570
_cell_measurement_temperature 150
_cell_measurement_theta_max 27.48
_cell_measurement_theta_min 3.23
_cell_volume 5666.1(6)
_computing_cell_refinement CrystalClear
_computing_data_collection 'CrystalClear (Rigaku Corp., 2000)'
_computing_data_reduction CrystalClear
_computing_molecular_graphics 'CrystalStructure 4.0'
_computing_publication_material 'CrystalStructure 4.0 (Rigaku, 2010)'
_computing_structure_refinement 'SHELXL97 (Sheldrick, 2008)'
_computing_structure_solution 'SHELXS97 (Sheldrick, 2008)'
_diffrn_ambient_temperature 150
_diffrn_detector_area_resol_mean 7.314
_diffrn_measured_fraction_theta_full 0.995
_diffrn_measured_fraction_theta_max 0.995
_diffrn_measurement_device_type 'Rigaku Mercury70'
_diffrn_measurement_method \w
_diffrn_radiation_type 'Mo K\a'
_diffrn_radiation_wavelength 0.71070
_diffrn_reflns_av_R_equivalents 0.0358
_diffrn_reflns_limit_h_max 16
_diffrn_reflns_limit_h_min -23
_diffrn_reflns_limit_k_max 23
_diffrn_reflns_limit_k_min -17
_diffrn_reflns_limit_l_max 18
_diffrn_reflns_limit_l_min -23
_diffrn_reflns_number 11374
_diffrn_reflns_theta_full 27.48
_diffrn_reflns_theta_max 27.48
_diffrn_standards_number 0
_exptl_absorpt_coefficient_mu 1.808
_exptl_absorpt_correction_T_max 0.697
_exptl_absorpt_correction_T_min 0.582
_exptl_absorpt_correction_type multi-scan
_exptl_absorpt_process_details 'REQAB (Rigaku, 1998)'
_exptl_crystal_colour yellow
_exptl_crystal_density_diffrn 1.117
_exptl_crystal_density_method 'not measured'
_exptl_crystal_description block
_exptl_crystal_F_000 1868.00
_exptl_crystal_size_max 0.200
_exptl_crystal_size_mid 0.200
_exptl_crystal_size_min 0.200
_refine_diff_density_max 0.990
_refine_diff_density_min -1.620
_refine_ls_extinction_method none
_refine_ls_goodness_of_fit_ref 1.186
_refine_ls_hydrogen_treatment undef
_refine_ls_number_parameters 30
_refine_ls_number_reflns 383
_refine_ls_number_restraints 0
_refine_ls_R_factor_gt 0.0762
_refine_ls_shift/su_max 0.003
_refine_ls_structure_factor_coef Fsqd
_refine_ls_weighting_details 'w = 1/[\s^2^(Fo^2^)+(0.1931P)^2^+0.0000P] where P=(Fo^2^+2Fc^2^)/3'
_refine_ls_weighting_scheme calc
_refine_ls_wR_factor_ref 0.2188
_reflns_number_gt 383
_reflns_number_total 383
_reflns_threshold_expression F^2^>2.0\s(F^2^)
_cod_data_source_file ic5021302_si_002.cif
_cod_data_source_block '_ErCo'
_cod_depositor_comments 'Adding full bibliography for 4342525--4342531.cif.'
_cod_database_code 4342531

loop_
_symmetry_equiv_pos_site_id
_symmetry_equiv_pos_as_xyz
1 +X,+Y,+Z
2 +Y,+Z,+X
3 +Z,+X,+Y
4 +X,+Y,-Z
5 +Y,+Z,-X
6 +Z,+X,-Y
7 +Y,-Z,-X
8 +Z,-X,-Y
9 -Z,+X,-Y
10 -X,+Y,-Z
11 -Y,+Z,-X
12 +X,-Y,-Z
13 +Y,+X,+Z
14 +Z,+Y,+X
15 +X,+Z,+Y
16 +Y,+X,-Z
17 +Z,+Y,-X
18 +X,+Z,-Y
19 -Z,+Y,-X
20 -X,+Z,-Y
21 +X,-Z,-Y
22 +Y,-X,-Z
23 +Z,-Y,-X
24 -Y,+X,-Z
25 -X,-Y,-Z
26 -Y,-Z,-X
27 -Z,-X,-Y
28 -X,-Y,+Z
29 -Y,-Z,+X
30 -Z,-X,+Y
31 -Y,+Z,+X
32 -Z,+X,+Y
33 +Z,-X,+Y
34 +X,-Y,+Z
35 +Y,-Z,+X
36 -X,+Y,+Z
37 -Y,-X,-Z
38 -Z,-Y,-X
39 -X,-Z,-Y
40 -Y,-X,+Z
41 -Z,-Y,+X
42 -X,-Z,+Y
43 +Z,-Y,+X
44 +X,-Z,+Y
45 -X,+Z,+Y
46 -Y,+X,+Z
47 -Z,+Y,+X
48 +Y,-X,+Z
49 +X,1/2+Y,1/2+Z
50 +Y,1/2+Z,1/2+X
51 +Z,1/2+X,1/2+Y
52 +X,1/2+Y,1/2-Z
53 +Y,1/2+Z,1/2-X
54 +Z,1/2+X,1/2-Y
55 +Y,1/2-Z,1/2-X
56 +Z,1/2-X,1/2-Y
57 -Z,1/2+X,1/2-Y
58 -X,1/2+Y,1/2-Z
59 -Y,1/2+Z,1/2-X
60 +X,1/2-Y,1/2-Z
61 +Y,1/2+X,1/2+Z
62 +Z,1/2+Y,1/2+X
63 +X,1/2+Z,1/2+Y
64 +Y,1/2+X,1/2-Z
65 +Z,1/2+Y,1/2-X
66 +X,1/2+Z,1/2-Y
67 -Z,1/2+Y,1/2-X
68 -X,1/2+Z,1/2-Y
69 +X,1/2-Z,1/2-Y
70 +Y,1/2-X,1/2-Z
71 +Z,1/2-Y,1/2-X
72 -Y,1/2+X,1/2-Z
73 -X,1/2-Y,1/2-Z
74 -Y,1/2-Z,1/2-X
75 -Z,1/2-X,1/2-Y
76 -X,1/2-Y,1/2+Z
77 -Y,1/2-Z,1/2+X
78 -Z,1/2-X,1/2+Y
79 -Y,1/2+Z,1/2+X
80 -Z,1/2+X,1/2+Y
81 +Z,1/2-X,1/2+Y
82 +X,1/2-Y,1/2+Z
83 +Y,1/2-Z,1/2+X
84 -X,1/2+Y,1/2+Z
85 -Y,1/2-X,1/2-Z
86 -Z,1/2-Y,1/2-X
87 -X,1/2-Z,1/2-Y
88 -Y,1/2-X,1/2+Z
89 -Z,1/2-Y,1/2+X
90 -X,1/2-Z,1/2+Y
91 +Z,1/2-Y,1/2+X
92 +X,1/2-Z,1/2+Y
93 -X,1/2+Z,1/2+Y
94 -Y,1/2+X,1/2+Z
95 -Z,1/2+Y,1/2+X
96 +Y,1/2-X,1/2+Z
97 1/2+X,+Y,1/2+Z
98 1/2+Y,+Z,1/2+X
99 1/2+Z,+X,1/2+Y
100 1/2+X,+Y,1/2-Z
101 1/2+Y,+Z,1/2-X
102 1/2+Z,+X,1/2-Y
103 1/2+Y,-Z,1/2-X
104 1/2+Z,-X,1/2-Y
105 1/2-Z,+X,1/2-Y
106 1/2-X,+Y,1/2-Z
107 1/2-Y,+Z,1/2-X
108 1/2+X,-Y,1/2-Z
109 1/2+Y,+X,1/2+Z
110 1/2+Z,+Y,1/2+X
111 1/2+X,+Z,1/2+Y
112 1/2+Y,+X,1/2-Z
113 1/2+Z,+Y,1/2-X
114 1/2+X,+Z,1/2-Y
115 1/2-Z,+Y,1/2-X
116 1/2-X,+Z,1/2-Y
117 1/2+X,-Z,1/2-Y
118 1/2+Y,-X,1/2-Z
119 1/2+Z,-Y,1/2-X
120 1/2-Y,+X,1/2-Z
121 1/2-X,-Y,1/2-Z
122 1/2-Y,-Z,1/2-X
123 1/2-Z,-X,1/2-Y
124 1/2-X,-Y,1/2+Z
125 1/2-Y,-Z,1/2+X
126 1/2-Z,-X,1/2+Y
127 1/2-Y,+Z,1/2+X
128 1/2-Z,+X,1/2+Y
129 1/2+Z,-X,1/2+Y
130 1/2+X,-Y,1/2+Z
131 1/2+Y,-Z,1/2+X
132 1/2-X,+Y,1/2+Z
133 1/2-Y,-X,1/2-Z
134 1/2-Z,-Y,1/2-X
135 1/2-X,-Z,1/2-Y
136 1/2-Y,-X,1/2+Z
137 1/2-Z,-Y,1/2+X
138 1/2-X,-Z,1/2+Y
139 1/2+Z,-Y,1/2+X
140 1/2+X,-Z,1/2+Y
141 1/2-X,+Z,1/2+Y
142 1/2-Y,+X,1/2+Z
143 1/2-Z,+Y,1/2+X
144 1/2+Y,-X,1/2+Z
145 1/2+X,1/2+Y,+Z
146 1/2+Y,1/2+Z,+X
147 1/2+Z,1/2+X,+Y
148 1/2+X,1/2+Y,-Z
149 1/2+Y,1/2+Z,-X
150 1/2+Z,1/2+X,-Y
151 1/2+Y,1/2-Z,-X
152 1/2+Z,1/2-X,-Y
153 1/2-Z,1/2+X,-Y
154 1/2-X,1/2+Y,-Z
155 1/2-Y,1/2+Z,-X
156 1/2+X,1/2-Y,-Z
157 1/2+Y,1/2+X,+Z
158 1/2+Z,1/2+Y,+X
159 1/2+X,1/2+Z,+Y
160 1/2+Y,1/2+X,-Z
161 1/2+Z,1/2+Y,-X
162 1/2+X,1/2+Z,-Y
163 1/2-Z,1/2+Y,-X
164 1/2-X,1/2+Z,-Y
165 1/2+X,1/2-Z,-Y
166 1/2+Y,1/2-X,-Z
167 1/2+Z,1/2-Y,-X
168 1/2-Y,1/2+X,-Z
169 1/2-X,1/2-Y,-Z
170 1/2-Y,1/2-Z,-X
171 1/2-Z,1/2-X,-Y
172 1/2-X,1/2-Y,+Z
173 1/2-Y,1/2-Z,+X
174 1/2-Z,1/2-X,+Y
175 1/2-Y,1/2+Z,+X
176 1/2-Z,1/2+X,+Y
177 1/2+Z,1/2-X,+Y
178 1/2+X,1/2-Y,+Z
179 1/2+Y,1/2-Z,+X
180 1/2-X,1/2+Y,+Z
181 1/2-Y,1/2-X,-Z
182 1/2-Z,1/2-Y,-X
183 1/2-X,1/2-Z,-Y
184 1/2-Y,1/2-X,+Z
185 1/2-Z,1/2-Y,+X
186 1/2-X,1/2-Z,+Y
187 1/2+Z,1/2-Y,+X
188 1/2+X,1/2-Z,+Y
189 1/2-X,1/2+Z,+Y
190 1/2-Y,1/2+X,+Z
191 1/2-Z,1/2+Y,+X
192 1/2+Y,1/2-X,+Z

loop_
_atom_site_label
_atom_site_type_symbol
_atom_site_fract_x
_atom_site_fract_y
_atom_site_fract_z
_atom_site_U_iso_or_equiv
_atom_site_adp_type
_atom_site_occupancy
_atom_site_symmetry_multiplicity
_atom_site_calc_flag
Er(1) Er 0.5000 0.5000 0.0000 0.0389(7) Uani 1.0 4 d
Co(1) Co 0.0000 0.5000 0.0000 0.0365(11) Uani 1.0 4 d
O(1) O 0.3802(16) 0.4432(16) 0.0000 0.164(15) Uani 0.5000 96 d
N(1) N 0.1057(12) 0.5000 0.0000 0.087(6) Uani 1.0 24 d
C(1) C 0.347(2) 0.5000 0.0000 0.121(13) Uani 1.0 24 d
C(2) C 0.2528(19) 0.5000 0.0000 0.097(12) Uani 1.0 24 d
C(3) C 0.224(3) 0.431(3) 0.0000 0.138(15) Uani 0.5000 96 d
C(4) C 0.140(2) 0.434(3) 0.0000 0.16(3) Uani 0.5000 96 d

loop_
_atom_site_aniso_label
_atom_site_aniso_U_11
_atom_site_aniso_U_22
_atom_site_aniso_U_33
_atom_site_aniso_U_12
_atom_site_aniso_U_13
_atom_site_aniso_U_23
Er(1) 0.0389(7) 0.0389(7) 0.0389(7) 0.0000 0.0000 0.0000
Co(1) 0.0365(11) 0.0365(11) 0.0365(11) 0.0000 0.0000 0.0000
O(1) 0.091(16) 0.097(17) 0.30(4) 0.019(14) 0.0000 0.0000
N(1) 0.050(10) 0.106(11) 0.106(11) 0.0000 0.0000 0.0000
C(1) 0.08(2) 0.14(3) 0.14(3) 0.0000 0.0000 0.0000
C(2) 0.11(4) 0.092(17) 0.092(17) 0.0000 0.0000 0.0000
C(3) 0.10(3) 0.16(5) 0.15(4) -0.00(3) 0.0000 0.0000
C(4) 0.12(3) 0.25(6) 0.13(3) 0.13(4) 0.0000 0.0000

loop_
_atom_type_symbol
_atom_type_description
_atom_type_scat_dispersion_real
_atom_type_scat_dispersion_imag
_atom_type_scat_source
C C 0.0033 0.0016
;
International Tables for Crystallography
(1992, Vol. C, Tables 4.2.6.8 and 6.1.1.4)
;
H H 0.0000 0.0000
;
International Tables for Crystallography
(1992, Vol. C, Table 6.1.1.4)
;
Co Co 0.3494 0.9721
;
International Tables for Crystallography
(1992, Vol. C, Tables 4.2.6.8 and 6.1.1.4)
;
Er Er -0.2586 4.9576
;
International Tables for Crystallography
(1992, Vol. C, Tables 4.2.6.8 and 6.1.1.4)
;
N N 0.0061 0.0033
;
International Tables for Crystallography
(1992, Vol. C, Tables 4.2.6.8 and 6.1.1.4)
;
O O 0.0106 0.0060
;
International Tables for Crystallography
(1992, Vol. C, Tables 4.2.6.8 and 6.1.1.4)
;

loop_
_geom_angle_atom_site_label_1
_geom_angle_atom_site_label_2
_geom_angle_atom_site_label_3
_geom_angle
_geom_angle_publ_flag
_geom_angle_site_symmetry_1
_geom_angle_site_symmetry_3
O(1) Er(1) O(1) 129.3(10) yes . 10_655
O(1) Er(1) O(1) 50.7(10) yes . 12_565
O(1) Er(1) O(1) 39.3(10) yes . 13_555
O(1) Er(1) O(1) 90.0(10) yes . 22_565
O(1) Er(1) O(1) 90.0(10) yes . 24_655
O(1) Er(1) O(1) 180.0(10) yes . 25_665
O(1) Er(1) O(1) 140.7(10) yes . 37_665
O(1) Er(1) O(1) 67.2(7) yes . 50_554
O(1) Er(1) O(1) 67.2(7) yes . 53_555
O(1) Er(1) O(1) 112.8(7) yes . 59_655
O(1) Er(1) O(1) 35.3(7) yes . 63_554
O(1) Er(1) O(1) 35.3(7) yes . 66_555
O(1) Er(1) O(1) 144.7(7) yes . 68_655
O(1) Er(1) O(1) 112.8(7) yes . 77_654
O(1) Er(1) O(1) 144.7(7) yes . 90_654
O(1) Er(1) O(1) 67.2(7) yes . 99_554
O(1) Er(1) O(1) 67.2(7) yes . 102_555
O(1) Er(1) O(1) 112.8(7) yes . 104_565
O(1) Er(1) O(1) 79.4(4) yes . 110_554
O(1) Er(1) O(1) 79.4(4) yes . 113_555
O(1) Er(1) O(1) 100.6(4) yes . 119_565
O(1) Er(1) O(1) 112.8(7) yes . 126_564
O(1) Er(1) O(1) 100.6(4) yes . 137_564
O(1) Er(1) C(1) 25.4(7) yes . .
O(1) Er(1) C(1) 154.6(7) yes . 10_655
O(1) Er(1) C(1) 64.6(7) yes . 13_555
O(1) Er(1) C(1) 115.4(7) yes . 22_565
O(1) Er(1) C(1) 90.000 yes . 50_554
O(1) Er(1) C(1) 90.000 yes . 53_555
O(1) Er(1) O(1) 180.0(10) yes 10_655 12_565
O(1) Er(1) O(1) 90.0(10) yes 10_655 13_555
O(1) Er(1) O(1) 140.7(10) yes 10_655 22_565
O(1) Er(1) O(1) 39.3(10) yes 10_655 24_655
O(1) Er(1) O(1) 50.7(10) yes 10_655 25_665
O(1) Er(1) O(1) 90.0(10) yes 10_655 37_665
O(1) Er(1) O(1) 112.8(7) yes 10_655 50_554
O(1) Er(1) O(1) 112.8(7) yes 10_655 53_555
O(1) Er(1) O(1) 67.2(7) yes 10_655 59_655
O(1) Er(1) O(1) 144.7(7) yes 10_655 63_554
O(1) Er(1) O(1) 144.7(7) yes 10_655 66_555
O(1) Er(1) O(1) 35.3(7) yes 10_655 68_655
O(1) Er(1) O(1) 67.2(7) yes 10_655 77_654
O(1) Er(1) O(1) 35.3(7) yes 10_655 90_654
O(1) Er(1) O(1) 67.2(7) yes 10_655 99_554
O(1) Er(1) O(1) 67.2(7) yes 10_655 102_555
O(1) Er(1) O(1) 112.8(7) yes 10_655 104_565
O(1) Er(1) O(1) 79.4(4) yes 10_655 110_554
O(1) Er(1) O(1) 79.4(4) yes 10_655 113_555
O(1) Er(1) O(1) 100.6(4) yes 10_655 119_565
O(1) Er(1) O(1) 112.8(7) yes 10_655 126_564
O(1) Er(1) O(1) 100.6(4) yes 10_655 137_564
O(1) Er(1) C(1) 154.6(7) yes 10_655 .
O(1) Er(1) C(1) 25.4(7) yes 10_655 10_655
O(1) Er(1) C(1) 64.6(7) yes 10_655 13_555
O(1) Er(1) C(1) 115.4(7) yes 10_655 22_565
O(1) Er(1) C(1) 90.000 yes 10_655 50_554
O(1) Er(1) C(1) 90.000 yes 10_655 53_555
O(1) Er(1) O(1) 90.0(10) yes 12_565 13_555
O(1) Er(1) O(1) 39.3(10) yes 12_565 22_565
O(1) Er(1) O(1) 140.7(10) yes 12_565 24_655
O(1) Er(1) O(1) 129.3(10) yes 12_565 25_665
O(1) Er(1) O(1) 90.0(10) yes 12_565 37_665
O(1) Er(1) O(1) 67.2(7) yes 12_565 50_554
O(1) Er(1) O(1) 67.2(7) yes 12_565 53_555
O(1) Er(1) O(1) 112.8(7) yes 12_565 59_655
O(1) Er(1) O(1) 35.3(7) yes 12_565 63_554
O(1) Er(1) O(1) 35.3(7) yes 12_565 66_555
O(1) Er(1) O(1) 144.7(7) yes 12_565 68_655
O(1) Er(1) O(1) 112.8(7) yes 12_565 77_654
O(1) Er(1) O(1) 144.7(7) yes 12_565 90_654
O(1) Er(1) O(1) 112.8(7) yes 12_565 99_554
O(1) Er(1) O(1) 112.8(7) yes 12_565 102_555
O(1) Er(1) O(1) 67.2(7) yes 12_565 104_565
O(1) Er(1) O(1) 100.6(4) yes 12_565 110_554
O(1) Er(1) O(1) 100.6(4) yes 12_565 113_555
O(1) Er(1) O(1) 79.4(4) yes 12_565 119_565
O(1) Er(1) O(1) 67.2(7) yes 12_565 126_564
O(1) Er(1) O(1) 79.4(4) yes 12_565 137_564
O(1) Er(1) C(1) 25.4(7) yes 12_565 .
O(1) Er(1) C(1) 154.6(7) yes 12_565 10_655
O(1) Er(1) C(1) 115.4(7) yes 12_565 13_555
O(1) Er(1) C(1) 64.6(7) yes 12_565 22_565
O(1) Er(1) C(1) 90.000 yes 12_565 50_554
O(1) Er(1) C(1) 90.000 yes 12_565 53_555
O(1) Er(1) O(1) 129.3(10) yes 13_555 22_565
O(1) Er(1) O(1) 50.7(10) yes 13_555 24_655
O(1) Er(1) O(1) 140.7(10) yes 13_555 25_665
O(1) Er(1) O(1) 180.0(10) yes 13_555 37_665
O(1) Er(1) O(1) 79.4(4) yes 13_555 50_554
O(1) Er(1) O(1) 79.4(4) yes 13_555 53_555
O(1) Er(1) O(1) 100.6(4) yes 13_555 59_655
O(1) Er(1) O(1) 67.2(7) yes 13_555 63_554
O(1) Er(1) O(1) 67.2(7) yes 13_555 66_555
O(1) Er(1) O(1) 112.8(7) yes 13_555 68_655
O(1) Er(1) O(1) 100.6(4) yes 13_555 77_654
O(1) Er(1) O(1) 112.8(7) yes 13_555 90_654
O(1) Er(1) O(1) 35.3(7) yes 13_555 99_554
O(1) Er(1) O(1) 35.3(7) yes 13_555 102_555
O(1) Er(1) O(1) 144.7(7) yes 13_555 104_565
O(1) Er(1) O(1) 67.2(7) yes 13_555 110_554
O(1) Er(1) O(1) 67.2(7) yes 13_555 113_555
O(1) Er(1) O(1) 112.8(7) yes 13_555 119_565
O(1) Er(1) O(1) 144.7(7) yes 13_555 126_564
O(1) Er(1) O(1) 112.8(7) yes 13_555 137_564
O(1) Er(1) C(1) 64.6(7) yes 13_555 .
O(1) Er(1) C(1) 115.4(7) yes 13_555 10_655
O(1) Er(1) C(1) 25.4(7) yes 13_555 13_555
O(1) Er(1) C(1) 154.6(7) yes 13_555 22_565
O(1) Er(1) C(1) 90.000 yes 13_555 50_554
O(1) Er(1) C(1) 90.000 yes 13_555 53_555
O(1) Er(1) O(1) 180.0(10) yes 22_565 24_655
O(1) Er(1) O(1) 90.0(10) yes 22_565 25_665
O(1) Er(1) O(1) 50.7(10) yes 22_565 37_665
O(1) Er(1) O(1) 79.4(4) yes 22_565 50_554
O(1) Er(1) O(1) 79.4(4) yes 22_565 53_555
O(1) Er(1) O(1) 100.6(4) yes 22_565 59_655
O(1) Er(1) O(1) 67.2(7) yes 22_565 63_554
O(1) Er(1) O(1) 67.2(7) yes 22_565 66_555
O(1) Er(1) O(1) 112.8(7) yes 22_565 68_655
O(1) Er(1) O(1) 100.6(4) yes 22_565 77_654
O(1) Er(1) O(1) 112.8(7) yes 22_565 90_654
O(1) Er(1) O(1) 144.7(7) yes 22_565 99_554
O(1) Er(1) O(1) 144.7(7) yes 22_565 102_555
O(1) Er(1) O(1) 35.3(7) yes 22_565 104_565
O(1) Er(1) O(1) 112.8(7) yes 22_565 110_554
O(1) Er(1) O(1) 112.8(7) yes 22_565 113_555
O(1) Er(1) O(1) 67.2(7) yes 22_565 119_565
O(1) Er(1) O(1) 35.3(7) yes 22_565 126_564
O(1) Er(1) O(1) 67.2(7) yes 22_565 137_564
O(1) Er(1) C(1) 64.6(7) yes 22_565 .
O(1) Er(1) C(1) 115.4(7) yes 22_565 10_655
O(1) Er(1) C(1) 154.6(7) yes 22_565 13_555
O(1) Er(1) C(1) 25.4(7) yes 22_565 22_565
O(1) Er(1) C(1) 90.000 yes 22_565 50_554
O(1) Er(1) C(1) 90.000 yes 22_565 53_555
O(1) Er(1) O(1) 90.0(10) yes 24_655 25_665
O(1) Er(1) O(1) 129.3(10) yes 24_655 37_665
O(1) Er(1) O(1) 100.6(4) yes 24_655 50_554
O(1) Er(1) O(1) 100.6(4) yes 24_655 53_555
O(1) Er(1) O(1) 79.4(4) yes 24_655 59_655
O(1) Er(1) O(1) 112.8(7) yes 24_655 63_554
O(1) Er(1) O(1) 112.8(7) yes 24_655 66_555
O(1) Er(1) O(1) 67.2(7) yes 24_655 68_655
O(1) Er(1) O(1) 79.4(4) yes 24_655 77_654
O(1) Er(1) O(1) 67.2(7) yes 24_655 90_654
O(1) Er(1) O(1) 35.3(7) yes 24_655 99_554
O(1) Er(1) O(1) 35.3(7) yes 24_655 102_555
O(1) Er(1) O(1) 144.7(7) yes 24_655 104_565
O(1) Er(1) O(1) 67.2(7) yes 24_655 110_554
O(1) Er(1) O(1) 67.2(7) yes 24_655 113_555
O(1) Er(1) O(1) 112.8(7) yes 24_655 119_565
O(1) Er(1) O(1) 144.7(7) yes 24_655 126_564
O(1) Er(1) O(1) 112.8(7) yes 24_655 137_564
O(1) Er(1) C(1) 115.4(7) yes 24_655 .
O(1) Er(1) C(1) 64.6(7) yes 24_655 10_655
O(1) Er(1) C(1) 25.4(7) yes 24_655 13_555
O(1) Er(1) C(1) 154.6(7) yes 24_655 22_565
O(1) Er(1) C(1) 90.000 yes 24_655 50_554
O(1) Er(1) C(1) 90.000 yes 24_655 53_555
O(1) Er(1) O(1) 39.3(10) yes 25_665 37_665
O(1) Er(1) O(1) 112.8(7) yes 25_665 50_554
O(1) Er(1) O(1) 112.8(7) yes 25_665 53_555
O(1) Er(1) O(1) 67.2(7) yes 25_665 59_655
O(1) Er(1) O(1) 144.7(7) yes 25_665 63_554
O(1) Er(1) O(1) 144.7(7) yes 25_665 66_555
O(1) Er(1) O(1) 35.3(7) yes 25_665 68_655
O(1) Er(1) O(1) 67.2(7) yes 25_665 77_654
O(1) Er(1) O(1) 35.3(7) yes 25_665 90_654
O(1) Er(1) O(1) 112.8(7) yes 25_665 99_554
O(1) Er(1) O(1) 112.8(7) yes 25_665 102_555
O(1) Er(1) O(1) 67.2(7) yes 25_665 104_565
O(1) Er(1) O(1) 100.6(4) yes 25_665 110_554
O(1) Er(1) O(1) 100.6(4) yes 25_665 113_555
O(1) Er(1) O(1) 79.4(4) yes 25_665 119_565
O(1) Er(1) O(1) 67.2(7) yes 25_665 126_564
O(1) Er(1) O(1) 79.4(4) yes 25_665 137_564
O(1) Er(1) C(1) 154.6(7) yes 25_665 .
O(1) Er(1) C(1) 25.4(7) yes 25_665 10_655
O(1) Er(1) C(1) 115.4(7) yes 25_665 13_555
O(1) Er(1) C(1) 64.6(7) yes 25_665 22_565
O(1) Er(1) C(1) 90.000 yes 25_665 50_554
O(1) Er(1) C(1) 90.000 yes 25_665 53_555
O(1) Er(1) O(1) 100.6(4) yes 37_665 50_554
O(1) Er(1) O(1) 100.6(4) yes 37_665 53_555
O(1) Er(1) O(1) 79.4(4) yes 37_665 59_655
O(1) Er(1) O(1) 112.8(7) yes 37_665 63_554
O(1) Er(1) O(1) 112.8(7) yes 37_665 66_555
O(1) Er(1) O(1) 67.2(7) yes 37_665 68_655
O(1) Er(1) O(1) 79.4(4) yes 37_665 77_654
O(1) Er(1) O(1) 67.2(7) yes 37_665 90_654
O(1) Er(1) O(1) 144.7(7) yes 37_665 99_554
O(1) Er(1) O(1) 144.7(7) yes 37_665 102_555
O(1) Er(1) O(1) 35.3(7) yes 37_665 104_565
O(1) Er(1) O(1) 112.8(7) yes 37_665 110_554
O(1) Er(1) O(1) 112.8(7) yes 37_665 113_555
O(1) Er(1) O(1) 67.2(7) yes 37_665 119_565
O(1) Er(1) O(1) 35.3(7) yes 37_665 126_564
O(1) Er(1) O(1) 67.2(7) yes 37_665 137_564
O(1) Er(1) C(1) 115.4(7) yes 37_665 .
O(1) Er(1) C(1) 64.6(7) yes 37_665 10_655
O(1) Er(1) C(1) 154.6(7) yes 37_665 13_555
O(1) Er(1) C(1) 25.4(7) yes 37_665 22_565
O(1) Er(1) C(1) 90.000 yes 37_665 50_554
O(1) Er(1) C(1) 90.000 yes 37_665 53_555
O(1) Er(1) O(1) 129.3(10) yes 50_554 53_555
O(1) Er(1) O(1) 180.0(10) yes 50_554 59_655
O(1) Er(1) O(1) 39.3(10) yes 50_554 63_554
O(1) Er(1) O(1) 90.0(10) yes 50_554 66_555
O(1) Er(1) O(1) 140.7(10) yes 50_554 68_655
O(1) Er(1) O(1) 50.7(10) yes 50_554 77_654
O(1) Er(1) O(1) 90.0(10) yes 50_554 90_654
O(1) Er(1) O(1) 67.2(7) yes 50_554 99_554
O(1) Er(1) O(1) 112.8(7) yes 50_554 102_555
O(1) Er(1) O(1) 112.8(7) yes 50_554 104_565
O(1) Er(1) O(1) 35.3(7) yes 50_554 110_554
O(1) Er(1) O(1) 144.7(7) yes 50_554 113_555
O(1) Er(1) O(1) 144.7(7) yes 50_554 119_565
O(1) Er(1) O(1) 67.2(7) yes 50_554 126_564
O(1) Er(1) O(1) 35.3(7) yes 50_554 137_564
O(1) Er(1) C(1) 64.6(7) yes 50_554 .
O(1) Er(1) C(1) 115.4(7) yes 50_554 10_655
O(1) Er(1) C(1) 90.000 yes 50_554 13_555
O(1) Er(1) C(1) 90.000 yes 50_554 22_565
O(1) Er(1) C(1) 25.4(7) yes 50_554 50_554
O(1) Er(1) C(1) 154.6(7) yes 50_554 53_555
O(1) Er(1) O(1) 50.7(10) yes 53_555 59_655
O(1) Er(1) O(1) 90.0(10) yes 53_555 63_554
O(1) Er(1) O(1) 39.3(10) yes 53_555 66_555
O(1) Er(1) O(1) 90.0(10) yes 53_555 68_655
O(1) Er(1) O(1) 180.0(10) yes 53_555 77_654
O(1) Er(1) O(1) 140.7(10) yes 53_555 90_654
O(1) Er(1) O(1) 112.8(7) yes 53_555 99_554
O(1) Er(1) O(1) 67.2(7) yes 53_555 102_555
O(1) Er(1) O(1) 67.2(7) yes 53_555 104_565
O(1) Er(1) O(1) 144.7(7) yes 53_555 110_554
O(1) Er(1) O(1) 35.3(7) yes 53_555 113_555
O(1) Er(1) O(1) 35.3(7) yes 53_555 119_565
O(1) Er(1) O(1) 112.8(7) yes 53_555 126_564
O(1) Er(1) O(1) 144.7(7) yes 53_555 137_564
O(1) Er(1) C(1) 64.6(7) yes 53_555 .
O(1) Er(1) C(1) 115.4(7) yes 53_555 10_655
O(1) Er(1) C(1) 90.000 yes 53_555 13_555
O(1) Er(1) C(1) 90.000 yes 53_555 22_565
O(1) Er(1) C(1) 154.6(7) yes 53_555 50_554
O(1) Er(1) C(1) 25.4(7) yes 53_555 53_555
O(1) Er(1) O(1) 140.7(10) yes 59_655 63_554
O(1) Er(1) O(1) 90.0(10) yes 59_655 66_555
O(1) Er(1) O(1) 39.3(10) yes 59_655 68_655
O(1) Er(1) O(1) 129.3(10) yes 59_655 77_654
O(1) Er(1) O(1) 90.0(10) yes 59_655 90_654
O(1) Er(1) O(1) 112.8(7) yes 59_655 99_554
O(1) Er(1) O(1) 67.2(7) yes 59_655 102_555
O(1) Er(1) O(1) 67.2(7) yes 59_655 104_565
O(1) Er(1) O(1) 144.7(7) yes 59_655 110_554
O(1) Er(1) O(1) 35.3(7) yes 59_655 113_555
O(1) Er(1) O(1) 35.3(7) yes 59_655 119_565
O(1) Er(1) O(1) 112.8(7) yes 59_655 126_564
O(1) Er(1) O(1) 144.7(7) yes 59_655 137_564
O(1) Er(1) C(1) 115.4(7) yes 59_655 .
O(1) Er(1) C(1) 64.6(7) yes 59_655 10_655
O(1) Er(1) C(1) 90.000 yes 59_655 13_555
O(1) Er(1) C(1) 90.000 yes 59_655 22_565
O(1) Er(1) C(1) 154.6(7) yes 59_655 50_554
O(1) Er(1) C(1) 25.4(7) yes 59_655 53_555
O(1) Er(1) O(1) 50.7(10) yes 63_554 66_555
O(1) Er(1) O(1) 180.0(10) yes 63_554 68_655
O(1) Er(1) O(1) 90.0(10) yes 63_554 77_654
O(1) Er(1) O(1) 129.3(10) yes 63_554 90_654
O(1) Er(1) O(1) 79.4(4) yes 63_554 99_554
O(1) Er(1) O(1) 100.6(4) yes 63_554 102_555
O(1) Er(1) O(1) 100.6(4) yes 63_554 104_565
O(1) Er(1) O(1) 67.2(7) yes 63_554 110_554
O(1) Er(1) O(1) 112.8(7) yes 63_554 113_555
O(1) Er(1) O(1) 112.8(7) yes 63_554 119_565
O(1) Er(1) O(1) 79.4(4) yes 63_554 126_564
O(1) Er(1) O(1) 67.2(7) yes 63_554 137_564
O(1) Er(1) C(1) 25.4(7) yes 63_554 .
O(1) Er(1) C(1) 154.6(7) yes 63_554 10_655
O(1) Er(1) C(1) 90.000 yes 63_554 13_555
O(1) Er(1) C(1) 90.000 yes 63_554 22_565
O(1) Er(1) C(1) 64.6(7) yes 63_554 50_554
O(1) Er(1) C(1) 115.4(7) yes 63_554 53_555
O(1) Er(1) O(1) 129.3(10) yes 66_555 68_655
O(1) Er(1) O(1) 140.7(10) yes 66_555 77_654
O(1) Er(1) O(1) 180.0(10) yes 66_555 90_654
O(1) Er(1) O(1) 100.6(4) yes 66_555 99_554
O(1) Er(1) O(1) 79.4(4) yes 66_555 102_555
O(1) Er(1) O(1) 79.4(4) yes 66_555 104_565
O(1) Er(1) O(1) 112.8(7) yes 66_555 110_554
O(1) Er(1) O(1) 67.2(7) yes 66_555 113_555
O(1) Er(1) O(1) 67.2(7) yes 66_555 119_565
O(1) Er(1) O(1) 100.6(4) yes 66_555 126_564
O(1) Er(1) O(1) 112.8(7) yes 66_555 137_564
O(1) Er(1) C(1) 25.4(7) yes 66_555 .
O(1) Er(1) C(1) 154.6(7) yes 66_555 10_655
O(1) Er(1) C(1) 90.000 yes 66_555 13_555
O(1) Er(1) C(1) 90.000 yes 66_555 22_565
O(1) Er(1) C(1) 115.4(7) yes 66_555 50_554
O(1) Er(1) C(1) 64.6(7) yes 66_555 53_555
O(1) Er(1) O(1) 90.0(10) yes 68_655 77_654
O(1) Er(1) O(1) 50.7(10) yes 68_655 90_654
O(1) Er(1) O(1) 100.6(4) yes 68_655 99_554
O(1) Er(1) O(1) 79.4(4) yes 68_655 102_555
O(1) Er(1) O(1) 79.4(4) yes 68_655 104_565
O(1) Er(1) O(1) 112.8(7) yes 68_655 110_554
O(1) Er(1) O(1) 67.2(7) yes 68_655 113_555
O(1) Er(1) O(1) 67.2(7) yes 68_655 119_565
O(1) Er(1) O(1) 100.6(4) yes 68_655 126_564
O(1) Er(1) O(1) 112.8(7) yes 68_655 137_564
O(1) Er(1) C(1) 154.6(7) yes 68_655 .
O(1) Er(1) C(1) 25.4(7) yes 68_655 10_655
O(1) Er(1) C(1) 90.000 yes 68_655 13_555
O(1) Er(1) C(1) 90.000 yes 68_655 22_565
O(1) Er(1) C(1) 115.4(7) yes 68_655 50_554
O(1) Er(1) C(1) 64.6(7) yes 68_655 53_555
O(1) Er(1) O(1) 39.3(10) yes 77_654 90_654
O(1) Er(1) O(1) 67.2(7) yes 77_654 99_554
O(1) Er(1) O(1) 112.8(7) yes 77_654 102_555
O(1) Er(1) O(1) 112.8(7) yes 77_654 104_565
O(1) Er(1) O(1) 35.3(7) yes 77_654 110_554
O(1) Er(1) O(1) 144.7(7) yes 77_654 113_555
O(1) Er(1) O(1) 144.7(7) yes 77_654 119_565
O(1) Er(1) O(1) 67.2(7) yes 77_654 126_564
O(1) Er(1) O(1) 35.3(7) yes 77_654 137_564
O(1) Er(1) C(1) 115.4(7) yes 77_654 .
O(1) Er(1) C(1) 64.6(7) yes 77_654 10_655
O(1) Er(1) C(1) 90.000 yes 77_654 13_555
O(1) Er(1) C(1) 90.000 yes 77_654 22_565
O(1) Er(1) C(1) 25.4(7) yes 77_654 50_554
O(1) Er(1) C(1) 154.6(7) yes 77_654 53_555
O(1) Er(1) O(1) 79.4(4) yes 90_654 99_554
O(1) Er(1) O(1) 100.6(4) yes 90_654 102_555
O(1) Er(1) O(1) 100.6(4) yes 90_654 104_565
O(1) Er(1) O(1) 67.2(7) yes 90_654 110_554
O(1) Er(1) O(1) 112.8(7) yes 90_654 113_555
O(1) Er(1) O(1) 112.8(7) yes 90_654 119_565
O(1) Er(1) O(1) 79.4(4) yes 90_654 126_564
O(1) Er(1) O(1) 67.2(7) yes 90_654 137_564
O(1) Er(1) C(1) 154.6(7) yes 90_654 .
O(1) Er(1) C(1) 25.4(7) yes 90_654 10_655
O(1) Er(1) C(1) 90.000 yes 90_654 13_555
O(1) Er(1) C(1) 90.000 yes 90_654 22_565
O(1) Er(1) C(1) 64.6(7) yes 90_654 50_554
O(1) Er(1) C(1) 115.4(7) yes 90_654 53_555
O(1) Er(1) O(1) 50.7(10) yes 99_554 102_555
O(1) Er(1) O(1) 180.0(10) yes 99_554 104_565
O(1) Er(1) O(1) 39.3(10) yes 99_554 110_554
O(1) Er(1) O(1) 90.0(10) yes 99_554 113_555
O(1) Er(1) O(1) 140.7(10) yes 99_554 119_565
O(1) Er(1) O(1) 129.3(10) yes 99_554 126_564
O(1) Er(1) O(1) 90.0(10) yes 99_554 137_564
O(1) Er(1) C(1) 90.000 yes 99_554 .
O(1) Er(1) C(1) 90.000 yes 99_554 10_655
O(1) Er(1) C(1) 25.4(7) yes 99_554 13_555
O(1) Er(1) C(1) 154.6(7) yes 99_554 22_565
O(1) Er(1) C(1) 64.6(7) yes 99_554 50_554
O(1) Er(1) C(1) 115.4(7) yes 99_554 53_555
O(1) Er(1) O(1) 129.3(10) yes 102_555 104_565
O(1) Er(1) O(1) 90.0(10) yes 102_555 110_554
O(1) Er(1) O(1) 39.3(10) yes 102_555 113_555
O(1) Er(1) O(1) 90.0(10) yes 102_555 119_565
O(1) Er(1) O(1) 180.0(10) yes 102_555 126_564
O(1) Er(1) O(1) 140.7(10) yes 102_555 137_564
O(1) Er(1) C(1) 90.000 yes 102_555 .
O(1) Er(1) C(1) 90.000 yes 102_555 10_655
O(1) Er(1) C(1) 25.4(7) yes 102_555 13_555
O(1) Er(1) C(1) 154.6(7) yes 102_555 22_565
O(1) Er(1) C(1) 115.4(7) yes 102_555 50_554
O(1) Er(1) C(1) 64.6(7) yes 102_555 53_555
O(1) Er(1) O(1) 140.7(10) yes 104_565 110_554
O(1) Er(1) O(1) 90.0(10) yes 104_565 113_555
O(1) Er(1) O(1) 39.3(10) yes 104_565 119_565
O(1) Er(1) O(1) 50.7(10) yes 104_565 126_564
O(1) Er(1) O(1) 90.0(10) yes 104_565 137_564
O(1) Er(1) C(1) 90.000 yes 104_565 .
O(1) Er(1) C(1) 90.000 yes 104_565 10_655
O(1) Er(1) C(1) 154.6(7) yes 104_565 13_555
O(1) Er(1) C(1) 25.4(7) yes 104_565 22_565
O(1) Er(1) C(1) 115.4(7) yes 104_565 50_554
O(1) Er(1) C(1) 64.6(7) yes 104_565 53_555
O(1) Er(1) O(1) 129.3(10) yes 110_554 113_555
O(1) Er(1) O(1) 180.0(10) yes 110_554 119_565
O(1) Er(1) O(1) 90.0(10) yes 110_554 126_564
O(1) Er(1) O(1) 50.7(10) yes 110_554 137_564
O(1) Er(1) C(1) 90.000 yes 110_554 .
O(1) Er(1) C(1) 90.000 yes 110_554 10_655
O(1) Er(1) C(1) 64.6(7) yes 110_554 13_555
O(1) Er(1) C(1) 115.4(7) yes 110_554 22_565
O(1) Er(1) C(1) 25.4(7) yes 110_554 50_554
O(1) Er(1) C(1) 154.6(7) yes 110_554 53_555
O(1) Er(1) O(1) 50.7(10) yes 113_555 119_565
O(1) Er(1) O(1) 140.7(10) yes 113_555 126_564
O(1) Er(1) O(1) 180.0(10) yes 113_555 137_564
O(1) Er(1) C(1) 90.000 yes 113_555 .
O(1) Er(1) C(1) 90.000 yes 113_555 10_655
O(1) Er(1) C(1) 64.6(7) yes 113_555 13_555
O(1) Er(1) C(1) 115.4(7) yes 113_555 22_565
O(1) Er(1) C(1) 154.6(7) yes 113_555 50_554
O(1) Er(1) C(1) 25.4(7) yes 113_555 53_555
O(1) Er(1) O(1) 90.0(10) yes 119_565 126_564
O(1) Er(1) O(1) 129.3(10) yes 119_565 137_564
O(1) Er(1) C(1) 90.000 yes 119_565 .
O(1) Er(1) C(1) 90.000 yes 119_565 10_655
O(1) Er(1) C(1) 115.4(7) yes 119_565 13_555
O(1) Er(1) C(1) 64.6(7) yes 119_565 22_565
O(1) Er(1) C(1) 154.6(7) yes 119_565 50_554
O(1) Er(1) C(1) 25.4(7) yes 119_565 53_555
O(1) Er(1) O(1) 39.3(10) yes 126_564 137_564
O(1) Er(1) C(1) 90.000 yes 126_564 .
O(1) Er(1) C(1) 90.000 yes 126_564 10_655
O(1) Er(1) C(1) 154.6(7) yes 126_564 13_555
O(1) Er(1) C(1) 25.4(7) yes 126_564 22_565
O(1) Er(1) C(1) 64.6(7) yes 126_564 50_554
O(1) Er(1) C(1) 115.4(7) yes 126_564 53_555
O(1) Er(1) C(1) 90.000 yes 137_564 .
O(1) Er(1) C(1) 90.000 yes 137_564 10_655
O(1) Er(1) C(1) 115.4(7) yes 137_564 13_555
O(1) Er(1) C(1) 64.6(7) yes 137_564 22_565
O(1) Er(1) C(1) 25.4(7) yes 137_564 50_554
O(1) Er(1) C(1) 154.6(7) yes 137_564 53_555
C(1) Er(1) C(1) 180.000 yes . 10_655
C(1) Er(1) C(1) 90.000 yes . 13_555
C(1) Er(1) C(1) 90.000 yes . 22_565
C(1) Er(1) C(1) 90.000 yes . 50_554
C(1) Er(1) C(1) 90.000 yes . 53_555
C(1) Er(1) C(1) 90.000 yes 10_655 13_555
C(1) Er(1) C(1) 90.000 yes 10_655 22_565
C(1) Er(1) C(1) 90.000 yes 10_655 50_554
C(1) Er(1) C(1) 90.000 yes 10_655 53_555
C(1) Er(1) C(1) 180.000 yes 13_555 22_565
C(1) Er(1) C(1) 90.000 yes 13_555 50_554
C(1) Er(1) C(1) 90.000 yes 13_555 53_555
C(1) Er(1) C(1) 90.000 yes 22_565 50_554
C(1) Er(1) C(1) 90.000 yes 22_565 53_555
C(1) Er(1) C(1) 180.000 yes 50_554 53_555
N(1) Co(1) N(1) 180.000 yes . 10_555
N(1) Co(1) N(1) 90.000 yes . 14_555
N(1) Co(1) N(1) 90.000 yes . 17_555
N(1) Co(1) N(1) 90.000 yes . 51_554
N(1) Co(1) N(1) 90.000 yes . 56_555
N(1) Co(1) N(1) 90.000 yes 10_555 14_555
N(1) Co(1) N(1) 90.000 yes 10_555 17_555
N(1) Co(1) N(1) 90.000 yes 10_555 51_554
N(1) Co(1) N(1) 90.000 yes 10_555 56_555
N(1) Co(1) N(1) 180.000 yes 14_555 17_555
N(1) Co(1) N(1) 90.000 yes 14_555 51_554
N(1) Co(1) N(1) 90.000 yes 14_555 56_555
N(1) Co(1) N(1) 90.000 yes 17_555 51_554
N(1) Co(1) N(1) 90.000 yes 17_555 56_555
N(1) Co(1) N(1) 180.000 yes 51_554 56_555
Er(1) O(1) O(1) 70.4(15) yes . 13_555
Er(1) O(1) O(1) 72.4(16) yes . 63_554
Er(1) O(1) O(1) 72.4(16) yes . 66_555
Er(1) O(1) C(1) 95(3) yes . .
O(1) O(1) O(1) 120.0(18) yes 13_555 63_554
O(1) O(1) O(1) 120.0(18) yes 13_555 66_555
O(1) O(1) C(1) 165(3) yes 13_555 .
O(1) O(1) O(1) 90(2) yes 63_554 66_555
O(1) O(1) C(1) 52.4(16) yes 63_554 .
O(1) O(1) C(1) 52.4(16) yes 66_555 .
Co(1) N(1) C(4) 117(2) yes . .
Co(1) N(1) C(4) 117(2) yes . 12_565
Co(1) N(1) C(4) 117(2) yes . 63_554
Co(1) N(1) C(4) 117(2) yes . 66_555
C(4) N(1) C(4) 125(3) yes . 12_565
C(4) N(1) C(4) 77.7(13) yes . 63_554
C(4) N(1) C(4) 77.7(13) yes . 66_555
C(4) N(1) C(4) 77.7(13) yes 12_565 63_554
C(4) N(1) C(4) 77.7(13) yes 12_565 66_555
C(4) N(1) C(4) 125(3) yes 63_554 66_555
Er(1) C(1) O(1) 60(2) yes . .
Er(1) C(1) O(1) 60(2) yes . 12_565
Er(1) C(1) O(1) 60(2) yes . 63_554
Er(1) C(1) O(1) 60(2) yes . 66_555
Er(1) C(1) C(2) 180.000 yes . .
O(1) C(1) O(1) 119(4) yes . 12_565
O(1) C(1) O(1) 75.2(17) yes . 63_554
O(1) C(1) O(1) 75.2(17) yes . 66_555
O(1) C(1) C(2) 120(2) yes . .
O(1) C(1) O(1) 75.2(17) yes 12_565 63_554
O(1) C(1) O(1) 75.2(17) yes 12_565 66_555
O(1) C(1) C(2) 120(2) yes 12_565 .
O(1) C(1) O(1) 119(4) yes 63_554 66_555
O(1) C(1) C(2) 120(2) yes 63_554 .
O(1) C(1) C(2) 120(2) yes 66_555 .
C(1) C(2) C(3) 113(3) yes . .
C(1) C(2) C(3) 113(3) yes . 12_565
C(1) C(2) C(3) 113(3) yes . 63_554
C(1) C(2) C(3) 113(3) yes . 66_555
C(3) C(2) C(3) 135(5) yes . 12_565
C(3) C(2) C(3) 81.5(16) yes . 63_554
C(3) C(2) C(3) 81.5(16) yes . 66_555
C(3) C(2) C(3) 81.5(16) yes 12_565 63_554
C(3) C(2) C(3) 81.5(16) yes 12_565 66_555
C(3) C(2) C(3) 135(5) yes 63_554 66_555
C(2) C(3) C(3) 49(2) yes . 63_554
C(2) C(3) C(3) 49(2) yes . 66_555
C(2) C(3) C(4) 111(5) yes . .
C(3) C(3) C(3) 90(3) yes 63_554 66_555
C(3) C(3) C(4) 89(4) yes 63_554 .
C(3) C(3) C(4) 89(4) yes 66_555 .
N(1) C(4) C(3) 120(4) yes . .
N(1) C(4) C(4) 51(2) yes . 63_554
N(1) C(4) C(4) 51(2) yes . 66_555
N(1) C(4) C(4) 108(3) yes . 181_555
C(3) C(4) C(4) 91(3) yes . 63_554
C(3) C(4) C(4) 91(3) yes . 66_555
C(3) C(4) C(4) 133(5) yes . 181_555
C(4) C(4) C(4) 90(4) yes 63_554 66_555
C(4) C(4) C(4) 120(2) yes 63_554 181_555
C(4) C(4) C(4) 120(2) yes 66_555 181_555

loop_
_geom_bond_atom_site_label_1
_geom_bond_atom_site_label_2
_geom_bond_distance
_geom_bond_publ_flag
_geom_bond_site_symmetry_2
Er(1) O(1) 2.36(3) yes .
Er(1) O(1) 2.36(3) yes 10_655
Er(1) O(1) 2.36(3) yes 12_565
Er(1) O(1) 2.36(3) yes 13_555
Er(1) O(1) 2.36(3) yes 22_565
Er(1) O(1) 2.36(3) yes 24_655
Er(1) O(1) 2.36(3) yes 25_665
Er(1) O(1) 2.36(3) yes 37_665
Er(1) O(1) 2.36(3) yes 50_554
Er(1) O(1) 2.36(3) yes 53_555
Er(1) O(1) 2.36(3) yes 59_655
Er(1) O(1) 2.36(3) yes 63_554
Er(1) O(1) 2.36(3) yes 66_555
Er(1) O(1) 2.36(3) yes 68_655
Er(1) O(1) 2.36(3) yes 77_654
Er(1) O(1) 2.36(3) yes 90_654
Er(1) O(1) 2.36(3) yes 99_554
Er(1) O(1) 2.36(3) yes 102_555
Er(1) O(1) 2.36(3) yes 104_565
Er(1) O(1) 2.36(3) yes 110_554
Er(1) O(1) 2.36(3) yes 113_555
Er(1) O(1) 2.36(3) yes 119_565
Er(1) O(1) 2.36(3) yes 126_564
Er(1) O(1) 2.36(3) yes 137_564
Er(1) C(1) 2.73(4) yes .
Er(1) C(1) 2.73(4) yes 10_655
Er(1) C(1) 2.73(4) yes 13_555
Er(1) C(1) 2.73(4) yes 22_565
Er(1) C(1) 2.73(4) yes 50_554
Er(1) C(1) 2.73(4) yes 53_555
Co(1) N(1) 1.88(3) yes .
Co(1) N(1) 1.88(3) yes 10_555
Co(1) N(1) 1.88(3) yes 14_555
Co(1) N(1) 1.88(3) yes 17_555
Co(1) N(1) 1.88(3) yes 51_554
Co(1) N(1) 1.88(3) yes 56_555
O(1) O(1) 1.59(4) yes 13_555
O(1) O(1) 1.43(3) yes 63_554
O(1) O(1) 1.43(3) yes 66_555
O(1) C(1) 1.17(4) yes .
N(1) C(4) 1.33(6) yes .
N(1) C(4) 1.33(6) yes 12_565
N(1) C(4) 1.33(6) yes 63_554
N(1) C(4) 1.33(6) yes 66_555
C(1) C(2) 1.68(5) yes .
C(2) C(3) 1.33(6) yes .
C(2) C(3) 1.33(6) yes 12_565
C(2) C(3) 1.33(6) yes 63_554
C(2) C(3) 1.33(6) yes 66_555
C(3) C(3) 1.74(6) yes 63_554
C(3) C(3) 1.74(6) yes 66_555
C(3) C(4) 1.50(7) yes .
C(4) C(4) 1.66(6) yes 63_554
C(4) C(4) 1.66(6) yes 66_555
C(4) C(4) 1.87(7) yes 181_555

loop_
_geom_contact_atom_site_label_1
_geom_contact_atom_site_label_2
_geom_contact_distance
_geom_contact_publ_flag
_geom_contact_site_symmetry_2
Co(1) C(4) 2.76(4) no 10_555
Co(1) C(4) 2.76(4) no 14_555
Co(1) C(4) 2.76(4) no 17_555
Co(1) C(4) 2.76(4) no 51_554
Co(1) C(4) 2.76(4) no 56_555
Co(1) C(4) 2.76(4) no 181_555
O(1) C(3) 2.79(6) no .
O(1) C(3) 3.58(6) no 12_565
O(1) C(3) 3.21(6) no 63_554
O(1) C(3) 3.21(6) no 66_555
N(1) C(2) 2.62(4) no .
N(1) C(3) 2.44(6) no 12_565
N(1) C(3) 2.44(6) no 63_554
N(1) C(3) 2.44(6) no 66_555
N(1) C(4) 3.34(4) no 14_555
N(1) C(4) 3.34(4) no 17_555
N(1) C(4) 3.34(4) no 51_554
N(1) C(4) 3.34(4) no 56_555
C(2) C(4) 2.33(5) no 12_565
C(2) C(4) 2.33(5) no 63_554
C(2) C(4) 2.33(5) no 66_555
C(3) C(4) 2.83(8) no 12_565
C(4) C(4) 3.53(4) no 14_555
C(4) C(4) 3.53(4) no 17_555
Co(1) C(4) 2.76(4) no 23_565
Co(1) C(4) 2.76(4) no 25_565
Co(1) C(4) 2.76(4) no 41_565
Co(1) C(4) 2.76(4) no 54_555
Co(1) C(4) 2.76(4) no 68_555
Co(1) C(4) 2.76(4) no 78_554
Co(1) C(4) 2.76(4) no 90_554
Co(1) C(4) 2.76(4) no 146_455
Co(1) C(4) 2.76(4) no 149_455
Co(1) C(4) 2.76(4) no 155_555
Co(1) C(4) 2.76(4) no 157_455
Co(1) C(4) 2.76(4) no 166_455
Co(1) C(4) 2.76(4) no 168_555
Co(1) C(4) 2.76(4) no 173_555
N(1) C(4) 3.34(4) no 23_565
N(1) C(4) 3.34(4) no 41_565
N(1) C(4) 3.34(4) no 54_555
N(1) C(4) 3.34(4) no 78_554
N(1) C(4) 2.59(4) no 155_555
N(1) C(4) 2.59(4) no 168_555
N(1) C(4) 2.59(4) no 173_555
C(4) C(4) 3.06(5) no 78_554
C(4) C(4) 3.06(5) no 155_555
C(4) C(4) 3.06(5) no 173_555

loop_
_geom_torsion_atom_site_label_1
_geom_torsion_atom_site_label_2
_geom_torsion_atom_site_label_3
_geom_torsion_atom_site_label_4
_geom_torsion
_geom_torsion_publ_flag
_geom_torsion_site_symmetry_1
_geom_torsion_site_symmetry_3
_geom_torsion_site_symmetry_4
O(1) Er(1) O(1) O(1) 0.0 no . 10_655 24_655
O(1) Er(1) O(1) O(1) -132.1(8) no . 10_655 68_655
O(1) Er(1) O(1) O(1) 132.1(8) no . 10_655 90_654
O(1) Er(1) O(1) C(1) 180.0 no . 10_655 10_655
O(1) Er(1) O(1) O(1) 0.0 no 10_655 . 13_555
O(1) Er(1) O(1) O(1) -132.1(8) no 10_655 . 63_554
O(1) Er(1) O(1) O(1) 132.1(8) no 10_655 . 66_555
O(1) Er(1) O(1) C(1) 180.0 no 10_655 . .
O(1) Er(1) O(1) O(1) 180.0 no . 12_565 22_565
O(1) Er(1) O(1) O(1) 47.9(8) no . 12_565 66_555
O(1) Er(1) O(1) O(1) -47.9(8) no . 12_565 63_554
O(1) Er(1) O(1) C(1) 0.0 no . 12_565 .
O(1) Er(1) O(1) O(1) 180.0 no 12_565 . 13_555
O(1) Er(1) O(1) O(1) 47.9(8) no 12_565 . 63_554
O(1) Er(1) O(1) O(1) -47.9(8) no 12_565 . 66_555
O(1) Er(1) O(1) C(1) 0.0 no 12_565 . .
O(1) Er(1) O(1) O(1) 0.0 no . 13_555 .
O(1) Er(1) O(1) O(1) 132.1(8) no . 13_555 99_554
O(1) Er(1) O(1) O(1) -132.1(8) no . 13_555 102_555
O(1) Er(1) O(1) C(1) 180.0 no . 13_555 13_555
O(1) Er(1) O(1) O(1) 0.0 no 13_555 . 13_555
O(1) Er(1) O(1) O(1) -132.1(8) no 13_555 . 63_554
O(1) Er(1) O(1) O(1) 132.1(8) no 13_555 . 66_555
O(1) Er(1) O(1) C(1) 180.0 no 13_555 . .
O(1) Er(1) O(1) O(1) 0.0 no . 22_565 12_565
O(1) Er(1) O(1) O(1) 132.1(8) no . 22_565 104_565
O(1) Er(1) O(1) O(1) -132.1(8) no . 22_565 126_564
O(1) Er(1) O(1) C(1) 180.0 no . 22_565 22_565
O(1) Er(1) O(1) O(1) 180.0 no 22_565 . 13_555
O(1) Er(1) O(1) O(1) 47.9(8) no 22_565 . 63_554
O(1) Er(1) O(1) O(1) -47.9(8) no 22_565 . 66_555
O(1) Er(1) O(1) C(1) 0.0 no 22_565 . .
O(1) Er(1) O(1) O(1) 180.0 no . 24_655 10_655
O(1) Er(1) O(1) O(1) -47.9(8) no . 24_655 102_555
O(1) Er(1) O(1) O(1) 47.9(8) no . 24_655 99_554
O(1) Er(1) O(1) C(1) 0.0 no . 24_655 13_555
O(1) Er(1) O(1) O(1) 0.0 no 24_655 . 13_555
O(1) Er(1) O(1) O(1) -132.1(8) no 24_655 . 63_554
O(1) Er(1) O(1) O(1) 132.1(8) no 24_655 . 66_555
O(1) Er(1) O(1) C(1) 180.0 no 24_655 . .
O(1) Er(1) O(1) O(1) 180.0 no . 37_665 25_665
O(1) Er(1) O(1) O(1) 47.9(8) no . 37_665 104_565
O(1) Er(1) O(1) O(1) -47.9(8) no . 37_665 126_564
O(1) Er(1) O(1) C(1) 0.0 no . 37_665 22_565
O(1) Er(1) O(1) O(1) 180.0 no 37_665 . 13_555
O(1) Er(1) O(1) O(1) 47.9(8) no 37_665 . 63_554
O(1) Er(1) O(1) O(1) -47.9(8) no 37_665 . 66_555
O(1) Er(1) O(1) C(1) 0.0 no 37_665 . .
O(1) Er(1) O(1) O(1) 27.7(8) no . 50_554 63_554
O(1) Er(1) O(1) O(1) -104.4(10) no . 50_554 110_554
O(1) Er(1) O(1) O(1) 159.8(12) no . 50_554 137_564
O(1) Er(1) O(1) C(1) -152.3(8) no . 50_554 50_554
O(1) Er(1) O(1) O(1) 101.5(5) no 50_554 . 13_555
O(1) Er(1) O(1) O(1) -30.6(6) no 50_554 . 63_554
O(1) Er(1) O(1) O(1) -126.4(11) no 50_554 . 66_555
O(1) Er(1) O(1) C(1) -78.5(5) no 50_554 . .
O(1) Er(1) O(1) O(1) -27.7(8) no . 53_555 66_555
O(1) Er(1) O(1) O(1) 104.4(10) no . 53_555 113_555
O(1) Er(1) O(1) O(1) -159.8(12) no . 53_555 119_565
O(1) Er(1) O(1) C(1) 152.3(8) no . 53_555 53_555
O(1) Er(1) O(1) O(1) -101.5(5) no 53_555 . 13_555
O(1) Er(1) O(1) O(1) 126.4(11) no 53_555 . 63_554
O(1) Er(1) O(1) O(1) 30.6(6) no 53_555 . 66_555
O(1) Er(1) O(1) C(1) 78.5(5) no 53_555 . .
O(1) Er(1) O(1) O(1) 152.3(8) no . 59_655 68_655
O(1) Er(1) O(1) O(1) 20.2(12) no . 59_655 113_555
O(1) Er(1) O(1) O(1) -75.6(10) no . 59_655 119_565
O(1) Er(1) O(1) C(1) -27.7(8) no . 59_655 53_555
O(1) Er(1) O(1) O(1) -78.5(5) no 59_655 . 13_555
O(1) Er(1) O(1) O(1) 149.4(6) no 59_655 . 63_554
O(1) Er(1) O(1) O(1) 53.6(11) no 59_655 . 66_555
O(1) Er(1) O(1) C(1) 101.5(5) no 59_655 . .
O(1) Er(1) O(1) O(1) -132.1(12) no . 63_554 50_554
O(1) Er(1) O(1) O(1) 0.0(9) no . 63_554 .
O(1) Er(1) O(1) O(1) 95.8(17) no . 63_554 12_565
O(1) Er(1) O(1) C(1) 47.9(12) no . 63_554 .
O(1) Er(1) O(1) O(1) 132.1(12) no 63_554 . 13_555
O(1) Er(1) O(1) O(1) 0.0(9) no 63_554 . 63_554
O(1) Er(1) O(1) O(1) -95.8(17) no 63_554 . 66_555
O(1) Er(1) O(1) C(1) -47.9(12) no 63_554 . .
O(1) Er(1) O(1) O(1) 132.1(12) no . 66_555 53_555
O(1) Er(1) O(1) O(1) 0.0(9) no . 66_555 .
O(1) Er(1) O(1) O(1) -95.8(17) no . 66_555 12_565
O(1) Er(1) O(1) C(1) -47.9(12) no . 66_555 .
O(1) Er(1) O(1) O(1) -132.1(12) no 66_555 . 13_555
O(1) Er(1) O(1) O(1) 95.8(17) no 66_555 . 63_554
O(1) Er(1) O(1) O(1) 0.0(9) no 66_555 . 66_555
O(1) Er(1) O(1) C(1) 47.9(12) no 66_555 . .
O(1) Er(1) O(1) O(1) -47.9(12) no . 68_655 59_655
O(1) Er(1) O(1) O(1) 84.2(17) no . 68_655 10_655
O(1) Er(1) O(1) O(1) 180(576000) no . 68_655 25_665
O(1) Er(1) O(1) C(1) 132.1(12) no . 68_655 10_655
O(1) Er(1) O(1) O(1) -47.9(12) no 68_655 . 13_555
O(1) Er(1) O(1) O(1) 180(576000) no 68_655 . 63_554
O(1) Er(1) O(1) O(1) 84.2(17) no 68_655 . 66_555
O(1) Er(1) O(1) C(1) 132.1(12) no 68_655 . .
O(1) Er(1) O(1) O(1) -152.3(8) no . 77_654 90_654
O(1) Er(1) O(1) O(1) 75.6(10) no . 77_654 137_564
O(1) Er(1) O(1) O(1) -20.2(12) no . 77_654 110_554
O(1) Er(1) O(1) C(1) 27.7(8) no . 77_654 50_554
O(1) Er(1) O(1) O(1) 78.5(5) no 77_654 . 13_555
O(1) Er(1) O(1) O(1) -53.6(11) no 77_654 . 63_554
O(1) Er(1) O(1) O(1) -149.4(6) no 77_654 . 66_555
O(1) Er(1) O(1) C(1) -101.5(5) no 77_654 . .
O(1) Er(1) O(1) O(1) 47.9(12) no . 90_654 77_654
O(1) Er(1) O(1) O(1) -180(576000) no . 90_654 25_665
O(1) Er(1) O(1) O(1) -84.2(17) no . 90_654 10_655
O(1) Er(1) O(1) C(1) -132.1(12) no . 90_654 10_655
O(1) Er(1) O(1) O(1) 47.9(12) no 90_654 . 13_555
O(1) Er(1) O(1) O(1) -84.2(17) no 90_654 . 63_554
O(1) Er(1) O(1) O(1) 180(576000) no 90_654 . 66_555
O(1) Er(1) O(1) C(1) -132.1(12) no 90_654 . .
O(1) Er(1) O(1) O(1) 101.5(5) no . 99_554 110_554
O(1) Er(1) O(1) O(1) -30.6(6) no . 99_554 13_555
O(1) Er(1) O(1) O(1) -126.4(11) no . 99_554 24_655
O(1) Er(1) O(1) C(1) -78.5(5) no . 99_554 13_555
O(1) Er(1) O(1) O(1) 27.7(8) no 99_554 . 13_555
O(1) Er(1) O(1) O(1) -104.4(10) no 99_554 . 63_554
O(1) Er(1) O(1) O(1) 159.8(12) no 99_554 . 66_555
O(1) Er(1) O(1) C(1) -152.3(8) no 99_554 . .
O(1) Er(1) O(1) O(1) -101.5(5) no . 102_555 113_555
O(1) Er(1) O(1) O(1) 30.6(6) no . 102_555 13_555
O(1) Er(1) O(1) O(1) 126.4(11) no . 102_555 24_655
O(1) Er(1) O(1) C(1) 78.5(5) no . 102_555 13_555
O(1) Er(1) O(1) O(1) -27.7(8) no 102_555 . 13_555
O(1) Er(1) O(1) O(1) -159.8(12) no 102_555 . 63_554
O(1) Er(1) O(1) O(1) 104.4(10) no 102_555 . 66_555
O(1) Er(1) O(1) C(1) 152.3(8) no 102_555 . .
O(1) Er(1) O(1) O(1) 78.5(5) no . 104_565 119_565
O(1) Er(1) O(1) O(1) -53.6(11) no . 104_565 22_565
O(1) Er(1) O(1) O(1) -149.4(6) no . 104_565 37_665
O(1) Er(1) O(1) C(1) -101.5(5) no . 104_565 22_565
O(1) Er(1) O(1) O(1) -152.3(8) no 104_565 . 13_555
O(1) Er(1) O(1) O(1) 75.6(10) no 104_565 . 63_554
O(1) Er(1) O(1) O(1) -20.2(12) no 104_565 . 66_555
O(1) Er(1) O(1) C(1) 27.7(8) no 104_565 . .
O(1) Er(1) O(1) O(1) -66.8(7) no . 110_554 99_554
O(1) Er(1) O(1) O(1) 65.3(9) no . 110_554 50_554
O(1) Er(1) O(1) O(1) 161.1(11) no . 110_554 77_654
O(1) Er(1) O(1) C(1) 113.2(7) no . 110_554 50_554
O(1) Er(1) O(1) O(1) 66.8(7) no 110_554 . 13_555
O(1) Er(1) O(1) O(1) -65.3(9) no 110_554 . 63_554
O(1) Er(1) O(1) O(1) -161.1(11) no 110_554 . 66_555
O(1) Er(1) O(1) C(1) -113.2(7) no 110_554 . .
O(1) Er(1) O(1) O(1) 66.8(7) no . 113_555 102_555
O(1) Er(1) O(1) O(1) -65.3(9) no . 113_555 53_555
O(1) Er(1) O(1) O(1) -161.1(11) no . 113_555 59_655
O(1) Er(1) O(1) C(1) -113.2(7) no . 113_555 53_555
O(1) Er(1) O(1) O(1) -66.8(7) no 113_555 . 13_555
O(1) Er(1) O(1) O(1) 161.1(11) no 113_555 . 63_554
O(1) Er(1) O(1) O(1) 65.3(9) no 113_555 . 66_555
O(1) Er(1) O(1) C(1) 113.2(7) no 113_555 . .
O(1) Er(1) O(1) O(1) -113.2(7) no . 119_565 104_565
O(1) Er(1) O(1) O(1) 18.9(11) no . 119_565 53_555
O(1) Er(1) O(1) O(1) 114.7(9) no . 119_565 59_655
O(1) Er(1) O(1) C(1) 66.8(7) no . 119_565 53_555
O(1) Er(1) O(1) O(1) -113.2(7) no 119_565 . 13_555
O(1) Er(1) O(1) O(1) 114.7(9) no 119_565 . 63_554
O(1) Er(1) O(1) O(1) 18.9(11) no 119_565 . 66_555
O(1) Er(1) O(1) C(1) 66.8(7) no 119_565 . .
O(1) Er(1) O(1) O(1) -78.5(5) no . 126_564 137_564
O(1) Er(1) O(1) O(1) 149.4(6) no . 126_564 37_665
O(1) Er(1) O(1) O(1) 53.6(11) no . 126_564 22_565
O(1) Er(1) O(1) C(1) 101.5(5) no . 126_564 22_565
O(1) Er(1) O(1) O(1) 152.3(8) no 126_564 . 13_555
O(1) Er(1) O(1) O(1) 20.2(12) no 126_564 . 63_554
O(1) Er(1) O(1) O(1) -75.6(10) no 126_564 . 66_555
O(1) Er(1) O(1) C(1) -27.7(8) no 126_564 . .
O(1) Er(1) O(1) O(1) 113.2(7) no . 137_564 126_564
O(1) Er(1) O(1) O(1) -114.7(9) no . 137_564 77_654
O(1) Er(1) O(1) O(1) -18.9(11) no . 137_564 50_554
O(1) Er(1) O(1) C(1) -66.8(7) no . 137_564 50_554
O(1) Er(1) O(1) O(1) 113.2(7) no 137_564 . 13_555
O(1) Er(1) O(1) O(1) -18.9(11) no 137_564 . 63_554
O(1) Er(1) O(1) O(1) -114.7(9) no 137_564 . 66_555
O(1) Er(1) O(1) C(1) -66.8(7) no 137_564 . .
O(1) Er(1) C(1) O(1) 0.0 no . . .
O(1) Er(1) C(1) O(1) 180.0 no . . 12_565
O(1) Er(1) C(1) O(1) -90.0 no . . 63_554
O(1) Er(1) C(1) O(1) 90.0 no . . 66_555
C(1) Er(1) O(1) O(1) 180.0 no . . 13_555
C(1) Er(1) O(1) O(1) 47.9(8) no . . 63_554
C(1) Er(1) O(1) O(1) -47.9(8) no . . 66_555
C(1) Er(1) O(1) C(1) 0.0 no . . .
O(1) Er(1) C(1) O(1) 0.0 no . 10_655 10_655
O(1) Er(1) C(1) O(1) 180.0 no . 10_655 25_665
O(1) Er(1) C(1) O(1) -90.0 no . 10_655 68_655
O(1) Er(1) C(1) O(1) 90.0 no . 10_655 90_654
C(1) Er(1) O(1) O(1) 0.0 no 10_655 . 13_555
C(1) Er(1) O(1) O(1) -132.1(8) no 10_655 . 63_554
C(1) Er(1) O(1) O(1) 132.1(8) no 10_655 . 66_555
C(1) Er(1) O(1) C(1) 180.0 no 10_655 . .
O(1) Er(1) C(1) O(1) 0.0 no . 13_555 13_555
O(1) Er(1) C(1) O(1) 180.0 no . 13_555 24_655
O(1) Er(1) C(1) O(1) 90.0 no . 13_555 99_554
O(1) Er(1) C(1) O(1) -90.0 no . 13_555 102_555
C(1) Er(1) O(1) O(1) 0.0 no 13_555 . 13_555
C(1) Er(1) O(1) O(1) -132.1(8) no 13_555 . 63_554
C(1) Er(1) O(1) O(1) 132.1(8) no 13_555 . 66_555
C(1) Er(1) O(1) C(1) 180.0 no 13_555 . .
O(1) Er(1) C(1) O(1) 0.0 no . 22_565 22_565
O(1) Er(1) C(1) O(1) 180.0 no . 22_565 37_665
O(1) Er(1) C(1) O(1) 90.0 no . 22_565 104_565
O(1) Er(1) C(1) O(1) -90.0 no . 22_565 126_564
C(1) Er(1) O(1) O(1) 180.0 no 22_565 . 13_555
C(1) Er(1) O(1) O(1) 47.9(8) no 22_565 . 63_554
C(1) Er(1) O(1) O(1) -47.9(8) no 22_565 . 66_555
C(1) Er(1) O(1) C(1) 0.0 no 22_565 . .
O(1) Er(1) C(1) O(1) 25.4(7) no . 50_554 50_554
O(1) Er(1) C(1) O(1) -154.6(7) no . 50_554 77_654
O(1) Er(1) C(1) O(1) -64.6(7) no . 50_554 110_554
O(1) Er(1) C(1) O(1) 115.4(7) no . 50_554 137_564
C(1) Er(1) O(1) O(1) 90.0 no 50_554 . 13_555
C(1) Er(1) O(1) O(1) -42.1(8) no 50_554 . 63_554
C(1) Er(1) O(1) O(1) -137.9(8) no 50_554 . 66_555
C(1) Er(1) O(1) C(1) -90.0 no 50_554 . .
O(1) Er(1) C(1) O(1) -25.4(7) no . 53_555 53_555
O(1) Er(1) C(1) O(1) 154.6(7) no . 53_555 59_655
O(1) Er(1) C(1) O(1) 64.6(7) no . 53_555 113_555
O(1) Er(1) C(1) O(1) -115.4(7) no . 53_555 119_565
C(1) Er(1) O(1) O(1) -90.0 no 53_555 . 13_555
C(1) Er(1) O(1) O(1) 137.9(8) no 53_555 . 63_554
C(1) Er(1) O(1) O(1) 42.1(8) no 53_555 . 66_555
C(1) Er(1) O(1) C(1) 90.0 no 53_555 . .
O(1) Er(1) O(1) O(1) 180.0 no 10_655 13_555 .
O(1) Er(1) O(1) O(1) -47.9(8) no 10_655 13_555 99_554
O(1) Er(1) O(1) O(1) 47.9(8) no 10_655 13_555 102_555
O(1) Er(1) O(1) C(1) 0.0 no 10_655 13_555 13_555
O(1) Er(1) O(1) O(1) 0.0 no 13_555 10_655 24_655
O(1) Er(1) O(1) O(1) -132.1(8) no 13_555 10_655 68_655
O(1) Er(1) O(1) O(1) 132.1(8) no 13_555 10_655 90_654
O(1) Er(1) O(1) C(1) 180.0 no 13_555 10_655 10_655
O(1) Er(1) O(1) O(1) 180.0 no 10_655 22_565 12_565
O(1) Er(1) O(1) O(1) -47.9(8) no 10_655 22_565 104_565
O(1) Er(1) O(1) O(1) 47.9(8) no 10_655 22_565 126_564
O(1) Er(1) O(1) C(1) 0.0 no 10_655 22_565 22_565
O(1) Er(1) O(1) O(1) 180.0 no 22_565 10_655 24_655
O(1) Er(1) O(1) O(1) 47.9(8) no 22_565 10_655 68_655
O(1) Er(1) O(1) O(1) -47.9(8) no 22_565 10_655 90_654
O(1) Er(1) O(1) C(1) 0.0 no 22_565 10_655 10_655
O(1) Er(1) O(1) O(1) 0.0 no 10_655 24_655 10_655
O(1) Er(1) O(1) O(1) 132.1(8) no 10_655 24_655 102_555
O(1) Er(1) O(1) O(1) -132.1(8) no 10_655 24_655 99_554
O(1) Er(1) O(1) C(1) 180.0 no 10_655 24_655 13_555
O(1) Er(1) O(1) O(1) 0.0 no 24_655 10_655 24_655
O(1) Er(1) O(1) O(1) -132.1(8) no 24_655 10_655 68_655
O(1) Er(1) O(1) O(1) 132.1(8) no 24_655 10_655 90_654
O(1) Er(1) O(1) C(1) 180.0 no 24_655 10_655 10_655
O(1) Er(1) O(1) O(1) 180.0 no 10_655 25_665 37_665
O(1) Er(1) O(1) O(1) -47.9(8) no 10_655 25_665 68_655
O(1) Er(1) O(1) O(1) 47.9(8) no 10_655 25_665 90_654
O(1) Er(1) O(1) C(1) 0.0 no 10_655 25_665 10_655
O(1) Er(1) O(1) O(1) 180.0 no 25_665 10_655 24_655
O(1) Er(1) O(1) O(1) 47.9(8) no 25_665 10_655 68_655
O(1) Er(1) O(1) O(1) -47.9(8) no 25_665 10_655 90_654
O(1) Er(1) O(1) C(1) 0.0 no 25_665 10_655 10_655
O(1) Er(1) O(1) O(1) 0.0 no 10_655 37_665 25_665
O(1) Er(1) O(1) O(1) -132.1(8) no 10_655 37_665 104_565
O(1) Er(1) O(1) O(1) 132.1(8) no 10_655 37_665 126_564
O(1) Er(1) O(1) C(1) 180.0 no 10_655 37_665 22_565
O(1) Er(1) O(1) O(1) 180.0 no 37_665 10_655 24_655
O(1) Er(1) O(1) O(1) 47.9(8) no 37_665 10_655 68_655
O(1) Er(1) O(1) O(1) -47.9(8) no 37_665 10_655 90_654
O(1) Er(1) O(1) C(1) 0.0 no 37_665 10_655 10_655
O(1) Er(1) O(1) O(1) 152.3(8) no 10_655 50_554 63_554
O(1) Er(1) O(1) O(1) 20.2(12) no 10_655 50_554 110_554
O(1) Er(1) O(1) O(1) -75.6(10) no 10_655 50_554 137_564
O(1) Er(1) O(1) C(1) -27.7(8) no 10_655 50_554 50_554
O(1) Er(1) O(1) O(1) -78.5(5) no 50_554 10_655 24_655
O(1) Er(1) O(1) O(1) 149.4(6) no 50_554 10_655 68_655
O(1) Er(1) O(1) O(1) 53.6(11) no 50_554 10_655 90_654
O(1) Er(1) O(1) C(1) 101.5(5) no 50_554 10_655 10_655
O(1) Er(1) O(1) O(1) -152.3(8) no 10_655 53_555 66_555
O(1) Er(1) O(1) O(1) -20.2(12) no 10_655 53_555 113_555
O(1) Er(1) O(1) O(1) 75.6(10) no 10_655 53_555 119_565
O(1) Er(1) O(1) C(1) 27.7(8) no 10_655 53_555 53_555
O(1) Er(1) O(1) O(1) 78.5(5) no 53_555 10_655 24_655
O(1) Er(1) O(1) O(1) -53.6(11) no 53_555 10_655 68_655
O(1) Er(1) O(1) O(1) -149.4(6) no 53_555 10_655 90_654
O(1) Er(1) O(1) C(1) -101.5(5) no 53_555 10_655 10_655
O(1) Er(1) O(1) O(1) 27.7(8) no 10_655 59_655 68_655
O(1) Er(1) O(1) O(1) -104.4(10) no 10_655 59_655 113_555
O(1) Er(1) O(1) O(1) 159.8(12) no 10_655 59_655 119_565
O(1) Er(1) O(1) C(1) -152.3(8) no 10_655 59_655 53_555
O(1) Er(1) O(1) O(1) 101.5(5) no 59_655 10_655 24_655
O(1) Er(1) O(1) O(1) -30.6(6) no 59_655 10_655 68_655
O(1) Er(1) O(1) O(1) -126.4(11) no 59_655 10_655 90_654
O(1) Er(1) O(1) C(1) -78.5(5) no 59_655 10_655 10_655
O(1) Er(1) O(1) O(1) -47.9(12) no 10_655 63_554 50_554
O(1) Er(1) O(1) O(1) 84.2(17) no 10_655 63_554 .
O(1) Er(1) O(1) O(1) 180(576000) no 10_655 63_554 12_565
O(1) Er(1) O(1) C(1) 132.1(12) no 10_655 63_554 .
O(1) Er(1) O(1) O(1) -47.9(12) no 63_554 10_655 24_655
O(1) Er(1) O(1) O(1) -180(576000) no 63_554 10_655 68_655
O(1) Er(1) O(1) O(1) 84.2(17) no 63_554 10_655 90_654
O(1) Er(1) O(1) C(1) 132.1(12) no 63_554 10_655 10_655
O(1) Er(1) O(1) O(1) 47.9(12) no 10_655 66_555 53_555
O(1) Er(1) O(1) O(1) -84.2(17) no 10_655 66_555 .
O(1) Er(1) O(1) O(1) -180(576000) no 10_655 66_555 12_565
O(1) Er(1) O(1) C(1) -132.1(12) no 10_655 66_555 .
O(1) Er(1) O(1) O(1) 47.9(12) no 66_555 10_655 24_655
O(1) Er(1) O(1) O(1) -84.2(17) no 66_555 10_655 68_655
O(1) Er(1) O(1) O(1) -180(576000) no 66_555 10_655 90_654
O(1) Er(1) O(1) C(1) -132.1(12) no 66_555 10_655 10_655
O(1) Er(1) O(1) O(1) -132.1(12) no 10_655 68_655 59_655
O(1) Er(1) O(1) O(1) 0.0(9) no 10_655 68_655 10_655
O(1) Er(1) O(1) O(1) 95.8(17) no 10_655 68_655 25_665
O(1) Er(1) O(1) C(1) 47.9(12) no 10_655 68_655 10_655
O(1) Er(1) O(1) O(1) 132.1(12) no 68_655 10_655 24_655
O(1) Er(1) O(1) O(1) 0.0(9) no 68_655 10_655 68_655
O(1) Er(1) O(1) O(1) -95.8(17) no 68_655 10_655 90_654
O(1) Er(1) O(1) C(1) -47.9(12) no 68_655 10_655 10_655
O(1) Er(1) O(1) O(1) -27.7(8) no 10_655 77_654 90_654
O(1) Er(1) O(1) O(1) -159.8(12) no 10_655 77_654 137_564
O(1) Er(1) O(1) O(1) 104.4(10) no 10_655 77_654 110_554
O(1) Er(1) O(1) C(1) 152.3(8) no 10_655 77_654 50_554
O(1) Er(1) O(1) O(1) -101.5(5) no 77_654 10_655 24_655
O(1) Er(1) O(1) O(1) 126.4(11) no 77_654 10_655 68_655
O(1) Er(1) O(1) O(1) 30.6(6) no 77_654 10_655 90_654
O(1) Er(1) O(1) C(1) 78.5(5) no 77_654 10_655 10_655
O(1) Er(1) O(1) O(1) 132.1(12) no 10_655 90_654 77_654
O(1) Er(1) O(1) O(1) -95.8(17) no 10_655 90_654 25_665
O(1) Er(1) O(1) O(1) 0.0(9) no 10_655 90_654 10_655
O(1) Er(1) O(1) C(1) -47.9(12) no 10_655 90_654 10_655
O(1) Er(1) O(1) O(1) -132.1(12) no 90_654 10_655 24_655
O(1) Er(1) O(1) O(1) 95.8(17) no 90_654 10_655 68_655
O(1) Er(1) O(1) O(1) 0.0(9) no 90_654 10_655 90_654
O(1) Er(1) O(1) C(1) 47.9(12) no 90_654 10_655 10_655
O(1) Er(1) O(1) O(1) -101.5(5) no 10_655 99_554 110_554
O(1) Er(1) O(1) O(1) 126.4(11) no 10_655 99_554 13_555
O(1) Er(1) O(1) O(1) 30.6(6) no 10_655 99_554 24_655
O(1) Er(1) O(1) C(1) 78.5(5) no 10_655 99_554 13_555
O(1) Er(1) O(1) O(1) -27.7(8) no 99_554 10_655 24_655
O(1) Er(1) O(1) O(1) -159.8(12) no 99_554 10_655 68_655
O(1) Er(1) O(1) O(1) 104.4(10) no 99_554 10_655 90_654
O(1) Er(1) O(1) C(1) 152.3(8) no 99_554 10_655 10_655
O(1) Er(1) O(1) O(1) 101.5(5) no 10_655 102_555 113_555
O(1) Er(1) O(1) O(1) -126.4(11) no 10_655 102_555 13_555
O(1) Er(1) O(1) O(1) -30.6(6) no 10_655 102_555 24_655
O(1) Er(1) O(1) C(1) -78.5(5) no 10_655 102_555 13_555
O(1) Er(1) O(1) O(1) 27.7(8) no 102_555 10_655 24_655
O(1) Er(1) O(1) O(1) -104.4(10) no 102_555 10_655 68_655
O(1) Er(1) O(1) O(1) 159.8(12) no 102_555 10_655 90_654
O(1) Er(1) O(1) C(1) -152.3(8) no 102_555 10_655 10_655
O(1) Er(1) O(1) O(1) -78.5(5) no 10_655 104_565 119_565
O(1) Er(1) O(1) O(1) 149.4(6) no 10_655 104_565 22_565
O(1) Er(1) O(1) O(1) 53.6(11) no 10_655 104_565 37_665
O(1) Er(1) O(1) C(1) 101.5(5) no 10_655 104_565 22_565
O(1) Er(1) O(1) O(1) 152.3(8) no 104_565 10_655 24_655
O(1) Er(1) O(1) O(1) 20.2(12) no 104_565 10_655 68_655
O(1) Er(1) O(1) O(1) -75.6(10) no 104_565 10_655 90_654
O(1) Er(1) O(1) C(1) -27.7(8) no 104_565 10_655 10_655
O(1) Er(1) O(1) O(1) 66.8(7) no 10_655 110_554 99_554
O(1) Er(1) O(1) O(1) -161.1(11) no 10_655 110_554 50_554
O(1) Er(1) O(1) O(1) -65.3(9) no 10_655 110_554 77_654
O(1) Er(1) O(1) C(1) -113.2(7) no 10_655 110_554 50_554
O(1) Er(1) O(1) O(1) -66.8(7) no 110_554 10_655 24_655
O(1) Er(1) O(1) O(1) 161.1(11) no 110_554 10_655 68_655
O(1) Er(1) O(1) O(1) 65.3(9) no 110_554 10_655 90_654
O(1) Er(1) O(1) C(1) 113.2(7) no 110_554 10_655 10_655
O(1) Er(1) O(1) O(1) -66.8(7) no 10_655 113_555 102_555
O(1) Er(1) O(1) O(1) 161.1(11) no 10_655 113_555 53_555
O(1) Er(1) O(1) O(1) 65.3(9) no 10_655 113_555 59_655
O(1) Er(1) O(1) C(1) 113.2(7) no 10_655 113_555 53_555
O(1) Er(1) O(1) O(1) 66.8(7) no 113_555 10_655 24_655
O(1) Er(1) O(1) O(1) -65.3(9) no 113_555 10_655 68_655
O(1) Er(1) O(1) O(1) -161.1(11) no 113_555 10_655 90_654
O(1) Er(1) O(1) C(1) -113.2(7) no 113_555 10_655 10_655
O(1) Er(1) O(1) O(1) 113.2(7) no 10_655 119_565 104_565
O(1) Er(1) O(1) O(1) -114.7(9) no 10_655 119_565 53_555
O(1) Er(1) O(1) O(1) -18.9(11) no 10_655 119_565 59_655
O(1) Er(1) O(1) C(1) -66.8(7) no 10_655 119_565 53_555
O(1) Er(1) O(1) O(1) 113.2(7) no 119_565 10_655 24_655
O(1) Er(1) O(1) O(1) -18.9(11) no 119_565 10_655 68_655
O(1) Er(1) O(1) O(1) -114.7(9) no 119_565 10_655 90_654
O(1) Er(1) O(1) C(1) -66.8(7) no 119_565 10_655 10_655
O(1) Er(1) O(1) O(1) 78.5(5) no 10_655 126_564 137_564
O(1) Er(1) O(1) O(1) -53.6(11) no 10_655 126_564 37_665
O(1) Er(1) O(1) O(1) -149.4(6) no 10_655 126_564 22_565
O(1) Er(1) O(1) C(1) -101.5(5) no 10_655 126_564 22_565
O(1) Er(1) O(1) O(1) -152.3(8) no 126_564 10_655 24_655
O(1) Er(1) O(1) O(1) 75.6(10) no 126_564 10_655 68_655
O(1) Er(1) O(1) O(1) -20.2(12) no 126_564 10_655 90_654
O(1) Er(1) O(1) C(1) 27.7(8) no 126_564 10_655 10_655
O(1) Er(1) O(1) O(1) -113.2(7) no 10_655 137_564 126_564
O(1) Er(1) O(1) O(1) 18.9(11) no 10_655 137_564 77_654
O(1) Er(1) O(1) O(1) 114.7(9) no 10_655 137_564 50_554
O(1) Er(1) O(1) C(1) 66.8(7) no 10_655 137_564 50_554
O(1) Er(1) O(1) O(1) -113.2(7) no 137_564 10_655 24_655
O(1) Er(1) O(1) O(1) 114.7(9) no 137_564 10_655 68_655
O(1) Er(1) O(1) O(1) 18.9(11) no 137_564 10_655 90_654
O(1) Er(1) O(1) C(1) 66.8(7) no 137_564 10_655 10_655
O(1) Er(1) C(1) O(1) 0.0 no 10_655 . .
O(1) Er(1) C(1) O(1) 180.0 no 10_655 . 12_565
O(1) Er(1) C(1) O(1) -90.0 no 10_655 . 63_554
O(1) Er(1) C(1) O(1) 90.0 no 10_655 . 66_555
C(1) Er(1) O(1) O(1) 0.0 no . 10_655 24_655
C(1) Er(1) O(1) O(1) -132.1(8) no . 10_655 68_655
C(1) Er(1) O(1) O(1) 132.1(8) no . 10_655 90_654
C(1) Er(1) O(1) C(1) 180.0 no . 10_655 10_655
O(1) Er(1) C(1) O(1) 0.0 no 10_655 10_655 10_655
O(1) Er(1) C(1) O(1) 180.0 no 10_655 10_655 25_665
O(1) Er(1) C(1) O(1) -90.0 no 10_655 10_655 68_655
O(1) Er(1) C(1) O(1) 90.0 no 10_655 10_655 90_654
C(1) Er(1) O(1) O(1) 180.0 no 10_655 10_655 24_655
C(1) Er(1) O(1) O(1) 47.9(8) no 10_655 10_655 68_655
C(1) Er(1) O(1) O(1) -47.9(8) no 10_655 10_655 90_654
C(1) Er(1) O(1) C(1) 0.0 no 10_655 10_655 10_655
O(1) Er(1) C(1) O(1) 180.0 no 10_655 13_555 13_555
O(1) Er(1) C(1) O(1) 0.0 no 10_655 13_555 24_655
O(1) Er(1) C(1) O(1) -90.0 no 10_655 13_555 99_554
O(1) Er(1) C(1) O(1) 90.0 no 10_655 13_555 102_555
C(1) Er(1) O(1) O(1) 0.0 no 13_555 10_655 24_655
C(1) Er(1) O(1) O(1) -132.1(8) no 13_555 10_655 68_655
C(1) Er(1) O(1) O(1) 132.1(8) no 13_555 10_655 90_654
C(1) Er(1) O(1) C(1) 180.0 no 13_555 10_655 10_655
O(1) Er(1) C(1) O(1) 180.0 no 10_655 22_565 22_565
O(1) Er(1) C(1) O(1) 0.0 no 10_655 22_565 37_665
O(1) Er(1) C(1) O(1) -90.0 no 10_655 22_565 104_565
O(1) Er(1) C(1) O(1) 90.0 no 10_655 22_565 126_564
C(1) Er(1) O(1) O(1) 180.0 no 22_565 10_655 24_655
C(1) Er(1) O(1) O(1) 47.9(8) no 22_565 10_655 68_655
C(1) Er(1) O(1) O(1) -47.9(8) no 22_565 10_655 90_654
C(1) Er(1) O(1) C(1) 0.0 no 22_565 10_655 10_655
O(1) Er(1) C(1) O(1) 154.6(7) no 10_655 50_554 50_554
O(1) Er(1) C(1) O(1) -25.4(7) no 10_655 50_554 77_654
O(1) Er(1) C(1) O(1) 64.6(7) no 10_655 50_554 110_554
O(1) Er(1) C(1) O(1) -115.4(7) no 10_655 50_554 137_564
C(1) Er(1) O(1) O(1) -90.0 no 50_554 10_655 24_655
C(1) Er(1) O(1) O(1) 137.9(8) no 50_554 10_655 68_655
C(1) Er(1) O(1) O(1) 42.1(8) no 50_554 10_655 90_654
C(1) Er(1) O(1) C(1) 90.0 no 50_554 10_655 10_655
O(1) Er(1) C(1) O(1) -154.6(7) no 10_655 53_555 53_555
O(1) Er(1) C(1) O(1) 25.4(7) no 10_655 53_555 59_655
O(1) Er(1) C(1) O(1) -64.6(7) no 10_655 53_555 113_555
O(1) Er(1) C(1) O(1) 115.4(7) no 10_655 53_555 119_565
C(1) Er(1) O(1) O(1) 90.0 no 53_555 10_655 24_655
C(1) Er(1) O(1) O(1) -42.1(8) no 53_555 10_655 68_655
C(1) Er(1) O(1) O(1) -137.9(8) no 53_555 10_655 90_654
C(1) Er(1) O(1) C(1) -90.0 no 53_555 10_655 10_655
O(1) Er(1) O(1) O(1) 0.0 no 12_565 13_555 .
O(1) Er(1) O(1) O(1) 132.1(8) no 12_565 13_555 99_554
O(1) Er(1) O(1) O(1) -132.1(8) no 12_565 13_555 102_555
O(1) Er(1) O(1) C(1) 180.0 no 12_565 13_555 13_555
O(1) Er(1) O(1) O(1) 180.0 no 13_555 12_565 22_565
O(1) Er(1) O(1) O(1) 47.9(8) no 13_555 12_565 66_555
O(1) Er(1) O(1) O(1) -47.9(8) no 13_555 12_565 63_554
O(1) Er(1) O(1) C(1) 0.0 no 13_555 12_565 .
O(1) Er(1) O(1) O(1) 0.0 no 12_565 22_565 12_565
O(1) Er(1) O(1) O(1) 132.1(8) no 12_565 22_565 104_565
O(1) Er(1) O(1) O(1) -132.1(8) no 12_565 22_565 126_564
O(1) Er(1) O(1) C(1) 180.0 no 12_565 22_565 22_565
O(1) Er(1) O(1) O(1) 0.0 no 22_565 12_565 22_565
O(1) Er(1) O(1) O(1) -132.1(8) no 22_565 12_565 66_555
O(1) Er(1) O(1) O(1) 132.1(8) no 22_565 12_565 63_554
O(1) Er(1) O(1) C(1) 180.0 no 22_565 12_565 .
O(1) Er(1) O(1) O(1) 180.0 no 12_565 24_655 10_655
O(1) Er(1) O(1) O(1) -47.9(8) no 12_565 24_655 102_555
O(1) Er(1) O(1) O(1) 47.9(8) no 12_565 24_655 99_554
O(1) Er(1) O(1) C(1) 0.0 no 12_565 24_655 13_555
O(1) Er(1) O(1) O(1) 180.0 no 24_655 12_565 22_565
O(1) Er(1) O(1) O(1) 47.9(8) no 24_655 12_565 66_555
O(1) Er(1) O(1) O(1) -47.9(8) no 24_655 12_565 63_554
O(1) Er(1) O(1) C(1) 0.0 no 24_655 12_565 .
O(1) Er(1) O(1) O(1) 0.0 no 12_565 25_665 37_665
O(1) Er(1) O(1) O(1) 132.1(8) no 12_565 25_665 68_655
O(1) Er(1) O(1) O(1) -132.1(8) no 12_565 25_665 90_654
O(1) Er(1) O(1) C(1) 180.0 no 12_565 25_665 10_655
O(1) Er(1) O(1) O(1) 0.0 no 25_665 12_565 22_565
O(1) Er(1) O(1) O(1) -132.1(8) no 25_665 12_565 66_555
O(1) Er(1) O(1) O(1) 132.1(8) no 25_665 12_565 63_554
O(1) Er(1) O(1) C(1) 180.0 no 25_665 12_565 .
O(1) Er(1) O(1) O(1) 180.0 no 12_565 37_665 25_665
O(1) Er(1) O(1) O(1) 47.9(8) no 12_565 37_665 104_565
O(1) Er(1) O(1) O(1) -47.9(8) no 12_565 37_665 126_564
O(1) Er(1) O(1) C(1) 0.0 no 12_565 37_665 22_565
O(1) Er(1) O(1) O(1) 0.0 no 37_665 12_565 22_565
O(1) Er(1) O(1) O(1) -132.1(8) no 37_665 12_565 66_555
O(1) Er(1) O(1) O(1) 132.1(8) no 37_665 12_565 63_554
O(1) Er(1) O(1) C(1) 180.0 no 37_665 12_565 .
O(1) Er(1) O(1) O(1) -27.7(8) no 12_565 50_554 63_554
O(1) Er(1) O(1) O(1) -159.8(12) no 12_565 50_554 110_554
O(1) Er(1) O(1) O(1) 104.4(10) no 12_565 50_554 137_564
O(1) Er(1) O(1) C(1) 152.3(8) no 12_565 50_554 50_554
O(1) Er(1) O(1) O(1) -101.5(5) no 50_554 12_565 22_565
O(1) Er(1) O(1) O(1) 126.4(11) no 50_554 12_565 66_555
O(1) Er(1) O(1) O(1) 30.6(6) no 50_554 12_565 63_554
O(1) Er(1) O(1) C(1) 78.5(5) no 50_554 12_565 .
O(1) Er(1) O(1) O(1) 27.7(8) no 12_565 53_555 66_555
O(1) Er(1) O(1) O(1) 159.8(12) no 12_565 53_555 113_555
O(1) Er(1) O(1) O(1) -104.4(10) no 12_565 53_555 119_565
O(1) Er(1) O(1) C(1) -152.3(8) no 12_565 53_555 53_555
O(1) Er(1) O(1) O(1) 101.5(5) no 53_555 12_565 22_565
O(1) Er(1) O(1) O(1) -30.6(6) no 53_555 12_565 66_555
O(1) Er(1) O(1) O(1) -126.4(11) no 53_555 12_565 63_554
O(1) Er(1) O(1) C(1) -78.5(5) no 53_555 12_565 .
O(1) Er(1) O(1) O(1) -152.3(8) no 12_565 59_655 68_655
O(1) Er(1) O(1) O(1) 75.6(10) no 12_565 59_655 113_555
O(1) Er(1) O(1) O(1) -20.2(12) no 12_565 59_655 119_565
O(1) Er(1) O(1) C(1) 27.7(8) no 12_565 59_655 53_555
O(1) Er(1) O(1) O(1) 78.5(5) no 59_655 12_565 22_565
O(1) Er(1) O(1) O(1) -53.6(11) no 59_655 12_565 66_555
O(1) Er(1) O(1) O(1) -149.4(6) no 59_655 12_565 63_554
O(1) Er(1) O(1) C(1) -101.5(5) no 59_655 12_565 .
O(1) Er(1) O(1) O(1) 132.1(12) no 12_565 63_554 50_554
O(1) Er(1) O(1) O(1) -95.8(17) no 12_565 63_554 .
O(1) Er(1) O(1) O(1) 0.0(9) no 12_565 63_554 12_565
O(1) Er(1) O(1) C(1) -47.9(12) no 12_565 63_554 .
O(1) Er(1) O(1) O(1) -132.1(12) no 63_554 12_565 22_565
O(1) Er(1) O(1) O(1) 95.8(17) no 63_554 12_565 66_555
O(1) Er(1) O(1) O(1) 0.0(9) no 63_554 12_565 63_554
O(1) Er(1) O(1) C(1) 47.9(12) no 63_554 12_565 .
O(1) Er(1) O(1) O(1) -132.1(12) no 12_565 66_555 53_555
O(1) Er(1) O(1) O(1) 95.8(17) no 12_565 66_555 .
O(1) Er(1) O(1) O(1) 0.0(9) no 12_565 66_555 12_565
O(1) Er(1) O(1) C(1) 47.9(12) no 12_565 66_555 .
O(1) Er(1) O(1) O(1) 132.1(12) no 66_555 12_565 22_565
O(1) Er(1) O(1) O(1) 0.0(9) no 66_555 12_565 66_555
O(1) Er(1) O(1) O(1) -95.8(17) no 66_555 12_565 63_554
O(1) Er(1) O(1) C(1) -47.9(12) no 66_555 12_565 .
O(1) Er(1) O(1) O(1) 47.9(12) no 12_565 68_655 59_655
O(1) Er(1) O(1) O(1) 180(576000) no 12_565 68_655 10_655
O(1) Er(1) O(1) O(1) -84.2(17) no 12_565 68_655 25_665
O(1) Er(1) O(1) C(1) -132.1(12) no 12_565 68_655 10_655
O(1) Er(1) O(1) O(1) 47.9(12) no 68_655 12_565 22_565
O(1) Er(1) O(1) O(1) -84.2(17) no 68_655 12_565 66_555
O(1) Er(1) O(1) O(1) -180(576000) no 68_655 12_565 63_554
O(1) Er(1) O(1) C(1) -132.1(12) no 68_655 12_565 .
O(1) Er(1) O(1) O(1) 152.3(8) no 12_565 77_654 90_654
O(1) Er(1) O(1) O(1) 20.2(12) no 12_565 77_654 137_564
O(1) Er(1) O(1) O(1) -75.6(10) no 12_565 77_654 110_554
O(1) Er(1) O(1) C(1) -27.7(8) no 12_565 77_654 50_554
O(1) Er(1) O(1) O(1) -78.5(5) no 77_654 12_565 22_565
O(1) Er(1) O(1) O(1) 149.4(6) no 77_654 12_565 66_555
O(1) Er(1) O(1) O(1) 53.6(11) no 77_654 12_565 63_554
O(1) Er(1) O(1) C(1) 101.5(5) no 77_654 12_565 .
O(1) Er(1) O(1) O(1) -47.9(12) no 12_565 90_654 77_654
O(1) Er(1) O(1) O(1) 84.2(17) no 12_565 90_654 25_665
O(1) Er(1) O(1) O(1) -180(576000) no 12_565 90_654 10_655
O(1) Er(1) O(1) C(1) 132.1(12) no 12_565 90_654 10_655
O(1) Er(1) O(1) O(1) -47.9(12) no 90_654 12_565 22_565
O(1) Er(1) O(1) O(1) -180(576000) no 90_654 12_565 66_555
O(1) Er(1) O(1) O(1) 84.2(17) no 90_654 12_565 63_554
O(1) Er(1) O(1) C(1) 132.1(12) no 90_654 12_565 .
O(1) Er(1) O(1) O(1) 78.5(5) no 12_565 99_554 110_554
O(1) Er(1) O(1) O(1) -53.6(11) no 12_565 99_554 13_555
O(1) Er(1) O(1) O(1) -149.4(6) no 12_565 99_554 24_655
O(1) Er(1) O(1) C(1) -101.5(5) no 12_565 99_554 13_555
O(1) Er(1) O(1) O(1) -152.3(8) no 99_554 12_565 22_565
O(1) Er(1) O(1) O(1) 75.6(10) no 99_554 12_565 66_555
O(1) Er(1) O(1) O(1) -20.2(12) no 99_554 12_565 63_554
O(1) Er(1) O(1) C(1) 27.7(8) no 99_554 12_565 .
O(1) Er(1) O(1) O(1) -78.5(5) no 12_565 102_555 113_555
O(1) Er(1) O(1) O(1) 53.6(11) no 12_565 102_555 13_555
O(1) Er(1) O(1) O(1) 149.4(6) no 12_565 102_555 24_655
O(1) Er(1) O(1) C(1) 101.5(5) no 12_565 102_555 13_555
O(1) Er(1) O(1) O(1) 152.3(8) no 102_555 12_565 22_565
O(1) Er(1) O(1) O(1) 20.2(12) no 102_555 12_565 66_555
O(1) Er(1) O(1) O(1) -75.6(10) no 102_555 12_565 63_554
O(1) Er(1) O(1) C(1) -27.7(8) no 102_555 12_565 .
O(1) Er(1) O(1) O(1) 101.5(5) no 12_565 104_565 119_565
O(1) Er(1) O(1) O(1) -30.6(6) no 12_565 104_565 22_565
O(1) Er(1) O(1) O(1) -126.4(11) no 12_565 104_565 37_665
O(1) Er(1) O(1) C(1) -78.5(5) no 12_565 104_565 22_565
O(1) Er(1) O(1) O(1) 27.7(8) no 104_565 12_565 22_565
O(1) Er(1) O(1) O(1) -104.4(10) no 104_565 12_565 66_555
O(1) Er(1) O(1) O(1) 159.8(12) no 104_565 12_565 63_554
O(1) Er(1) O(1) C(1) -152.3(8) no 104_565 12_565 .
O(1) Er(1) O(1) O(1) -113.2(7) no 12_565 110_554 99_554
O(1) Er(1) O(1) O(1) 18.9(11) no 12_565 110_554 50_554
O(1) Er(1) O(1) O(1) 114.7(9) no 12_565 110_554 77_654
O(1) Er(1) O(1) C(1) 66.8(7) no 12_565 110_554 50_554
O(1) Er(1) O(1) O(1) -113.2(7) no 110_554 12_565 22_565
O(1) Er(1) O(1) O(1) 114.7(9) no 110_554 12_565 66_555
O(1) Er(1) O(1) O(1) 18.9(11) no 110_554 12_565 63_554
O(1) Er(1) O(1) C(1) 66.8(7) no 110_554 12_565 .
O(1) Er(1) O(1) O(1) 113.2(7) no 12_565 113_555 102_555
O(1) Er(1) O(1) O(1) -18.9(11) no 12_565 113_555 53_555
O(1) Er(1) O(1) O(1) -114.7(9) no 12_565 113_555 59_655
O(1) Er(1) O(1) C(1) -66.8(7) no 12_565 113_555 53_555
O(1) Er(1) O(1) O(1) 113.2(7) no 113_555 12_565 22_565
O(1) Er(1) O(1) O(1) -18.9(11) no 113_555 12_565 66_555
O(1) Er(1) O(1) O(1) -114.7(9) no 113_555 12_565 63_554
O(1) Er(1) O(1) C(1) -66.8(7) no 113_555 12_565 .
O(1) Er(1) O(1) O(1) -66.8(7) no 12_565 119_565 104_565
O(1) Er(1) O(1) O(1) 65.3(9) no 12_565 119_565 53_555
O(1) Er(1) O(1) O(1) 161.1(11) no 12_565 119_565 59_655
O(1) Er(1) O(1) C(1) 113.2(7) no 12_565 119_565 53_555
O(1) Er(1) O(1) O(1) 66.8(7) no 119_565 12_565 22_565
O(1) Er(1) O(1) O(1) -65.3(9) no 119_565 12_565 66_555
O(1) Er(1) O(1) O(1) -161.1(11) no 119_565 12_565 63_554
O(1) Er(1) O(1) C(1) -113.2(7) no 119_565 12_565 .
O(1) Er(1) O(1) O(1) -101.5(5) no 12_565 126_564 137_564
O(1) Er(1) O(1) O(1) 126.4(11) no 12_565 126_564 37_665
O(1) Er(1) O(1) O(1) 30.6(6) no 12_565 126_564 22_565
O(1) Er(1) O(1) C(1) 78.5(5) no 12_565 126_564 22_565
O(1) Er(1) O(1) O(1) -27.7(8) no 126_564 12_565 22_565
O(1) Er(1) O(1) O(1) -159.8(12) no 126_564 12_565 66_555
O(1) Er(1) O(1) O(1) 104.4(10) no 126_564 12_565 63_554
O(1) Er(1) O(1) C(1) 152.3(8) no 126_564 12_565 .
O(1) Er(1) O(1) O(1) 66.8(7) no 12_565 137_564 126_564
O(1) Er(1) O(1) O(1) -161.1(11) no 12_565 137_564 77_654
O(1) Er(1) O(1) O(1) -65.3(9) no 12_565 137_564 50_554
O(1) Er(1) O(1) C(1) -113.2(7) no 12_565 137_564 50_554
O(1) Er(1) O(1) O(1) -66.8(7) no 137_564 12_565 22_565
O(1) Er(1) O(1) O(1) 161.1(11) no 137_564 12_565 66_555
O(1) Er(1) O(1) O(1) 65.3(9) no 137_564 12_565 63_554
O(1) Er(1) O(1) C(1) 113.2(7) no 137_564 12_565 .
O(1) Er(1) C(1) O(1) 180.0 no 12_565 . .
O(1) Er(1) C(1) O(1) 0.0 no 12_565 . 12_565
O(1) Er(1) C(1) O(1) 90.0 no 12_565 . 63_554
O(1) Er(1) C(1) O(1) -90.0 no 12_565 . 66_555
C(1) Er(1) O(1) O(1) 180.0 no . 12_565 22_565
C(1) Er(1) O(1) O(1) 47.9(8) no . 12_565 66_555
C(1) Er(1) O(1) O(1) -47.9(8) no . 12_565 63_554
C(1) Er(1) O(1) C(1) 0.0 no . 12_565 .
O(1) Er(1) C(1) O(1) 180.0 no 12_565 10_655 10_655
O(1) Er(1) C(1) O(1) 0.0 no 12_565 10_655 25_665
O(1) Er(1) C(1) O(1) 90.0 no 12_565 10_655 68_655
O(1) Er(1) C(1) O(1) -90.0 no 12_565 10_655 90_654
C(1) Er(1) O(1) O(1) 0.0 no 10_655 12_565 22_565
C(1) Er(1) O(1) O(1) -132.1(8) no 10_655 12_565 66_555
C(1) Er(1) O(1) O(1) 132.1(8) no 10_655 12_565 63_554
C(1) Er(1) O(1) C(1) 180.0 no 10_655 12_565 .
O(1) Er(1) C(1) O(1) 0.0 no 12_565 13_555 13_555
O(1) Er(1) C(1) O(1) 180.0 no 12_565 13_555 24_655
O(1) Er(1) C(1) O(1) 90.0 no 12_565 13_555 99_554
O(1) Er(1) C(1) O(1) -90.0 no 12_565 13_555 102_555
C(1) Er(1) O(1) O(1) 180.0 no 13_555 12_565 22_565
C(1) Er(1) O(1) O(1) 47.9(8) no 13_555 12_565 66_555
C(1) Er(1) O(1) O(1) -47.9(8) no 13_555 12_565 63_554
C(1) Er(1) O(1) C(1) 0.0 no 13_555 12_565 .
O(1) Er(1) C(1) O(1) 0.0 no 12_565 22_565 22_565
O(1) Er(1) C(1) O(1) 180.0 no 12_565 22_565 37_665
O(1) Er(1) C(1) O(1) 90.0 no 12_565 22_565 104_565
O(1) Er(1) C(1) O(1) -90.0 no 12_565 22_565 126_564
C(1) Er(1) O(1) O(1) 0.0 no 22_565 12_565 22_565
C(1) Er(1) O(1) O(1) -132.1(8) no 22_565 12_565 66_555
C(1) Er(1) O(1) O(1) 132.1(8) no 22_565 12_565 63_554
C(1) Er(1) O(1) C(1) 180.0 no 22_565 12_565 .
O(1) Er(1) C(1) O(1) -25.4(7) no 12_565 50_554 50_554
O(1) Er(1) C(1) O(1) 154.6(7) no 12_565 50_554 77_654
O(1) Er(1) C(1) O(1) -115.4(7) no 12_565 50_554 110_554
O(1) Er(1) C(1) O(1) 64.6(7) no 12_565 50_554 137_564
C(1) Er(1) O(1) O(1) -90.0 no 50_554 12_565 22_565
C(1) Er(1) O(1) O(1) 137.9(8) no 50_554 12_565 66_555
C(1) Er(1) O(1) O(1) 42.1(8) no 50_554 12_565 63_554
C(1) Er(1) O(1) C(1) 90.0 no 50_554 12_565 .
O(1) Er(1) C(1) O(1) 25.4(7) no 12_565 53_555 53_555
O(1) Er(1) C(1) O(1) -154.6(7) no 12_565 53_555 59_655
O(1) Er(1) C(1) O(1) 115.4(7) no 12_565 53_555 113_555
O(1) Er(1) C(1) O(1) -64.6(7) no 12_565 53_555 119_565
C(1) Er(1) O(1) O(1) 90.0 no 53_555 12_565 22_565
C(1) Er(1) O(1) O(1) -42.1(8) no 53_555 12_565 66_555
C(1) Er(1) O(1) O(1) -137.9(8) no 53_555 12_565 63_554
C(1) Er(1) O(1) C(1) -90.0 no 53_555 12_565 .
O(1) Er(1) O(1) O(1) 0.0 no 13_555 22_565 12_565
O(1) Er(1) O(1) O(1) 132.1(8) no 13_555 22_565 104_565
O(1) Er(1) O(1) O(1) -132.1(8) no 13_555 22_565 126_564
O(1) Er(1) O(1) C(1) 180.0 no 13_555 22_565 22_565
O(1) Er(1) O(1) O(1) 0.0 no 22_565 13_555 .
O(1) Er(1) O(1) O(1) 132.1(8) no 22_565 13_555 99_554
O(1) Er(1) O(1) O(1) -132.1(8) no 22_565 13_555 102_555
O(1) Er(1) O(1) C(1) 180.0 no 22_565 13_555 13_555
O(1) Er(1) O(1) O(1) 180.0 no 13_555 24_655 10_655
O(1) Er(1) O(1) O(1) -47.9(8) no 13_555 24_655 102_555
O(1) Er(1) O(1) O(1) 47.9(8) no 13_555 24_655 99_554
O(1) Er(1) O(1) C(1) 0.0 no 13_555 24_655 13_555
O(1) Er(1) O(1) O(1) 180.0 no 24_655 13_555 .
O(1) Er(1) O(1) O(1) -47.9(8) no 24_655 13_555 99_554
O(1) Er(1) O(1) O(1) 47.9(8) no 24_655 13_555 102_555
O(1) Er(1) O(1) C(1) 0.0 no 24_655 13_555 13_555
O(1) Er(1) O(1) O(1) 180.0 no 13_555 25_665 37_665
O(1) Er(1) O(1) O(1) -47.9(8) no 13_555 25_665 68_655
O(1) Er(1) O(1) O(1) 47.9(8) no 13_555 25_665 90_654
O(1) Er(1) O(1) C(1) 0.0 no 13_555 25_665 10_655
O(1) Er(1) O(1) O(1) 180.0 no 25_665 13_555 .
O(1) Er(1) O(1) O(1) -47.9(8) no 25_665 13_555 99_554
O(1) Er(1) O(1) O(1) 47.9(8) no 25_665 13_555 102_555
O(1) Er(1) O(1) C(1) 0.0 no 25_665 13_555 13_555
O(1) Er(1) O(1) O(1) 66.8(7) no 13_555 50_554 63_554
O(1) Er(1) O(1) O(1) -65.3(9) no 13_555 50_554 110_554
O(1) Er(1) O(1) O(1) -161.1(11) no 13_555 50_554 137_564
O(1) Er(1) O(1) C(1) -113.2(7) no 13_555 50_554 50_554
O(1) Er(1) O(1) O(1) -66.8(7) no 50_554 13_555 .
O(1) Er(1) O(1) O(1) 65.3(9) no 50_554 13_555 99_554
O(1) Er(1) O(1) O(1) 161.1(11) no 50_554 13_555 102_555
O(1) Er(1) O(1) C(1) 113.2(7) no 50_554 13_555 13_555
O(1) Er(1) O(1) O(1) -66.8(7) no 13_555 53_555 66_555
O(1) Er(1) O(1) O(1) 65.3(9) no 13_555 53_555 113_555
O(1) Er(1) O(1) O(1) 161.1(11) no 13_555 53_555 119_565
O(1) Er(1) O(1) C(1) 113.2(7) no 13_555 53_555 53_555
O(1) Er(1) O(1) O(1) 66.8(7) no 53_555 13_555 .
O(1) Er(1) O(1) O(1) -161.1(11) no 53_555 13_555 99_554
O(1) Er(1) O(1) O(1) -65.3(9) no 53_555 13_555 102_555
O(1) Er(1) O(1) C(1) -113.2(7) no 53_555 13_555 13_555
O(1) Er(1) O(1) O(1) 113.2(7) no 13_555 59_655 68_655
O(1) Er(1) O(1) O(1) -18.9(11) no 13_555 59_655 113_555
O(1) Er(1) O(1) O(1) -114.7(9) no 13_555 59_655 119_565
O(1) Er(1) O(1) C(1) -66.8(7) no 13_555 59_655 53_555
O(1) Er(1) O(1) O(1) 113.2(7) no 59_655 13_555 .
O(1) Er(1) O(1) O(1) -114.7(9) no 59_655 13_555 99_554
O(1) Er(1) O(1) O(1) -18.9(11) no 59_655 13_555 102_555
O(1) Er(1) O(1) C(1) -66.8(7) no 59_655 13_555 13_555
O(1) Er(1) O(1) O(1) -101.5(5) no 13_555 63_554 50_554
O(1) Er(1) O(1) O(1) 30.6(6) no 13_555 63_554 .
O(1) Er(1) O(1) O(1) 126.4(11) no 13_555 63_554 12_565
O(1) Er(1) O(1) C(1) 78.5(5) no 13_555 63_554 .
O(1) Er(1) O(1) O(1) -27.7(8) no 63_554 13_555 .
O(1) Er(1) O(1) O(1) 104.4(10) no 63_554 13_555 99_554
O(1) Er(1) O(1) O(1) -159.8(12) no 63_554 13_555 102_555
O(1) Er(1) O(1) C(1) 152.3(8) no 63_554 13_555 13_555
O(1) Er(1) O(1) O(1) 101.5(5) no 13_555 66_555 53_555
O(1) Er(1) O(1) O(1) -30.6(6) no 13_555 66_555 .
O(1) Er(1) O(1) O(1) -126.4(11) no 13_555 66_555 12_565
O(1) Er(1) O(1) C(1) -78.5(5) no 13_555 66_555 .
O(1) Er(1) O(1) O(1) 27.7(8) no 66_555 13_555 .
O(1) Er(1) O(1) O(1) 159.8(12) no 66_555 13_555 99_554
O(1) Er(1) O(1) O(1) -104.4(10) no 66_555 13_555 102_555
O(1) Er(1) O(1) C(1) -152.3(8) no 66_555 13_555 13_555
O(1) Er(1) O(1) O(1) -78.5(5) no 13_555 68_655 59_655
O(1) Er(1) O(1) O(1) 53.6(11) no 13_555 68_655 10_655
O(1) Er(1) O(1) O(1) 149.4(6) no 13_555 68_655 25_665
O(1) Er(1) O(1) C(1) 101.5(5) no 13_555 68_655 10_655
O(1) Er(1) O(1) O(1) 152.3(8) no 68_655 13_555 .
O(1) Er(1) O(1) O(1) -75.6(10) no 68_655 13_555 99_554
O(1) Er(1) O(1) O(1) 20.2(12) no 68_655 13_555 102_555
O(1) Er(1) O(1) C(1) -27.7(8) no 68_655 13_555 13_555
O(1) Er(1) O(1) O(1) -113.2(7) no 13_555 77_654 90_654
O(1) Er(1) O(1) O(1) 114.7(9) no 13_555 77_654 137_564
O(1) Er(1) O(1) O(1) 18.9(11) no 13_555 77_654 110_554
O(1) Er(1) O(1) C(1) 66.8(7) no 13_555 77_654 50_554
O(1) Er(1) O(1) O(1) -113.2(7) no 77_654 13_555 .
O(1) Er(1) O(1) O(1) 18.9(11) no 77_654 13_555 99_554
O(1) Er(1) O(1) O(1) 114.7(9) no 77_654 13_555 102_555
O(1) Er(1) O(1) C(1) 66.8(7) no 77_654 13_555 13_555
O(1) Er(1) O(1) O(1) 78.5(5) no 13_555 90_654 77_654
O(1) Er(1) O(1) O(1) -149.4(6) no 13_555 90_654 25_665
O(1) Er(1) O(1) O(1) -53.6(11) no 13_555 90_654 10_655
O(1) Er(1) O(1) C(1) -101.5(5) no 13_555 90_654 10_655
O(1) Er(1) O(1) O(1) -152.3(8) no 90_654 13_555 .
O(1) Er(1) O(1) O(1) -20.2(12) no 90_654 13_555 99_554
O(1) Er(1) O(1) O(1) 75.6(10) no 90_654 13_555 102_555
O(1) Er(1) O(1) C(1) 27.7(8) no 90_654 13_555 13_555
O(1) Er(1) O(1) O(1) 132.1(12) no 13_555 99_554 110_554
O(1) Er(1) O(1) O(1) 0.0(9) no 13_555 99_554 13_555
O(1) Er(1) O(1) O(1) -95.8(17) no 13_555 99_554 24_655
O(1) Er(1) O(1) C(1) -47.9(12) no 13_555 99_554 13_555
O(1) Er(1) O(1) O(1) -132.1(12) no 99_554 13_555 .
O(1) Er(1) O(1) O(1) 0.0(9) no 99_554 13_555 99_554
O(1) Er(1) O(1) O(1) 95.8(17) no 99_554 13_555 102_555
O(1) Er(1) O(1) C(1) 47.9(12) no 99_554 13_555 13_555
O(1) Er(1) O(1) O(1) -132.1(12) no 13_555 102_555 113_555
O(1) Er(1) O(1) O(1) 0.0(9) no 13_555 102_555 13_555
O(1) Er(1) O(1) O(1) 95.8(17) no 13_555 102_555 24_655
O(1) Er(1) O(1) C(1) 47.9(12) no 13_555 102_555 13_555
O(1) Er(1) O(1) O(1) 132.1(12) no 102_555 13_555 .
O(1) Er(1) O(1) O(1) -95.8(17) no 102_555 13_555 99_554
O(1) Er(1) O(1) O(1) 0.0(9) no 102_555 13_555 102_555
O(1) Er(1) O(1) C(1) -47.9(12) no 102_555 13_555 13_555
O(1) Er(1) O(1) O(1) 47.9(12) no 13_555 104_565 119_565
O(1) Er(1) O(1) O(1) -84.2(17) no 13_555 104_565 22_565
O(1) Er(1) O(1) O(1) -180(576000) no 13_555 104_565 37_665
O(1) Er(1) O(1) C(1) -132.1(12) no 13_555 104_565 22_565
O(1) Er(1) O(1) O(1) 47.9(12) no 104_565 13_555 .
O(1) Er(1) O(1) O(1) -180(576000) no 104_565 13_555 99_554
O(1) Er(1) O(1) O(1) -84.2(17) no 104_565 13_555 102_555
O(1) Er(1) O(1) C(1) -132.1(12) no 104_565 13_555 13_555
O(1) Er(1) O(1) O(1) -27.7(8) no 13_555 110_554 99_554
O(1) Er(1) O(1) O(1) 104.4(10) no 13_555 110_554 50_554
O(1) Er(1) O(1) O(1) -159.8(12) no 13_555 110_554 77_654
O(1) Er(1) O(1) C(1) 152.3(8) no 13_555 110_554 50_554
O(1) Er(1) O(1) O(1) -101.5(5) no 110_554 13_555 .
O(1) Er(1) O(1) O(1) 30.6(6) no 110_554 13_555 99_554
O(1) Er(1) O(1) O(1) 126.4(11) no 110_554 13_555 102_555
O(1) Er(1) O(1) C(1) 78.5(5) no 110_554 13_555 13_555
O(1) Er(1) O(1) O(1) 27.7(8) no 13_555 113_555 102_555
O(1) Er(1) O(1) O(1) -104.4(10) no 13_555 113_555 53_555
O(1) Er(1) O(1) O(1) 159.8(12) no 13_555 113_555 59_655
O(1) Er(1) O(1) C(1) -152.3(8) no 13_555 113_555 53_555
O(1) Er(1) O(1) O(1) 101.5(5) no 113_555 13_555 .
O(1) Er(1) O(1) O(1) -126.4(11) no 113_555 13_555 99_554
O(1) Er(1) O(1) O(1) -30.6(6) no 113_555 13_555 102_555
O(1) Er(1) O(1) C(1) -78.5(5) no 113_555 13_555 13_555
O(1) Er(1) O(1) O(1) -152.3(8) no 13_555 119_565 104_565
O(1) Er(1) O(1) O(1) -20.2(12) no 13_555 119_565 53_555
O(1) Er(1) O(1) O(1) 75.6(10) no 13_555 119_565 59_655
O(1) Er(1) O(1) C(1) 27.7(8) no 13_555 119_565 53_555
O(1) Er(1) O(1) O(1) 78.5(5) no 119_565 13_555 .
O(1) Er(1) O(1) O(1) -149.4(6) no 119_565 13_555 99_554
O(1) Er(1) O(1) O(1) -53.6(11) no 119_565 13_555 102_555
O(1) Er(1) O(1) C(1) -101.5(5) no 119_565 13_555 13_555
O(1) Er(1) O(1) O(1) -47.9(12) no 13_555 126_564 137_564
O(1) Er(1) O(1) O(1) 180(576000) no 13_555 126_564 37_665
O(1) Er(1) O(1) O(1) 84.2(17) no 13_555 126_564 22_565
O(1) Er(1) O(1) C(1) 132.1(12) no 13_555 126_564 22_565
O(1) Er(1) O(1) O(1) -47.9(12) no 126_564 13_555 .
O(1) Er(1) O(1) O(1) 84.2(17) no 126_564 13_555 99_554
O(1) Er(1) O(1) O(1) -180(576000) no 126_564 13_555 102_555
O(1) Er(1) O(1) C(1) 132.1(12) no 126_564 13_555 13_555
O(1) Er(1) O(1) O(1) 152.3(8) no 13_555 137_564 126_564
O(1) Er(1) O(1) O(1) -75.6(10) no 13_555 137_564 77_654
O(1) Er(1) O(1) O(1) 20.2(12) no 13_555 137_564 50_554
O(1) Er(1) O(1) C(1) -27.7(8) no 13_555 137_564 50_554
O(1) Er(1) O(1) O(1) -78.5(5) no 137_564 13_555 .
O(1) Er(1) O(1) O(1) 53.6(11) no 137_564 13_555 99_554
O(1) Er(1) O(1) O(1) 149.4(6) no 137_564 13_555 102_555
O(1) Er(1) O(1) C(1) 101.5(5) no 137_564 13_555 13_555
O(1) Er(1) C(1) O(1) 0.0 no 13_555 . .
O(1) Er(1) C(1) O(1) 180.0 no 13_555 . 12_565
O(1) Er(1) C(1) O(1) -90.0 no 13_555 . 63_554
O(1) Er(1) C(1) O(1) 90.0 no 13_555 . 66_555
C(1) Er(1) O(1) O(1) 0.0 no . 13_555 .
C(1) Er(1) O(1) O(1) 132.1(8) no . 13_555 99_554
C(1) Er(1) O(1) O(1) -132.1(8) no . 13_555 102_555
C(1) Er(1) O(1) C(1) 180.0 no . 13_555 13_555
O(1) Er(1) C(1) O(1) 0.0 no 13_555 10_655 10_655
O(1) Er(1) C(1) O(1) 180.0 no 13_555 10_655 25_665
O(1) Er(1) C(1) O(1) -90.0 no 13_555 10_655 68_655
O(1) Er(1) C(1) O(1) 90.0 no 13_555 10_655 90_654
C(1) Er(1) O(1) O(1) 180.0 no 10_655 13_555 .
C(1) Er(1) O(1) O(1) -47.9(8) no 10_655 13_555 99_554
C(1) Er(1) O(1) O(1) 47.9(8) no 10_655 13_555 102_555
C(1) Er(1) O(1) C(1) 0.0 no 10_655 13_555 13_555
O(1) Er(1) C(1) O(1) 0.0 no 13_555 13_555 13_555
O(1) Er(1) C(1) O(1) 180.0 no 13_555 13_555 24_655
O(1) Er(1) C(1) O(1) 90.0 no 13_555 13_555 99_554
O(1) Er(1) C(1) O(1) -90.0 no 13_555 13_555 102_555
C(1) Er(1) O(1) O(1) 180.0 no 13_555 13_555 .
C(1) Er(1) O(1) O(1) -47.9(8) no 13_555 13_555 99_554
C(1) Er(1) O(1) O(1) 47.9(8) no 13_555 13_555 102_555
C(1) Er(1) O(1) C(1) 0.0 no 13_555 13_555 13_555
O(1) Er(1) C(1) O(1) 0.0 no 13_555 22_565 22_565
O(1) Er(1) C(1) O(1) 180.0 no 13_555 22_565 37_665
O(1) Er(1) C(1) O(1) 90.0 no 13_555 22_565 104_565
O(1) Er(1) C(1) O(1) -90.0 no 13_555 22_565 126_564
C(1) Er(1) O(1) O(1) 0.0 no 22_565 13_555 .
C(1) Er(1) O(1) O(1) 132.1(8) no 22_565 13_555 99_554
C(1) Er(1) O(1) O(1) -132.1(8) no 22_565 13_555 102_555
C(1) Er(1) O(1) C(1) 180.0 no 22_565 13_555 13_555
O(1) Er(1) C(1) O(1) 64.6(7) no 13_555 50_554 50_554
O(1) Er(1) C(1) O(1) -115.4(7) no 13_555 50_554 77_654
O(1) Er(1) C(1) O(1) -25.4(7) no 13_555 50_554 110_554
O(1) Er(1) C(1) O(1) 154.6(7) no 13_555 50_554 137_564
C(1) Er(1) O(1) O(1) -90.0 no 50_554 13_555 .
C(1) Er(1) O(1) O(1) 42.1(8) no 50_554 13_555 99_554
C(1) Er(1) O(1) O(1) 137.9(8) no 50_554 13_555 102_555
C(1) Er(1) O(1) C(1) 90.0 no 50_554 13_555 13_555
O(1) Er(1) C(1) O(1) -64.6(7) no 13_555 53_555 53_555
O(1) Er(1) C(1) O(1) 115.4(7) no 13_555 53_555 59_655
O(1) Er(1) C(1) O(1) 25.4(7) no 13_555 53_555 113_555
O(1) Er(1) C(1) O(1) -154.6(7) no 13_555 53_555 119_565
C(1) Er(1) O(1) O(1) 90.0 no 53_555 13_555 .
C(1) Er(1) O(1) O(1) -137.9(8) no 53_555 13_555 99_554
C(1) Er(1) O(1) O(1) -42.1(8) no 53_555 13_555 102_555
C(1) Er(1) O(1) C(1) -90.0 no 53_555 13_555 13_555
O(1) Er(1) O(1) O(1) 0.0 no 22_565 25_665 37_665
O(1) Er(1) O(1) O(1) 132.1(8) no 22_565 25_665 68_655
O(1) Er(1) O(1) O(1) -132.1(8) no 22_565 25_665 90_654
O(1) Er(1) O(1) C(1) 180.0 no 22_565 25_665 10_655
O(1) Er(1) O(1) O(1) 180.0 no 25_665 22_565 12_565
O(1) Er(1) O(1) O(1) -47.9(8) no 25_665 22_565 104_565
O(1) Er(1) O(1) O(1) 47.9(8) no 25_665 22_565 126_564
O(1) Er(1) O(1) C(1) 0.0 no 25_665 22_565 22_565
O(1) Er(1) O(1) O(1) 180.0 no 22_565 37_665 25_665
O(1) Er(1) O(1) O(1) 47.9(8) no 22_565 37_665 104_565
O(1) Er(1) O(1) O(1) -47.9(8) no 22_565 37_665 126_564
O(1) Er(1) O(1) C(1) 0.0 no 22_565 37_665 22_565
O(1) Er(1) O(1) O(1) 180.0 no 37_665 22_565 12_565
O(1) Er(1) O(1) O(1) -47.9(8) no 37_665 22_565 104_565
O(1) Er(1) O(1) O(1) 47.9(8) no 37_665 22_565 126_564
O(1) Er(1) O(1) C(1) 0.0 no 37_665 22_565 22_565
O(1) Er(1) O(1) O(1) -66.8(7) no 22_565 50_554 63_554
O(1) Er(1) O(1) O(1) 161.1(11) no 22_565 50_554 110_554
O(1) Er(1) O(1) O(1) 65.3(9) no 22_565 50_554 137_564
O(1) Er(1) O(1) C(1) 113.2(7) no 22_565 50_554 50_554
O(1) Er(1) O(1) O(1) 66.8(7) no 50_554 22_565 12_565
O(1) Er(1) O(1) O(1) -161.1(11) no 50_554 22_565 104_565
O(1) Er(1) O(1) O(1) -65.3(9) no 50_554 22_565 126_564
O(1) Er(1) O(1) C(1) -113.2(7) no 50_554 22_565 22_565
O(1) Er(1) O(1) O(1) 66.8(7) no 22_565 53_555 66_555
O(1) Er(1) O(1) O(1) -161.1(11) no 22_565 53_555 113_555
O(1) Er(1) O(1) O(1) -65.3(9) no 22_565 53_555 119_565
O(1) Er(1) O(1) C(1) -113.2(7) no 22_565 53_555 53_555
O(1) Er(1) O(1) O(1) -66.8(7) no 53_555 22_565 12_565
O(1) Er(1) O(1) O(1) 65.3(9) no 53_555 22_565 104_565
O(1) Er(1) O(1) O(1) 161.1(11) no 53_555 22_565 126_564
O(1) Er(1) O(1) C(1) 113.2(7) no 53_555 22_565 22_565
O(1) Er(1) O(1) O(1) -113.2(7) no 22_565 59_655 68_655
O(1) Er(1) O(1) O(1) 114.7(9) no 22_565 59_655 113_555
O(1) Er(1) O(1) O(1) 18.9(11) no 22_565 59_655 119_565
O(1) Er(1) O(1) C(1) 66.8(7) no 22_565 59_655 53_555
O(1) Er(1) O(1) O(1) -113.2(7) no 59_655 22_565 12_565
O(1) Er(1) O(1) O(1) 18.9(11) no 59_655 22_565 104_565
O(1) Er(1) O(1) O(1) 114.7(9) no 59_655 22_565 126_564
O(1) Er(1) O(1) C(1) 66.8(7) no 59_655 22_565 22_565
O(1) Er(1) O(1) O(1) 101.5(5) no 22_565 63_554 50_554
O(1) Er(1) O(1) O(1) -126.4(11) no 22_565 63_554 .
O(1) Er(1) O(1) O(1) -30.6(6) no 22_565 63_554 12_565
O(1) Er(1) O(1) C(1) -78.5(5) no 22_565 63_554 .
O(1) Er(1) O(1) O(1) 27.7(8) no 63_554 22_565 12_565
O(1) Er(1) O(1) O(1) 159.8(12) no 63_554 22_565 104_565
O(1) Er(1) O(1) O(1) -104.4(10) no 63_554 22_565 126_564
O(1) Er(1) O(1) C(1) -152.3(8) no 63_554 22_565 22_565
O(1) Er(1) O(1) O(1) -101.5(5) no 22_565 66_555 53_555
O(1) Er(1) O(1) O(1) 126.4(11) no 22_565 66_555 .
O(1) Er(1) O(1) O(1) 30.6(6) no 22_565 66_555 12_565
O(1) Er(1) O(1) C(1) 78.5(5) no 22_565 66_555 .
O(1) Er(1) O(1) O(1) -27.7(8) no 66_555 22_565 12_565
O(1) Er(1) O(1) O(1) 104.4(10) no 66_555 22_565 104_565
O(1) Er(1) O(1) O(1) -159.8(12) no 66_555 22_565 126_564
O(1) Er(1) O(1) C(1) 152.3(8) no 66_555 22_565 22_565
O(1) Er(1) O(1) O(1) 78.5(5) no 22_565 68_655 59_655
O(1) Er(1) O(1) O(1) -149.4(6) no 22_565 68_655 10_655
O(1) Er(1) O(1) O(1) -53.6(11) no 22_565 68_655 25_665
O(1) Er(1) O(1) C(1) -101.5(5) no 22_565 68_655 10_655
O(1) Er(1) O(1) O(1) -152.3(8) no 68_655 22_565 12_565
O(1) Er(1) O(1) O(1) -20.2(12) no 68_655 22_565 104_565
O(1) Er(1) O(1) O(1) 75.6(10) no 68_655 22_565 126_564
O(1) Er(1) O(1) C(1) 27.7(8) no 68_655 22_565 22_565
O(1) Er(1) O(1) O(1) 113.2(7) no 22_565 77_654 90_654
O(1) Er(1) O(1) O(1) -18.9(11) no 22_565 77_654 137_564
O(1) Er(1) O(1) O(1) -114.7(9) no 22_565 77_654 110_554
O(1) Er(1) O(1) C(1) -66.8(7) no 22_565 77_654 50_554
O(1) Er(1) O(1) O(1) 113.2(7) no 77_654 22_565 12_565
O(1) Er(1) O(1) O(1) -114.7(9) no 77_654 22_565 104_565
O(1) Er(1) O(1) O(1) -18.9(11) no 77_654 22_565 126_564
O(1) Er(1) O(1) C(1) -66.8(7) no 77_654 22_565 22_565
O(1) Er(1) O(1) O(1) -78.5(5) no 22_565 90_654 77_654
O(1) Er(1) O(1) O(1) 53.6(11) no 22_565 90_654 25_665
O(1) Er(1) O(1) O(1) 149.4(6) no 22_565 90_654 10_655
O(1) Er(1) O(1) C(1) 101.5(5) no 22_565 90_654 10_655
O(1) Er(1) O(1) O(1) 152.3(8) no 90_654 22_565 12_565
O(1) Er(1) O(1) O(1) -75.6(10) no 90_654 22_565 104_565
O(1) Er(1) O(1) O(1) 20.2(12) no 90_654 22_565 126_564
O(1) Er(1) O(1) C(1) -27.7(8) no 90_654 22_565 22_565
O(1) Er(1) O(1) O(1) 47.9(12) no 22_565 99_554 110_554
O(1) Er(1) O(1) O(1) -84.2(17) no 22_565 99_554 13_555
O(1) Er(1) O(1) O(1) -180(576000) no 22_565 99_554 24_655
O(1) Er(1) O(1) C(1) -132.1(12) no 22_565 99_554 13_555
O(1) Er(1) O(1) O(1) 47.9(12) no 99_554 22_565 12_565
O(1) Er(1) O(1) O(1) 180(576000) no 99_554 22_565 104_565
O(1) Er(1) O(1) O(1) -84.2(17) no 99_554 22_565 126_564
O(1) Er(1) O(1) C(1) -132.1(12) no 99_554 22_565 22_565
O(1) Er(1) O(1) O(1) -47.9(12) no 22_565 102_555 113_555
O(1) Er(1) O(1) O(1) 84.2(17) no 22_565 102_555 13_555
O(1) Er(1) O(1) O(1) 180(576000) no 22_565 102_555 24_655
O(1) Er(1) O(1) C(1) 132.1(12) no 22_565 102_555 13_555
O(1) Er(1) O(1) O(1) -47.9(12) no 102_555 22_565 12_565
O(1) Er(1) O(1) O(1) 84.2(17) no 102_555 22_565 104_565
O(1) Er(1) O(1) O(1) 180(576000) no 102_555 22_565 126_564
O(1) Er(1) O(1) C(1) 132.1(12) no 102_555 22_565 22_565
O(1) Er(1) O(1) O(1) 132.1(12) no 22_565 104_565 119_565
O(1) Er(1) O(1) O(1) 0.0(9) no 22_565 104_565 22_565
O(1) Er(1) O(1) O(1) -95.8(17) no 22_565 104_565 37_665
O(1) Er(1) O(1) C(1) -47.9(12) no 22_565 104_565 22_565
O(1) Er(1) O(1) O(1) -132.1(12) no 104_565 22_565 12_565
O(1) Er(1) O(1) O(1) 0.0(9) no 104_565 22_565 104_565
O(1) Er(1) O(1) O(1) 95.8(17) no 104_565 22_565 126_564
O(1) Er(1) O(1) C(1) 47.9(12) no 104_565 22_565 22_565
O(1) Er(1) O(1) O(1) -152.3(8) no 22_565 110_554 99_554
O(1) Er(1) O(1) O(1) -20.2(12) no 22_565 110_554 50_554
O(1) Er(1) O(1) O(1) 75.6(10) no 22_565 110_554 77_654
O(1) Er(1) O(1) C(1) 27.7(8) no 22_565 110_554 50_554
O(1) Er(1) O(1) O(1) 78.5(5) no 110_554 22_565 12_565
O(1) Er(1) O(1) O(1) -149.4(6) no 110_554 22_565 104_565
O(1) Er(1) O(1) O(1) -53.6(11) no 110_554 22_565 126_564
O(1) Er(1) O(1) C(1) -101.5(5) no 110_554 22_565 22_565
O(1) Er(1) O(1) O(1) 152.3(8) no 22_565 113_555 102_555
O(1) Er(1) O(1) O(1) 20.2(12) no 22_565 113_555 53_555
O(1) Er(1) O(1) O(1) -75.6(10) no 22_565 113_555 59_655
O(1) Er(1) O(1) C(1) -27.7(8) no 22_565 113_555 53_555
O(1) Er(1) O(1) O(1) -78.5(5) no 113_555 22_565 12_565
O(1) Er(1) O(1) O(1) 53.6(11) no 113_555 22_565 104_565
O(1) Er(1) O(1) O(1) 149.4(6) no 113_555 22_565 126_564
O(1) Er(1) O(1) C(1) 101.5(5) no 113_555 22_565 22_565
O(1) Er(1) O(1) O(1) -27.7(8) no 22_565 119_565 104_565
O(1) Er(1) O(1) O(1) 104.4(10) no 22_565 119_565 53_555
O(1) Er(1) O(1) O(1) -159.8(12) no 22_565 119_565 59_655
O(1) Er(1) O(1) C(1) 152.3(8) no 22_565 119_565 53_555
O(1) Er(1) O(1) O(1) -101.5(5) no 119_565 22_565 12_565
O(1) Er(1) O(1) O(1) 30.6(6) no 119_565 22_565 104_565
O(1) Er(1) O(1) O(1) 126.4(11) no 119_565 22_565 126_564
O(1) Er(1) O(1) C(1) 78.5(5) no 119_565 22_565 22_565
O(1) Er(1) O(1) O(1) -132.1(12) no 22_565 126_564 137_564
O(1) Er(1) O(1) O(1) 95.8(17) no 22_565 126_564 37_665
O(1) Er(1) O(1) O(1) 0.0(9) no 22_565 126_564 22_565
O(1) Er(1) O(1) C(1) 47.9(12) no 22_565 126_564 22_565
O(1) Er(1) O(1) O(1) 132.1(12) no 126_564 22_565 12_565
O(1) Er(1) O(1) O(1) -95.8(17) no 126_564 22_565 104_565
O(1) Er(1) O(1) O(1) 0.0(9) no 126_564 22_565 126_564
O(1) Er(1) O(1) C(1) -47.9(12) no 126_564 22_565 22_565
O(1) Er(1) O(1) O(1) 27.7(8) no 22_565 137_564 126_564
O(1) Er(1) O(1) O(1) 159.8(12) no 22_565 137_564 77_654
O(1) Er(1) O(1) O(1) -104.4(10) no 22_565 137_564 50_554
O(1) Er(1) O(1) C(1) -152.3(8) no 22_565 137_564 50_554
O(1) Er(1) O(1) O(1) 101.5(5) no 137_564 22_565 12_565
O(1) Er(1) O(1) O(1) -126.4(11) no 137_564 22_565 104_565
O(1) Er(1) O(1) O(1) -30.6(6) no 137_564 22_565 126_564
O(1) Er(1) O(1) C(1) -78.5(5) no 137_564 22_565 22_565
O(1) Er(1) C(1) O(1) 180.0 no 22_565 . .
O(1) Er(1) C(1) O(1) 0.0 no 22_565 . 12_565
O(1) Er(1) C(1) O(1) 90.0 no 22_565 . 63_554
O(1) Er(1) C(1) O(1) -90.0 no 22_565 . 66_555
C(1) Er(1) O(1) O(1) 0.0 no . 22_565 12_565
C(1) Er(1) O(1) O(1) 132.1(8) no . 22_565 104_565
C(1) Er(1) O(1) O(1) -132.1(8) no . 22_565 126_564
C(1) Er(1) O(1) C(1) 180.0 no . 22_565 22_565
O(1) Er(1) C(1) O(1) 180.0 no 22_565 10_655 10_655
O(1) Er(1) C(1) O(1) 0.0 no 22_565 10_655 25_665
O(1) Er(1) C(1) O(1) 90.0 no 22_565 10_655 68_655
O(1) Er(1) C(1) O(1) -90.0 no 22_565 10_655 90_654
C(1) Er(1) O(1) O(1) 180.0 no 10_655 22_565 12_565
C(1) Er(1) O(1) O(1) -47.9(8) no 10_655 22_565 104_565
C(1) Er(1) O(1) O(1) 47.9(8) no 10_655 22_565 126_564
C(1) Er(1) O(1) C(1) 0.0 no 10_655 22_565 22_565
O(1) Er(1) C(1) O(1) 0.0 no 22_565 13_555 13_555
O(1) Er(1) C(1) O(1) 180.0 no 22_565 13_555 24_655
O(1) Er(1) C(1) O(1) 90.0 no 22_565 13_555 99_554
O(1) Er(1) C(1) O(1) -90.0 no 22_565 13_555 102_555
C(1) Er(1) O(1) O(1) 0.0 no 13_555 22_565 12_565
C(1) Er(1) O(1) O(1) 132.1(8) no 13_555 22_565 104_565
C(1) Er(1) O(1) O(1) -132.1(8) no 13_555 22_565 126_564
C(1) Er(1) O(1) C(1) 180.0 no 13_555 22_565 22_565
O(1) Er(1) C(1) O(1) 0.0 no 22_565 22_565 22_565
O(1) Er(1) C(1) O(1) 180.0 no 22_565 22_565 37_665
O(1) Er(1) C(1) O(1) 90.0 no 22_565 22_565 104_565
O(1) Er(1) C(1) O(1) -90.0 no 22_565 22_565 126_564
C(1) Er(1) O(1) O(1) 180.0 no 22_565 22_565 12_565
C(1) Er(1) O(1) O(1) -47.9(8) no 22_565 22_565 104_565
C(1) Er(1) O(1) O(1) 47.9(8) no 22_565 22_565 126_564
C(1) Er(1) O(1) C(1) 0.0 no 22_565 22_565 22_565
O(1) Er(1) C(1) O(1) -64.6(7) no 22_565 50_554 50_554
O(1) Er(1) C(1) O(1) 115.4(7) no 22_565 50_554 77_654
O(1) Er(1) C(1) O(1) -154.6(7) no 22_565 50_554 110_554
O(1) Er(1) C(1) O(1) 25.4(7) no 22_565 50_554 137_564
C(1) Er(1) O(1) O(1) 90.0 no 50_554 22_565 12_565
C(1) Er(1) O(1) O(1) -137.9(8) no 50_554 22_565 104_565
C(1) Er(1) O(1) O(1) -42.1(8) no 50_554 22_565 126_564
C(1) Er(1) O(1) C(1) -90.0 no 50_554 22_565 22_565
O(1) Er(1) C(1) O(1) 64.6(7) no 22_565 53_555 53_555
O(1) Er(1) C(1) O(1) -115.4(7) no 22_565 53_555 59_655
O(1) Er(1) C(1) O(1) 154.6(7) no 22_565 53_555 113_555
O(1) Er(1) C(1) O(1) -25.4(7) no 22_565 53_555 119_565
C(1) Er(1) O(1) O(1) -90.0 no 53_555 22_565 12_565
C(1) Er(1) O(1) O(1) 42.1(8) no 53_555 22_565 104_565
C(1) Er(1) O(1) O(1) 137.9(8) no 53_555 22_565 126_564
C(1) Er(1) O(1) C(1) 90.0 no 53_555 22_565 22_565
O(1) Er(1) O(1) O(1) 180.0 no 24_655 25_665 37_665
O(1) Er(1) O(1) O(1) -47.9(8) no 24_655 25_665 68_655
O(1) Er(1) O(1) O(1) 47.9(8) no 24_655 25_665 90_654
O(1) Er(1) O(1) C(1) 0.0 no 24_655 25_665 10_655
O(1) Er(1) O(1) O(1) 0.0 no 25_665 24_655 10_655
O(1) Er(1) O(1) O(1) 132.1(8) no 25_665 24_655 102_555
O(1) Er(1) O(1) O(1) -132.1(8) no 25_665 24_655 99_554
O(1) Er(1) O(1) C(1) 180.0 no 25_665 24_655 13_555
O(1) Er(1) O(1) O(1) 0.0 no 24_655 37_665 25_665
O(1) Er(1) O(1) O(1) -132.1(8) no 24_655 37_665 104_565
O(1) Er(1) O(1) O(1) 132.1(8) no 24_655 37_665 126_564
O(1) Er(1) O(1) C(1) 180.0 no 24_655 37_665 22_565
O(1) Er(1) O(1) O(1) 0.0 no 37_665 24_655 10_655
O(1) Er(1) O(1) O(1) 132.1(8) no 37_665 24_655 102_555
O(1) Er(1) O(1) O(1) -132.1(8) no 37_665 24_655 99_554
O(1) Er(1) O(1) C(1) 180.0 no 37_665 24_655 13_555
O(1) Er(1) O(1) O(1) 113.2(7) no 24_655 50_554 63_554
O(1) Er(1) O(1) O(1) -18.9(11) no 24_655 50_554 110_554
O(1) Er(1) O(1) O(1) -114.7(9) no 24_655 50_554 137_564
O(1) Er(1) O(1) C(1) -66.8(7) no 24_655 50_554 50_554
O(1) Er(1) O(1) O(1) 113.2(7) no 50_554 24_655 10_655
O(1) Er(1) O(1) O(1) -114.7(9) no 50_554 24_655 102_555
O(1) Er(1) O(1) O(1) -18.9(11) no 50_554 24_655 99_554
O(1) Er(1) O(1) C(1) -66.8(7) no 50_554 24_655 13_555
O(1) Er(1) O(1) O(1) -113.2(7) no 24_655 53_555 66_555
O(1) Er(1) O(1) O(1) 18.9(11) no 24_655 53_555 113_555
O(1) Er(1) O(1) O(1) 114.7(9) no 24_655 53_555 119_565
O(1) Er(1) O(1) C(1) 66.8(7) no 24_655 53_555 53_555
O(1) Er(1) O(1) O(1) -113.2(7) no 53_555 24_655 10_655
O(1) Er(1) O(1) O(1) 18.9(11) no 53_555 24_655 102_555
O(1) Er(1) O(1) O(1) 114.7(9) no 53_555 24_655 99_554
O(1) Er(1) O(1) C(1) 66.8(7) no 53_555 24_655 13_555
O(1) Er(1) O(1) O(1) 66.8(7) no 24_655 59_655 68_655
O(1) Er(1) O(1) O(1) -65.3(9) no 24_655 59_655 113_555
O(1) Er(1) O(1) O(1) -161.1(11) no 24_655 59_655 119_565
O(1) Er(1) O(1) C(1) -113.2(7) no 24_655 59_655 53_555
O(1) Er(1) O(1) O(1) -66.8(7) no 59_655 24_655 10_655
O(1) Er(1) O(1) O(1) 65.3(9) no 59_655 24_655 102_555
O(1) Er(1) O(1) O(1) 161.1(11) no 59_655 24_655 99_554
O(1) Er(1) O(1) C(1) 113.2(7) no 59_655 24_655 13_555
O(1) Er(1) O(1) O(1) -78.5(5) no 24_655 63_554 50_554
O(1) Er(1) O(1) O(1) 53.6(11) no 24_655 63_554 .
O(1) Er(1) O(1) O(1) 149.4(6) no 24_655 63_554 12_565
O(1) Er(1) O(1) C(1) 101.5(5) no 24_655 63_554 .
O(1) Er(1) O(1) O(1) 152.3(8) no 63_554 24_655 10_655
O(1) Er(1) O(1) O(1) -75.6(10) no 63_554 24_655 102_555
O(1) Er(1) O(1) O(1) 20.2(12) no 63_554 24_655 99_554
O(1) Er(1) O(1) C(1) -27.7(8) no 63_554 24_655 13_555
O(1) Er(1) O(1) O(1) 78.5(5) no 24_655 66_555 53_555
O(1) Er(1) O(1) O(1) -53.6(11) no 24_655 66_555 .
O(1) Er(1) O(1) O(1) -149.4(6) no 24_655 66_555 12_565
O(1) Er(1) O(1) C(1) -101.5(5) no 24_655 66_555 .
O(1) Er(1) O(1) O(1) -152.3(8) no 66_555 24_655 10_655
O(1) Er(1) O(1) O(1) -20.2(12) no 66_555 24_655 102_555
O(1) Er(1) O(1) O(1) 75.6(10) no 66_555 24_655 99_554
O(1) Er(1) O(1) C(1) 27.7(8) no 66_555 24_655 13_555
O(1) Er(1) O(1) O(1) -101.5(5) no 24_655 68_655 59_655
O(1) Er(1) O(1) O(1) 30.6(6) no 24_655 68_655 10_655
O(1) Er(1) O(1) O(1) 126.4(11) no 24_655 68_655 25_665
O(1) Er(1) O(1) C(1) 78.5(5) no 24_655 68_655 10_655
O(1) Er(1) O(1) O(1) -27.7(8) no 68_655 24_655 10_655
O(1) Er(1) O(1) O(1) 104.4(10) no 68_655 24_655 102_555
O(1) Er(1) O(1) O(1) -159.8(12) no 68_655 24_655 99_554
O(1) Er(1) O(1) C(1) 152.3(8) no 68_655 24_655 13_555
O(1) Er(1) O(1) O(1) -66.8(7) no 24_655 77_654 90_654
O(1) Er(1) O(1) O(1) 161.1(11) no 24_655 77_654 137_564
O(1) Er(1) O(1) O(1) 65.3(9) no 24_655 77_654 110_554
O(1) Er(1) O(1) C(1) 113.2(7) no 24_655 77_654 50_554
O(1) Er(1) O(1) O(1) 66.8(7) no 77_654 24_655 10_655
O(1) Er(1) O(1) O(1) -161.1(11) no 77_654 24_655 102_555
O(1) Er(1) O(1) O(1) -65.3(9) no 77_654 24_655 99_554
O(1) Er(1) O(1) C(1) -113.2(7) no 77_654 24_655 13_555
O(1) Er(1) O(1) O(1) 101.5(5) no 24_655 90_654 77_654
O(1) Er(1) O(1) O(1) -126.4(11) no 24_655 90_654 25_665
O(1) Er(1) O(1) O(1) -30.6(6) no 24_655 90_654 10_655
O(1) Er(1) O(1) C(1) -78.5(5) no 24_655 90_654 10_655
O(1) Er(1) O(1) O(1) 27.7(8) no 90_654 24_655 10_655
O(1) Er(1) O(1) O(1) 159.8(12) no 90_654 24_655 102_555
O(1) Er(1) O(1) O(1) -104.4(10) no 90_654 24_655 99_554
O(1) Er(1) O(1) C(1) -152.3(8) no 90_654 24_655 13_555
O(1) Er(1) O(1) O(1) -132.1(12) no 24_655 99_554 110_554
O(1) Er(1) O(1) O(1) 95.8(17) no 24_655 99_554 13_555
O(1) Er(1) O(1) O(1) 0.0(9) no 24_655 99_554 24_655
O(1) Er(1) O(1) C(1) 47.9(12) no 24_655 99_554 13_555
O(1) Er(1) O(1) O(1) 132.1(12) no 99_554 24_655 10_655
O(1) Er(1) O(1) O(1) -95.8(17) no 99_554 24_655 102_555
O(1) Er(1) O(1) O(1) 0.0(9) no 99_554 24_655 99_554
O(1) Er(1) O(1) C(1) -47.9(12) no 99_554 24_655 13_555
O(1) Er(1) O(1) O(1) 132.1(12) no 24_655 102_555 113_555
O(1) Er(1) O(1) O(1) -95.8(17) no 24_655 102_555 13_555
O(1) Er(1) O(1) O(1) 0.0(9) no 24_655 102_555 24_655
O(1) Er(1) O(1) C(1) -47.9(12) no 24_655 102_555 13_555
O(1) Er(1) O(1) O(1) -132.1(12) no 102_555 24_655 10_655
O(1) Er(1) O(1) O(1) 0.0(9) no 102_555 24_655 102_555
O(1) Er(1) O(1) O(1) 95.8(17) no 102_555 24_655 99_554
O(1) Er(1) O(1) C(1) 47.9(12) no 102_555 24_655 13_555
O(1) Er(1) O(1) O(1) -47.9(12) no 24_655 104_565 119_565
O(1) Er(1) O(1) O(1) -180(576000) no 24_655 104_565 22_565
O(1) Er(1) O(1) O(1) 84.2(17) no 24_655 104_565 37_665
O(1) Er(1) O(1) C(1) 132.1(12) no 24_655 104_565 22_565
O(1) Er(1) O(1) O(1) -47.9(12) no 104_565 24_655 10_655
O(1) Er(1) O(1) O(1) 84.2(17) no 104_565 24_655 102_555
O(1) Er(1) O(1) O(1) 180(576000) no 104_565 24_655 99_554
O(1) Er(1) O(1) C(1) 132.1(12) no 104_565 24_655 13_555
O(1) Er(1) O(1) O(1) 27.7(8) no 24_655 110_554 99_554
O(1) Er(1) O(1) O(1) 159.8(12) no 24_655 110_554 50_554
O(1) Er(1) O(1) O(1) -104.4(10) no 24_655 110_554 77_654
O(1) Er(1) O(1) C(1) -152.3(8) no 24_655 110_554 50_554
O(1) Er(1) O(1) O(1) 101.5(5) no 110_554 24_655 10_655
O(1) Er(1) O(1) O(1) -126.4(11) no 110_554 24_655 102_555
O(1) Er(1) O(1) O(1) -30.6(6) no 110_554 24_655 99_554
O(1) Er(1) O(1) C(1) -78.5(5) no 110_554 24_655 13_555
O(1) Er(1) O(1) O(1) -27.7(8) no 24_655 113_555 102_555
O(1) Er(1) O(1) O(1) -159.8(12) no 24_655 113_555 53_555
O(1) Er(1) O(1) O(1) 104.4(10) no 24_655 113_555 59_655
O(1) Er(1) O(1) C(1) 152.3(8) no 24_655 113_555 53_555
O(1) Er(1) O(1) O(1) -101.5(5) no 113_555 24_655 10_655
O(1) Er(1) O(1) O(1) 30.6(6) no 113_555 24_655 102_555
O(1) Er(1) O(1) O(1) 126.4(11) no 113_555 24_655 99_554
O(1) Er(1) O(1) C(1) 78.5(5) no 113_555 24_655 13_555
O(1) Er(1) O(1) O(1) 152.3(8) no 24_655 119_565 104_565
O(1) Er(1) O(1) O(1) -75.6(10) no 24_655 119_565 53_555
O(1) Er(1) O(1) O(1) 20.2(12) no 24_655 119_565 59_655
O(1) Er(1) O(1) C(1) -27.7(8) no 24_655 119_565 53_555
O(1) Er(1) O(1) O(1) -78.5(5) no 119_565 24_655 10_655
O(1) Er(1) O(1) O(1) 53.6(11) no 119_565 24_655 102_555
O(1) Er(1) O(1) O(1) 149.4(6) no 119_565 24_655 99_554
O(1) Er(1) O(1) C(1) 101.5(5) no 119_565 24_655 13_555
O(1) Er(1) O(1) O(1) 47.9(12) no 24_655 126_564 137_564
O(1) Er(1) O(1) O(1) -84.2(17) no 24_655 126_564 37_665
O(1) Er(1) O(1) O(1) 180(576000) no 24_655 126_564 22_565
O(1) Er(1) O(1) C(1) -132.1(12) no 24_655 126_564 22_565
O(1) Er(1) O(1) O(1) 47.9(12) no 126_564 24_655 10_655
O(1) Er(1) O(1) O(1) 180(576000) no 126_564 24_655 102_555
O(1) Er(1) O(1) O(1) -84.2(17) no 126_564 24_655 99_554
O(1) Er(1) O(1) C(1) -132.1(12) no 126_564 24_655 13_555
O(1) Er(1) O(1) O(1) -152.3(8) no 24_655 137_564 126_564
O(1) Er(1) O(1) O(1) -20.2(12) no 24_655 137_564 77_654
O(1) Er(1) O(1) O(1) 75.6(10) no 24_655 137_564 50_554
O(1) Er(1) O(1) C(1) 27.7(8) no 24_655 137_564 50_554
O(1) Er(1) O(1) O(1) 78.5(5) no 137_564 24_655 10_655
O(1) Er(1) O(1) O(1) -149.4(6) no 137_564 24_655 102_555
O(1) Er(1) O(1) O(1) -53.6(11) no 137_564 24_655 99_554
O(1) Er(1) O(1) C(1) -101.5(5) no 137_564 24_655 13_555
O(1) Er(1) C(1) O(1) 0.0 no 24_655 . .
O(1) Er(1) C(1) O(1) 180.0 no 24_655 . 12_565
O(1) Er(1) C(1) O(1) -90.0 no 24_655 . 63_554
O(1) Er(1) C(1) O(1) 90.0 no 24_655 . 66_555
C(1) Er(1) O(1) O(1) 180.0 no . 24_655 10_655
C(1) Er(1) O(1) O(1) -47.9(8) no . 24_655 102_555
C(1) Er(1) O(1) O(1) 47.9(8) no . 24_655 99_554
C(1) Er(1) O(1) C(1) 0.0 no . 24_655 13_555
O(1) Er(1) C(1) O(1) 0.0 no 24_655 10_655 10_655
O(1) Er(1) C(1) O(1) 180.0 no 24_655 10_655 25_665
O(1) Er(1) C(1) O(1) -90.0 no 24_655 10_655 68_655
O(1) Er(1) C(1) O(1) 90.0 no 24_655 10_655 90_654
C(1) Er(1) O(1) O(1) 0.0 no 10_655 24_655 10_655
C(1) Er(1) O(1) O(1) 132.1(8) no 10_655 24_655 102_555
C(1) Er(1) O(1) O(1) -132.1(8) no 10_655 24_655 99_554
C(1) Er(1) O(1) C(1) 180.0 no 10_655 24_655 13_555
O(1) Er(1) C(1) O(1) 180.0 no 24_655 13_555 13_555
O(1) Er(1) C(1) O(1) 0.0 no 24_655 13_555 24_655
O(1) Er(1) C(1) O(1) -90.0 no 24_655 13_555 99_554
O(1) Er(1) C(1) O(1) 90.0 no 24_655 13_555 102_555
C(1) Er(1) O(1) O(1) 180.0 no 13_555 24_655 10_655
C(1) Er(1) O(1) O(1) -47.9(8) no 13_555 24_655 102_555
C(1) Er(1) O(1) O(1) 47.9(8) no 13_555 24_655 99_554
C(1) Er(1) O(1) C(1) 0.0 no 13_555 24_655 13_555
O(1) Er(1) C(1) O(1) 180.0 no 24_655 22_565 22_565
O(1) Er(1) C(1) O(1) 0.0 no 24_655 22_565 37_665
O(1) Er(1) C(1) O(1) -90.0 no 24_655 22_565 104_565
O(1) Er(1) C(1) O(1) 90.0 no 24_655 22_565 126_564
C(1) Er(1) O(1) O(1) 0.0 no 22_565 24_655 10_655
C(1) Er(1) O(1) O(1) 132.1(8) no 22_565 24_655 102_555
C(1) Er(1) O(1) O(1) -132.1(8) no 22_565 24_655 99_554
C(1) Er(1) O(1) C(1) 180.0 no 22_565 24_655 13_555
O(1) Er(1) C(1) O(1) 115.4(7) no 24_655 50_554 50_554
O(1) Er(1) C(1) O(1) -64.6(7) no 24_655 50_554 77_654
O(1) Er(1) C(1) O(1) 25.4(7) no 24_655 50_554 110_554
O(1) Er(1) C(1) O(1) -154.6(7) no 24_655 50_554 137_564
C(1) Er(1) O(1) O(1) 90.0 no 50_554 24_655 10_655
C(1) Er(1) O(1) O(1) -137.9(8) no 50_554 24_655 102_555
C(1) Er(1) O(1) O(1) -42.1(8) no 50_554 24_655 99_554
C(1) Er(1) O(1) C(1) -90.0 no 50_554 24_655 13_555
O(1) Er(1) C(1) O(1) -115.4(7) no 24_655 53_555 53_555
O(1) Er(1) C(1) O(1) 64.6(7) no 24_655 53_555 59_655
O(1) Er(1) C(1) O(1) -25.4(7) no 24_655 53_555 113_555
O(1) Er(1) C(1) O(1) 154.6(7) no 24_655 53_555 119_565
C(1) Er(1) O(1) O(1) -90.0 no 53_555 24_655 10_655
C(1) Er(1) O(1) O(1) 42.1(8) no 53_555 24_655 102_555
C(1) Er(1) O(1) O(1) 137.9(8) no 53_555 24_655 99_554
C(1) Er(1) O(1) C(1) 90.0 no 53_555 24_655 13_555
O(1) Er(1) O(1) O(1) 0.0 no 25_665 37_665 25_665
O(1) Er(1) O(1) O(1) -132.1(8) no 25_665 37_665 104_565
O(1) Er(1) O(1) O(1) 132.1(8) no 25_665 37_665 126_564
O(1) Er(1) O(1) C(1) 180.0 no 25_665 37_665 22_565
O(1) Er(1) O(1) O(1) 0.0 no 37_665 25_665 37_665
O(1) Er(1) O(1) O(1) 132.1(8) no 37_665 25_665 68_655
O(1) Er(1) O(1) O(1) -132.1(8) no 37_665 25_665 90_654
O(1) Er(1) O(1) C(1) 180.0 no 37_665 25_665 10_655
O(1) Er(1) O(1) O(1) -152.3(8) no 25_665 50_554 63_554
O(1) Er(1) O(1) O(1) 75.6(10) no 25_665 50_554 110_554
O(1) Er(1) O(1) O(1) -20.2(12) no 25_665 50_554 137_564
O(1) Er(1) O(1) C(1) 27.7(8) no 25_665 50_554 50_554
O(1) Er(1) O(1) O(1) 78.5(5) no 50_554 25_665 37_665
O(1) Er(1) O(1) O(1) -149.4(6) no 50_554 25_665 68_655
O(1) Er(1) O(1) O(1) -53.6(11) no 50_554 25_665 90_654
O(1) Er(1) O(1) C(1) -101.5(5) no 50_554 25_665 10_655
O(1) Er(1) O(1) O(1) 152.3(8) no 25_665 53_555 66_555
O(1) Er(1) O(1) O(1) -75.6(10) no 25_665 53_555 113_555
O(1) Er(1) O(1) O(1) 20.2(12) no 25_665 53_555 119_565
O(1) Er(1) O(1) C(1) -27.7(8) no 25_665 53_555 53_555
O(1) Er(1) O(1) O(1) -78.5(5) no 53_555 25_665 37_665
O(1) Er(1) O(1) O(1) 53.6(11) no 53_555 25_665 68_655
O(1) Er(1) O(1) O(1) 149.4(6) no 53_555 25_665 90_654
O(1) Er(1) O(1) C(1) 101.5(5) no 53_555 25_665 10_655
O(1) Er(1) O(1) O(1) -27.7(8) no 25_665 59_655 68_655
O(1) Er(1) O(1) O(1) -159.8(12) no 25_665 59_655 113_555
O(1) Er(1) O(1) O(1) 104.4(10) no 25_665 59_655 119_565
O(1) Er(1) O(1) C(1) 152.3(8) no 25_665 59_655 53_555
O(1) Er(1) O(1) O(1) -101.5(5) no 59_655 25_665 37_665
O(1) Er(1) O(1) O(1) 30.6(6) no 59_655 25_665 68_655
O(1) Er(1) O(1) O(1) 126.4(11) no 59_655 25_665 90_654
O(1) Er(1) O(1) C(1) 78.5(5) no 59_655 25_665 10_655
O(1) Er(1) O(1) O(1) 47.9(12) no 25_665 63_554 50_554
O(1) Er(1) O(1) O(1) 180(576000) no 25_665 63_554 .
O(1) Er(1) O(1) O(1) -84.2(17) no 25_665 63_554 12_565
O(1) Er(1) O(1) C(1) -132.1(12) no 25_665 63_554 .
O(1) Er(1) O(1) O(1) 47.9(12) no 63_554 25_665 37_665
O(1) Er(1) O(1) O(1) 180(576000) no 63_554 25_665 68_655
O(1) Er(1) O(1) O(1) -84.2(17) no 63_554 25_665 90_654
O(1) Er(1) O(1) C(1) -132.1(12) no 63_554 25_665 10_655
O(1) Er(1) O(1) O(1) -47.9(12) no 25_665 66_555 53_555
O(1) Er(1) O(1) O(1) -180(576000) no 25_665 66_555 .
O(1) Er(1) O(1) O(1) 84.2(17) no 25_665 66_555 12_565
O(1) Er(1) O(1) C(1) 132.1(12) no 25_665 66_555 .
O(1) Er(1) O(1) O(1) -47.9(12) no 66_555 25_665 37_665
O(1) Er(1) O(1) O(1) 84.2(17) no 66_555 25_665 68_655
O(1) Er(1) O(1) O(1) 180(576000) no 66_555 25_665 90_654
O(1) Er(1) O(1) C(1) 132.1(12) no 66_555 25_665 10_655
O(1) Er(1) O(1) O(1) 132.1(12) no 25_665 68_655 59_655
O(1) Er(1) O(1) O(1) -95.8(17) no 25_665 68_655 10_655
O(1) Er(1) O(1) O(1) 0.0(9) no 25_665 68_655 25_665
O(1) Er(1) O(1) C(1) -47.9(12) no 25_665 68_655 10_655
O(1) Er(1) O(1) O(1) -132.1(12) no 68_655 25_665 37_665
O(1) Er(1) O(1) O(1) 0.0(9) no 68_655 25_665 68_655
O(1) Er(1) O(1) O(1) 95.8(17) no 68_655 25_665 90_654
O(1) Er(1) O(1) C(1) 47.9(12) no 68_655 25_665 10_655
O(1) Er(1) O(1) O(1) 27.7(8) no 25_665 77_654 90_654
O(1) Er(1) O(1) O(1) -104.4(10) no 25_665 77_654 137_564
O(1) Er(1) O(1) O(1) 159.8(12) no 25_665 77_654 110_554
O(1) Er(1) O(1) C(1) -152.3(8) no 25_665 77_654 50_554
O(1) Er(1) O(1) O(1) 101.5(5) no 77_654 25_665 37_665
O(1) Er(1) O(1) O(1) -126.4(11) no 77_654 25_665 68_655
O(1) Er(1) O(1) O(1) -30.6(6) no 77_654 25_665 90_654
O(1) Er(1) O(1) C(1) -78.5(5) no 77_654 25_665 10_655
O(1) Er(1) O(1) O(1) -132.1(12) no 25_665 90_654 77_654
O(1) Er(1) O(1) O(1) 0.0(9) no 25_665 90_654 25_665
O(1) Er(1) O(1) O(1) 95.8(17) no 25_665 90_654 10_655
O(1) Er(1) O(1) C(1) 47.9(12) no 25_665 90_654 10_655
O(1) Er(1) O(1) O(1) 132.1(12) no 90_654 25_665 37_665
O(1) Er(1) O(1) O(1) -95.8(17) no 90_654 25_665 68_655
O(1) Er(1) O(1) O(1) 0.0(9) no 90_654 25_665 90_654
O(1) Er(1) O(1) C(1) -47.9(12) no 90_654 25_665 10_655
O(1) Er(1) O(1) O(1) -78.5(5) no 25_665 99_554 110_554
O(1) Er(1) O(1) O(1) 149.4(6) no 25_665 99_554 13_555
O(1) Er(1) O(1) O(1) 53.6(11) no 25_665 99_554 24_655
O(1) Er(1) O(1) C(1) 101.5(5) no 25_665 99_554 13_555
O(1) Er(1) O(1) O(1) 152.3(8) no 99_554 25_665 37_665
O(1) Er(1) O(1) O(1) -75.6(10) no 99_554 25_665 68_655
O(1) Er(1) O(1) O(1) 20.2(12) no 99_554 25_665 90_654
O(1) Er(1) O(1) C(1) -27.7(8) no 99_554 25_665 10_655
O(1) Er(1) O(1) O(1) 78.5(5) no 25_665 102_555 113_555
O(1) Er(1) O(1) O(1) -149.4(6) no 25_665 102_555 13_555
O(1) Er(1) O(1) O(1) -53.6(11) no 25_665 102_555 24_655
O(1) Er(1) O(1) C(1) -101.5(5) no 25_665 102_555 13_555
O(1) Er(1) O(1) O(1) -152.3(8) no 102_555 25_665 37_665
O(1) Er(1) O(1) O(1) -20.2(12) no 102_555 25_665 68_655
O(1) Er(1) O(1) O(1) 75.6(10) no 102_555 25_665 90_654
O(1) Er(1) O(1) C(1) 27.7(8) no 102_555 25_665 10_655
O(1) Er(1) O(1) O(1) -101.5(5) no 25_665 104_565 119_565
O(1) Er(1) O(1) O(1) 126.4(11) no 25_665 104_565 22_565
O(1) Er(1) O(1) O(1) 30.6(6) no 25_665 104_565 37_665
O(1) Er(1) O(1) C(1) 78.5(5) no 25_665 104_565 22_565
O(1) Er(1) O(1) O(1) -27.7(8) no 104_565 25_665 37_665
O(1) Er(1) O(1) O(1) 104.4(10) no 104_565 25_665 68_655
O(1) Er(1) O(1) O(1) -159.8(12) no 104_565 25_665 90_654
O(1) Er(1) O(1) C(1) 152.3(8) no 104_565 25_665 10_655
O(1) Er(1) O(1) O(1) 113.2(7) no 25_665 110_554 99_554
O(1) Er(1) O(1) O(1) -114.7(9) no 25_665 110_554 50_554
O(1) Er(1) O(1) O(1) -18.9(11) no 25_665 110_554 77_654
O(1) Er(1) O(1) C(1) -66.8(7) no 25_665 110_554 50_554
O(1) Er(1) O(1) O(1) 113.2(7) no 110_554 25_665 37_665
O(1) Er(1) O(1) O(1) -114.7(9) no 110_554 25_665 68_655
O(1) Er(1) O(1) O(1) -18.9(11) no 110_554 25_665 90_654
O(1) Er(1) O(1) C(1) -66.8(7) no 110_554 25_665 10_655
O(1) Er(1) O(1) O(1) -113.2(7) no 25_665 113_555 102_555
O(1) Er(1) O(1) O(1) 114.7(9) no 25_665 113_555 53_555
O(1) Er(1) O(1) O(1) 18.9(11) no 25_665 113_555 59_655
O(1) Er(1) O(1) C(1) 66.8(7) no 25_665 113_555 53_555
O(1) Er(1) O(1) O(1) -113.2(7) no 113_555 25_665 37_665
O(1) Er(1) O(1) O(1) 18.9(11) no 113_555 25_665 68_655
O(1) Er(1) O(1) O(1) 114.7(9) no 113_555 25_665 90_654
O(1) Er(1) O(1) C(1) 66.8(7) no 113_555 25_665 10_655
O(1) Er(1) O(1) O(1) 66.8(7) no 25_665 119_565 104_565
O(1) Er(1) O(1) O(1) -161.1(11) no 25_665 119_565 53_555
O(1) Er(1) O(1) O(1) -65.3(9) no 25_665 119_565 59_655
O(1) Er(1) O(1) C(1) -113.2(7) no 25_665 119_565 53_555
O(1) Er(1) O(1) O(1) -66.8(7) no 119_565 25_665 37_665
O(1) Er(1) O(1) O(1) 65.3(9) no 119_565 25_665 68_655
O(1) Er(1) O(1) O(1) 161.1(11) no 119_565 25_665 90_654
O(1) Er(1) O(1) C(1) 113.2(7) no 119_565 25_665 10_655
O(1) Er(1) O(1) O(1) 101.5(5) no 25_665 126_564 137_564
O(1) Er(1) O(1) O(1) -30.6(6) no 25_665 126_564 37_665
O(1) Er(1) O(1) O(1) -126.4(11) no 25_665 126_564 22_565
O(1) Er(1) O(1) C(1) -78.5(5) no 25_665 126_564 22_565
O(1) Er(1) O(1) O(1) 27.7(8) no 126_564 25_665 37_665
O(1) Er(1) O(1) O(1) 159.8(12) no 126_564 25_665 68_655
O(1) Er(1) O(1) O(1) -104.4(10) no 126_564 25_665 90_654
O(1) Er(1) O(1) C(1) -152.3(8) no 126_564 25_665 10_655
O(1) Er(1) O(1) O(1) -66.8(7) no 25_665 137_564 126_564
O(1) Er(1) O(1) O(1) 65.3(9) no 25_665 137_564 77_654
O(1) Er(1) O(1) O(1) 161.1(11) no 25_665 137_564 50_554
O(1) Er(1) O(1) C(1) 113.2(7) no 25_665 137_564 50_554
O(1) Er(1) O(1) O(1) 66.8(7) no 137_564 25_665 37_665
O(1) Er(1) O(1) O(1) -161.1(11) no 137_564 25_665 68_655
O(1) Er(1) O(1) O(1) -65.3(9) no 137_564 25_665 90_654
O(1) Er(1) O(1) C(1) -113.2(7) no 137_564 25_665 10_655
O(1) Er(1) C(1) O(1) 180.0 no 25_665 . .
O(1) Er(1) C(1) O(1) 0.0 no 25_665 . 12_565
O(1) Er(1) C(1) O(1) 90.0 no 25_665 . 63_554
O(1) Er(1) C(1) O(1) -90.0 no 25_665 . 66_555
C(1) Er(1) O(1) O(1) 0.0 no . 25_665 37_665
C(1) Er(1) O(1) O(1) 132.1(8) no . 25_665 68_655
C(1) Er(1) O(1) O(1) -132.1(8) no . 25_665 90_654
C(1) Er(1) O(1) C(1) 180.0 no . 25_665 10_655
O(1) Er(1) C(1) O(1) 180.0 no 25_665 10_655 10_655
O(1) Er(1) C(1) O(1) 0.0 no 25_665 10_655 25_665
O(1) Er(1) C(1) O(1) 90.0 no 25_665 10_655 68_655
O(1) Er(1) C(1) O(1) -90.0 no 25_665 10_655 90_654
C(1) Er(1) O(1) O(1) 180.0 no 10_655 25_665 37_665
C(1) Er(1) O(1) O(1) -47.9(8) no 10_655 25_665 68_655
C(1) Er(1) O(1) O(1) 47.9(8) no 10_655 25_665 90_654
C(1) Er(1) O(1) C(1) 0.0 no 10_655 25_665 10_655
O(1) Er(1) C(1) O(1) 180.0 no 25_665 13_555 13_555
O(1) Er(1) C(1) O(1) 0.0 no 25_665 13_555 24_655
O(1) Er(1) C(1) O(1) -90.0 no 25_665 13_555 99_554
O(1) Er(1) C(1) O(1) 90.0 no 25_665 13_555 102_555
C(1) Er(1) O(1) O(1) 180.0 no 13_555 25_665 37_665
C(1) Er(1) O(1) O(1) -47.9(8) no 13_555 25_665 68_655
C(1) Er(1) O(1) O(1) 47.9(8) no 13_555 25_665 90_654
C(1) Er(1) O(1) C(1) 0.0 no 13_555 25_665 10_655
O(1) Er(1) C(1) O(1) 180.0 no 25_665 22_565 22_565
O(1) Er(1) C(1) O(1) 0.0 no 25_665 22_565 37_665
O(1) Er(1) C(1) O(1) -90.0 no 25_665 22_565 104_565
O(1) Er(1) C(1) O(1) 90.0 no 25_665 22_565 126_564
C(1) Er(1) O(1) O(1) 0.0 no 22_565 25_665 37_665
C(1) Er(1) O(1) O(1) 132.1(8) no 22_565 25_665 68_655
C(1) Er(1) O(1) O(1) -132.1(8) no 22_565 25_665 90_654
C(1) Er(1) O(1) C(1) 180.0 no 22_565 25_665 10_655
O(1) Er(1) C(1) O(1) -154.6(7) no 25_665 50_554 50_554
O(1) Er(1) C(1) O(1) 25.4(7) no 25_665 50_554 77_654
O(1) Er(1) C(1) O(1) 115.4(7) no 25_665 50_554 110_554
O(1) Er(1) C(1) O(1) -64.6(7) no 25_665 50_554 137_564
C(1) Er(1) O(1) O(1) 90.0 no 50_554 25_665 37_665
C(1) Er(1) O(1) O(1) -137.9(8) no 50_554 25_665 68_655
C(1) Er(1) O(1) O(1) -42.1(8) no 50_554 25_665 90_654
C(1) Er(1) O(1) C(1) -90.0 no 50_554 25_665 10_655
O(1) Er(1) C(1) O(1) 154.6(7) no 25_665 53_555 53_555
O(1) Er(1) C(1) O(1) -25.4(7) no 25_665 53_555 59_655
O(1) Er(1) C(1) O(1) -115.4(7) no 25_665 53_555 113_555
O(1) Er(1) C(1) O(1) 64.6(7) no 25_665 53_555 119_565
C(1) Er(1) O(1) O(1) -90.0 no 53_555 25_665 37_665
C(1) Er(1) O(1) O(1) 42.1(8) no 53_555 25_665 68_655
C(1) Er(1) O(1) O(1) 137.9(8) no 53_555 25_665 90_654
C(1) Er(1) O(1) C(1) 90.0 no 53_555 25_665 10_655
O(1) Er(1) O(1) O(1) -113.2(7) no 37_665 50_554 63_554
O(1) Er(1) O(1) O(1) 114.7(9) no 37_665 50_554 110_554
O(1) Er(1) O(1) O(1) 18.9(11) no 37_665 50_554 137_564
O(1) Er(1) O(1) C(1) 66.8(7) no 37_665 50_554 50_554
O(1) Er(1) O(1) O(1) -113.2(7) no 50_554 37_665 25_665
O(1) Er(1) O(1) O(1) 114.7(9) no 50_554 37_665 104_565
O(1) Er(1) O(1) O(1) 18.9(11) no 50_554 37_665 126_564
O(1) Er(1) O(1) C(1) 66.8(7) no 50_554 37_665 22_565
O(1) Er(1) O(1) O(1) 113.2(7) no 37_665 53_555 66_555
O(1) Er(1) O(1) O(1) -114.7(9) no 37_665 53_555 113_555
O(1) Er(1) O(1) O(1) -18.9(11) no 37_665 53_555 119_565
O(1) Er(1) O(1) C(1) -66.8(7) no 37_665 53_555 53_555
O(1) Er(1) O(1) O(1) 113.2(7) no 53_555 37_665 25_665
O(1) Er(1) O(1) O(1) -18.9(11) no 53_555 37_665 104_565
O(1) Er(1) O(1) O(1) -114.7(9) no 53_555 37_665 126_564
O(1) Er(1) O(1) C(1) -66.8(7) no 53_555 37_665 22_565
O(1) Er(1) O(1) O(1) -66.8(7) no 37_665 59_655 68_655
O(1) Er(1) O(1) O(1) 161.1(11) no 37_665 59_655 113_555
O(1) Er(1) O(1) O(1) 65.3(9) no 37_665 59_655 119_565
O(1) Er(1) O(1) C(1) 113.2(7) no 37_665 59_655 53_555
O(1) Er(1) O(1) O(1) 66.8(7) no 59_655 37_665 25_665
O(1) Er(1) O(1) O(1) -65.3(9) no 59_655 37_665 104_565
O(1) Er(1) O(1) O(1) -161.1(11) no 59_655 37_665 126_564
O(1) Er(1) O(1) C(1) -113.2(7) no 59_655 37_665 22_565
O(1) Er(1) O(1) O(1) 78.5(5) no 37_665 63_554 50_554
O(1) Er(1) O(1) O(1) -149.4(6) no 37_665 63_554 .
O(1) Er(1) O(1) O(1) -53.6(11) no 37_665 63_554 12_565
O(1) Er(1) O(1) C(1) -101.5(5) no 37_665 63_554 .
O(1) Er(1) O(1) O(1) -152.3(8) no 63_554 37_665 25_665
O(1) Er(1) O(1) O(1) 75.6(10) no 63_554 37_665 104_565
O(1) Er(1) O(1) O(1) -20.2(12) no 63_554 37_665 126_564
O(1) Er(1) O(1) C(1) 27.7(8) no 63_554 37_665 22_565
O(1) Er(1) O(1) O(1) -78.5(5) no 37_665 66_555 53_555
O(1) Er(1) O(1) O(1) 149.4(6) no 37_665 66_555 .
O(1) Er(1) O(1) O(1) 53.6(11) no 37_665 66_555 12_565
O(1) Er(1) O(1) C(1) 101.5(5) no 37_665 66_555 .
O(1) Er(1) O(1) O(1) 152.3(8) no 66_555 37_665 25_665
O(1) Er(1) O(1) O(1) 20.2(12) no 66_555 37_665 104_565
O(1) Er(1) O(1) O(1) -75.6(10) no 66_555 37_665 126_564
O(1) Er(1) O(1) C(1) -27.7(8) no 66_555 37_665 22_565
O(1) Er(1) O(1) O(1) 101.5(5) no 37_665 68_655 59_655
O(1) Er(1) O(1) O(1) -126.4(11) no 37_665 68_655 10_655
O(1) Er(1) O(1) O(1) -30.6(6) no 37_665 68_655 25_665
O(1) Er(1) O(1) C(1) -78.5(5) no 37_665 68_655 10_655
O(1) Er(1) O(1) O(1) 27.7(8) no 68_655 37_665 25_665
O(1) Er(1) O(1) O(1) -104.4(10) no 68_655 37_665 104_565
O(1) Er(1) O(1) O(1) 159.8(12) no 68_655 37_665 126_564
O(1) Er(1) O(1) C(1) -152.3(8) no 68_655 37_665 22_565
O(1) Er(1) O(1) O(1) 66.8(7) no 37_665 77_654 90_654
O(1) Er(1) O(1) O(1) -65.3(9) no 37_665 77_654 137_564
O(1) Er(1) O(1) O(1) -161.1(11) no 37_665 77_654 110_554
O(1) Er(1) O(1) C(1) -113.2(7) no 37_665 77_654 50_554
O(1) Er(1) O(1) O(1) -66.8(7) no 77_654 37_665 25_665
O(1) Er(1) O(1) O(1) 161.1(11) no 77_654 37_665 104_565
O(1) Er(1) O(1) O(1) 65.3(9) no 77_654 37_665 126_564
O(1) Er(1) O(1) C(1) 113.2(7) no 77_654 37_665 22_565
O(1) Er(1) O(1) O(1) -101.5(5) no 37_665 90_654 77_654
O(1) Er(1) O(1) O(1) 30.6(6) no 37_665 90_654 25_665
O(1) Er(1) O(1) O(1) 126.4(11) no 37_665 90_654 10_655
O(1) Er(1) O(1) C(1) 78.5(5) no 37_665 90_654 10_655
O(1) Er(1) O(1) O(1) -27.7(8) no 90_654 37_665 25_665
O(1) Er(1) O(1) O(1) -159.8(12) no 90_654 37_665 104_565
O(1) Er(1) O(1) O(1) 104.4(10) no 90_654 37_665 126_564
O(1) Er(1) O(1) C(1) 152.3(8) no 90_654 37_665 22_565
O(1) Er(1) O(1) O(1) -47.9(12) no 37_665 99_554 110_554
O(1) Er(1) O(1) O(1) -180(576000) no 37_665 99_554 13_555
O(1) Er(1) O(1) O(1) 84.2(17) no 37_665 99_554 24_655
O(1) Er(1) O(1) C(1) 132.1(12) no 37_665 99_554 13_555
O(1) Er(1) O(1) O(1) -47.9(12) no 99_554 37_665 25_665
O(1) Er(1) O(1) O(1) -180(576000) no 99_554 37_665 104_565
O(1) Er(1) O(1) O(1) 84.2(17) no 99_554 37_665 126_564
O(1) Er(1) O(1) C(1) 132.1(12) no 99_554 37_665 22_565
O(1) Er(1) O(1) O(1) 47.9(12) no 37_665 102_555 113_555
O(1) Er(1) O(1) O(1) 180(576000) no 37_665 102_555 13_555
O(1) Er(1) O(1) O(1) -84.2(17) no 37_665 102_555 24_655
O(1) Er(1) O(1) C(1) -132.1(12) no 37_665 102_555 13_555
O(1) Er(1) O(1) O(1) 47.9(12) no 102_555 37_665 25_665
O(1) Er(1) O(1) O(1) -84.2(17) no 102_555 37_665 104_565
O(1) Er(1) O(1) O(1) -180(576000) no 102_555 37_665 126_564
O(1) Er(1) O(1) C(1) -132.1(12) no 102_555 37_665 22_565
O(1) Er(1) O(1) O(1) -132.1(12) no 37_665 104_565 119_565
O(1) Er(1) O(1) O(1) 95.8(17) no 37_665 104_565 22_565
O(1) Er(1) O(1) O(1) 0.0(9) no 37_665 104_565 37_665
O(1) Er(1) O(1) C(1) 47.9(12) no 37_665 104_565 22_565
O(1) Er(1) O(1) O(1) 132.1(12) no 104_565 37_665 25_665
O(1) Er(1) O(1) O(1) 0.0(9) no 104_565 37_665 104_565
O(1) Er(1) O(1) O(1) -95.8(17) no 104_565 37_665 126_564
O(1) Er(1) O(1) C(1) -47.9(12) no 104_565 37_665 22_565
O(1) Er(1) O(1) O(1) 152.3(8) no 37_665 110_554 99_554
O(1) Er(1) O(1) O(1) -75.6(10) no 37_665 110_554 50_554
O(1) Er(1) O(1) O(1) 20.2(12) no 37_665 110_554 77_654
O(1) Er(1) O(1) C(1) -27.7(8) no 37_665 110_554 50_554
O(1) Er(1) O(1) O(1) -78.5(5) no 110_554 37_665 25_665
O(1) Er(1) O(1) O(1) 149.4(6) no 110_554 37_665 104_565
O(1) Er(1) O(1) O(1) 53.6(11) no 110_554 37_665 126_564
O(1) Er(1) O(1) C(1) 101.5(5) no 110_554 37_665 22_565
O(1) Er(1) O(1) O(1) -152.3(8) no 37_665 113_555 102_555
O(1) Er(1) O(1) O(1) 75.6(10) no 37_665 113_555 53_555
O(1) Er(1) O(1) O(1) -20.2(12) no 37_665 113_555 59_655
O(1) Er(1) O(1) C(1) 27.7(8) no 37_665 113_555 53_555
O(1) Er(1) O(1) O(1) 78.5(5) no 113_555 37_665 25_665
O(1) Er(1) O(1) O(1) -53.6(11) no 113_555 37_665 104_565
O(1) Er(1) O(1) O(1) -149.4(6) no 113_555 37_665 126_564
O(1) Er(1) O(1) C(1) -101.5(5) no 113_555 37_665 22_565
O(1) Er(1) O(1) O(1) 27.7(8) no 37_665 119_565 104_565
O(1) Er(1) O(1) O(1) 159.8(12) no 37_665 119_565 53_555
O(1) Er(1) O(1) O(1) -104.4(10) no 37_665 119_565 59_655
O(1) Er(1) O(1) C(1) -152.3(8) no 37_665 119_565 53_555
O(1) Er(1) O(1) O(1) 101.5(5) no 119_565 37_665 25_665
O(1) Er(1) O(1) O(1) -30.6(6) no 119_565 37_665 104_565
O(1) Er(1) O(1) O(1) -126.4(11) no 119_565 37_665 126_564
O(1) Er(1) O(1) C(1) -78.5(5) no 119_565 37_665 22_565
O(1) Er(1) O(1) O(1) 132.1(12) no 37_665 126_564 137_564
O(1) Er(1) O(1) O(1) 0.0(9) no 37_665 126_564 37_665
O(1) Er(1) O(1) O(1) -95.8(17) no 37_665 126_564 22_565
O(1) Er(1) O(1) C(1) -47.9(12) no 37_665 126_564 22_565
O(1) Er(1) O(1) O(1) -132.1(12) no 126_564 37_665 25_665
O(1) Er(1) O(1) O(1) 95.8(17) no 126_564 37_665 104_565
O(1) Er(1) O(1) O(1) 0.0(9) no 126_564 37_665 126_564
O(1) Er(1) O(1) C(1) 47.9(12) no 126_564 37_665 22_565
O(1) Er(1) O(1) O(1) -27.7(8) no 37_665 137_564 126_564
O(1) Er(1) O(1) O(1) 104.4(10) no 37_665 137_564 77_654
O(1) Er(1) O(1) O(1) -159.8(12) no 37_665 137_564 50_554
O(1) Er(1) O(1) C(1) 152.3(8) no 37_665 137_564 50_554
O(1) Er(1) O(1) O(1) -101.5(5) no 137_564 37_665 25_665
O(1) Er(1) O(1) O(1) 126.4(11) no 137_564 37_665 104_565
O(1) Er(1) O(1) O(1) 30.6(6) no 137_564 37_665 126_564
O(1) Er(1) O(1) C(1) 78.5(5) no 137_564 37_665 22_565
O(1) Er(1) C(1) O(1) 180.0 no 37_665 . .
O(1) Er(1) C(1) O(1) 0.0 no 37_665 . 12_565
O(1) Er(1) C(1) O(1) 90.0 no 37_665 . 63_554
O(1) Er(1) C(1) O(1) -90.0 no 37_665 . 66_555
C(1) Er(1) O(1) O(1) 180.0 no . 37_665 25_665
C(1) Er(1) O(1) O(1) 47.9(8) no . 37_665 104_565
C(1) Er(1) O(1) O(1) -47.9(8) no . 37_665 126_564
C(1) Er(1) O(1) C(1) 0.0 no . 37_665 22_565
O(1) Er(1) C(1) O(1) 180.0 no 37_665 10_655 10_655
O(1) Er(1) C(1) O(1) 0.0 no 37_665 10_655 25_665
O(1) Er(1) C(1) O(1) 90.0 no 37_665 10_655 68_655
O(1) Er(1) C(1) O(1) -90.0 no 37_665 10_655 90_654
C(1) Er(1) O(1) O(1) 0.0 no 10_655 37_665 25_665
C(1) Er(1) O(1) O(1) -132.1(8) no 10_655 37_665 104_565
C(1) Er(1) O(1) O(1) 132.1(8) no 10_655 37_665 126_564
C(1) Er(1) O(1) C(1) 180.0 no 10_655 37_665 22_565
O(1) Er(1) C(1) O(1) 180.0 no 37_665 13_555 13_555
O(1) Er(1) C(1) O(1) 0.0 no 37_665 13_555 24_655
O(1) Er(1) C(1) O(1) -90.0 no 37_665 13_555 99_554
O(1) Er(1) C(1) O(1) 90.0 no 37_665 13_555 102_555
C(1) Er(1) O(1) O(1) 0.0 no 13_555 37_665 25_665
C(1) Er(1) O(1) O(1) -132.1(8) no 13_555 37_665 104_565
C(1) Er(1) O(1) O(1) 132.1(8) no 13_555 37_665 126_564
C(1) Er(1) O(1) C(1) 180.0 no 13_555 37_665 22_565
O(1) Er(1) C(1) O(1) 180.0 no 37_665 22_565 22_565
O(1) Er(1) C(1) O(1) 0.0 no 37_665 22_565 37_665
O(1) Er(1) C(1) O(1) -90.0 no 37_665 22_565 104_565
O(1) Er(1) C(1) O(1) 90.0 no 37_665 22_565 126_564
C(1) Er(1) O(1) O(1) 180.0 no 22_565 37_665 25_665
C(1) Er(1) O(1) O(1) 47.9(8) no 22_565 37_665 104_565
C(1) Er(1) O(1) O(1) -47.9(8) no 22_565 37_665 126_564
C(1) Er(1) O(1) C(1) 0.0 no 22_565 37_665 22_565
O(1) Er(1) C(1) O(1) -115.4(7) no 37_665 50_554 50_554
O(1) Er(1) C(1) O(1) 64.6(7) no 37_665 50_554 77_654
O(1) Er(1) C(1) O(1) 154.6(7) no 37_665 50_554 110_554
O(1) Er(1) C(1) O(1) -25.4(7) no 37_665 50_554 137_564
C(1) Er(1) O(1) O(1) -90.0 no 50_554 37_665 25_665
C(1) Er(1) O(1) O(1) 137.9(8) no 50_554 37_665 104_565
C(1) Er(1) O(1) O(1) 42.1(8) no 50_554 37_665 126_564
C(1) Er(1) O(1) C(1) 90.0 no 50_554 37_665 22_565
O(1) Er(1) C(1) O(1) 115.4(7) no 37_665 53_555 53_555
O(1) Er(1) C(1) O(1) -64.6(7) no 37_665 53_555 59_655
O(1) Er(1) C(1) O(1) -154.6(7) no 37_665 53_555 113_555
O(1) Er(1) C(1) O(1) 25.4(7) no 37_665 53_555 119_565
C(1) Er(1) O(1) O(1) 90.0 no 53_555 37_665 25_665
C(1) Er(1) O(1) O(1) -42.1(8) no 53_555 37_665 104_565
C(1) Er(1) O(1) O(1) -137.9(8) no 53_555 37_665 126_564
C(1) Er(1) O(1) C(1) -90.0 no 53_555 37_665 22_565
O(1) Er(1) O(1) O(1) 0.0 no 50_554 53_555 66_555
O(1) Er(1) O(1) O(1) 132.1(8) no 50_554 53_555 113_555
O(1) Er(1) O(1) O(1) -132.1(8) no 50_554 53_555 119_565
O(1) Er(1) O(1) C(1) 180.0 no 50_554 53_555 53_555
O(1) Er(1) O(1) O(1) 0.0 no 53_555 50_554 63_554
O(1) Er(1) O(1) O(1) -132.1(8) no 53_555 50_554 110_554
O(1) Er(1) O(1) O(1) 132.1(8) no 53_555 50_554 137_564
O(1) Er(1) O(1) C(1) 180.0 no 53_555 50_554 50_554
O(1) Er(1) O(1) O(1) 0.0 no 50_554 63_554 50_554
O(1) Er(1) O(1) O(1) 132.1(8) no 50_554 63_554 .
O(1) Er(1) O(1) O(1) -132.1(8) no 50_554 63_554 12_565
O(1) Er(1) O(1) C(1) 180.0 no 50_554 63_554 .
O(1) Er(1) O(1) O(1) 0.0 no 63_554 50_554 63_554
O(1) Er(1) O(1) O(1) -132.1(8) no 63_554 50_554 110_554
O(1) Er(1) O(1) O(1) 132.1(8) no 63_554 50_554 137_564
O(1) Er(1) O(1) C(1) 180.0 no 63_554 50_554 50_554
O(1) Er(1) O(1) O(1) 180.0 no 50_554 66_555 53_555
O(1) Er(1) O(1) O(1) 47.9(8) no 50_554 66_555 .
O(1) Er(1) O(1) O(1) -47.9(8) no 50_554 66_555 12_565
O(1) Er(1) O(1) C(1) 0.0 no 50_554 66_555 .
O(1) Er(1) O(1) O(1) 0.0 no 66_555 50_554 63_554
O(1) Er(1) O(1) O(1) -132.1(8) no 66_555 50_554 110_554
O(1) Er(1) O(1) O(1) 132.1(8) no 66_555 50_554 137_564
O(1) Er(1) O(1) C(1) 180.0 no 66_555 50_554 50_554
O(1) Er(1) O(1) O(1) 180.0 no 50_554 68_655 59_655
O(1) Er(1) O(1) O(1) -47.9(8) no 50_554 68_655 10_655
O(1) Er(1) O(1) O(1) 47.9(8) no 50_554 68_655 25_665
O(1) Er(1) O(1) C(1) 0.0 no 50_554 68_655 10_655
O(1) Er(1) O(1) O(1) 180.0 no 68_655 50_554 63_554
O(1) Er(1) O(1) O(1) 47.9(8) no 68_655 50_554 110_554
O(1) Er(1) O(1) O(1) -47.9(8) no 68_655 50_554 137_564
O(1) Er(1) O(1) C(1) 0.0 no 68_655 50_554 50_554
O(1) Er(1) O(1) O(1) 180.0 no 50_554 77_654 90_654
O(1) Er(1) O(1) O(1) 47.9(8) no 50_554 77_654 137_564
O(1) Er(1) O(1) O(1) -47.9(8) no 50_554 77_654 110_554
O(1) Er(1) O(1) C(1) 0.0 no 50_554 77_654 50_554
O(1) Er(1) O(1) O(1) 180.0 no 77_654 50_554 63_554
O(1) Er(1) O(1) O(1) 47.9(8) no 77_654 50_554 110_554
O(1) Er(1) O(1) O(1) -47.9(8) no 77_654 50_554 137_564
O(1) Er(1) O(1) C(1) 0.0 no 77_654 50_554 50_554
O(1) Er(1) O(1) O(1) 0.0 no 50_554 90_654 77_654
O(1) Er(1) O(1) O(1) 132.1(8) no 50_554 90_654 25_665
O(1) Er(1) O(1) O(1) -132.1(8) no 50_554 90_654 10_655
O(1) Er(1) O(1) C(1) 180.0 no 50_554 90_654 10_655
O(1) Er(1) O(1) O(1) 180.0 no 90_654 50_554 63_554
O(1) Er(1) O(1) O(1) 47.9(8) no 90_654 50_554 110_554
O(1) Er(1) O(1) O(1) -47.9(8) no 90_654 50_554 137_564
O(1) Er(1) O(1) C(1) 0.0 no 90_654 50_554 50_554
O(1) Er(1) O(1) O(1) 27.7(8) no 50_554 99_554 110_554
O(1) Er(1) O(1) O(1) -104.4(10) no 50_554 99_554 13_555
O(1) Er(1) O(1) O(1) 159.8(12) no 50_554 99_554 24_655
O(1) Er(1) O(1) C(1) -152.3(8) no 50_554 99_554 13_555
O(1) Er(1) O(1) O(1) 101.5(5) no 99_554 50_554 63_554
O(1) Er(1) O(1) O(1) -30.6(6) no 99_554 50_554 110_554
O(1) Er(1) O(1) O(1) -126.4(11) no 99_554 50_554 137_564
O(1) Er(1) O(1) C(1) -78.5(5) no 99_554 50_554 50_554
O(1) Er(1) O(1) O(1) -152.3(8) no 50_554 102_555 113_555
O(1) Er(1) O(1) O(1) -20.2(12) no 50_554 102_555 13_555
O(1) Er(1) O(1) O(1) 75.6(10) no 50_554 102_555 24_655
O(1) Er(1) O(1) C(1) 27.7(8) no 50_554 102_555 13_555
O(1) Er(1) O(1) O(1) 78.5(5) no 102_555 50_554 63_554
O(1) Er(1) O(1) O(1) -53.6(11) no 102_555 50_554 110_554
O(1) Er(1) O(1) O(1) -149.4(6) no 102_555 50_554 137_564
O(1) Er(1) O(1) C(1) -101.5(5) no 102_555 50_554 50_554
O(1) Er(1) O(1) O(1) 152.3(8) no 50_554 104_565 119_565
O(1) Er(1) O(1) O(1) 20.2(12) no 50_554 104_565 22_565
O(1) Er(1) O(1) O(1) -75.6(10) no 50_554 104_565 37_665
O(1) Er(1) O(1) C(1) -27.7(8) no 50_554 104_565 22_565
O(1) Er(1) O(1) O(1) -78.5(5) no 104_565 50_554 63_554
O(1) Er(1) O(1) O(1) 149.4(6) no 104_565 50_554 110_554
O(1) Er(1) O(1) O(1) 53.6(11) no 104_565 50_554 137_564
O(1) Er(1) O(1) C(1) 101.5(5) no 104_565 50_554 50_554
O(1) Er(1) O(1) O(1) -132.1(12) no 50_554 110_554 99_554
O(1) Er(1) O(1) O(1) 0.0(9) no 50_554 110_554 50_554
O(1) Er(1) O(1) O(1) 95.8(17) no 50_554 110_554 77_654
O(1) Er(1) O(1) C(1) 47.9(12) no 50_554 110_554 50_554
O(1) Er(1) O(1) O(1) 132.1(12) no 110_554 50_554 63_554
O(1) Er(1) O(1) O(1) 0.0(9) no 110_554 50_554 110_554
O(1) Er(1) O(1) O(1) -95.8(17) no 110_554 50_554 137_564
O(1) Er(1) O(1) C(1) -47.9(12) no 110_554 50_554 50_554
O(1) Er(1) O(1) O(1) 47.9(12) no 50_554 113_555 102_555
O(1) Er(1) O(1) O(1) -84.2(17) no 50_554 113_555 53_555
O(1) Er(1) O(1) O(1) -180(576000) no 50_554 113_555 59_655
O(1) Er(1) O(1) C(1) -132.1(12) no 50_554 113_555 53_555
O(1) Er(1) O(1) O(1) 47.9(12) no 113_555 50_554 63_554
O(1) Er(1) O(1) O(1) -84.2(17) no 113_555 50_554 110_554
O(1) Er(1) O(1) O(1) -180(576000) no 113_555 50_554 137_564
O(1) Er(1) O(1) C(1) -132.1(12) no 113_555 50_554 50_554
O(1) Er(1) O(1) O(1) -47.9(12) no 50_554 119_565 104_565
O(1) Er(1) O(1) O(1) 84.2(17) no 50_554 119_565 53_555
O(1) Er(1) O(1) O(1) 180(576000) no 50_554 119_565 59_655
O(1) Er(1) O(1) C(1) 132.1(12) no 50_554 119_565 53_555
O(1) Er(1) O(1) O(1) -47.9(12) no 119_565 50_554 63_554
O(1) Er(1) O(1) O(1) -180(576000) no 119_565 50_554 110_554
O(1) Er(1) O(1) O(1) 84.2(17) no 119_565 50_554 137_564
O(1) Er(1) O(1) C(1) 132.1(12) no 119_565 50_554 50_554
O(1) Er(1) O(1) O(1) -27.7(8) no 50_554 126_564 137_564
O(1) Er(1) O(1) O(1) -159.8(12) no 50_554 126_564 37_665
O(1) Er(1) O(1) O(1) 104.4(10) no 50_554 126_564 22_565
O(1) Er(1) O(1) C(1) 152.3(8) no 50_554 126_564 22_565
O(1) Er(1) O(1) O(1) -101.5(5) no 126_564 50_554 63_554
O(1) Er(1) O(1) O(1) 126.4(11) no 126_564 50_554 110_554
O(1) Er(1) O(1) O(1) 30.6(6) no 126_564 50_554 137_564
O(1) Er(1) O(1) C(1) 78.5(5) no 126_564 50_554 50_554
O(1) Er(1) O(1) O(1) 132.1(12) no 50_554 137_564 126_564
O(1) Er(1) O(1) O(1) -95.8(17) no 50_554 137_564 77_654
O(1) Er(1) O(1) O(1) 0.0(9) no 50_554 137_564 50_554
O(1) Er(1) O(1) C(1) -47.9(12) no 50_554 137_564 50_554
O(1) Er(1) O(1) O(1) -132.1(12) no 137_564 50_554 63_554
O(1) Er(1) O(1) O(1) 95.8(17) no 137_564 50_554 110_554
O(1) Er(1) O(1) O(1) 0.0(9) no 137_564 50_554 137_564
O(1) Er(1) O(1) C(1) 47.9(12) no 137_564 50_554 50_554
O(1) Er(1) C(1) O(1) 90.0 no 50_554 . .
O(1) Er(1) C(1) O(1) -90.0 no 50_554 . 12_565
O(1) Er(1) C(1) O(1) 0.0 no 50_554 . 63_554
O(1) Er(1) C(1) O(1) 180.0 no 50_554 . 66_555
C(1) Er(1) O(1) O(1) 0.0 no . 50_554 63_554
C(1) Er(1) O(1) O(1) -132.1(8) no . 50_554 110_554
C(1) Er(1) O(1) O(1) 132.1(8) no . 50_554 137_564
C(1) Er(1) O(1) C(1) 180.0 no . 50_554 50_554
O(1) Er(1) C(1) O(1) -90.0 no 50_554 10_655 10_655
O(1) Er(1) C(1) O(1) 90.0 no 50_554 10_655 25_665
O(1) Er(1) C(1) O(1) 180.0 no 50_554 10_655 68_655
O(1) Er(1) C(1) O(1) 0.0 no 50_554 10_655 90_654
C(1) Er(1) O(1) O(1) 180.0 no 10_655 50_554 63_554
C(1) Er(1) O(1) O(1) 47.9(8) no 10_655 50_554 110_554
C(1) Er(1) O(1) O(1) -47.9(8) no 10_655 50_554 137_564
C(1) Er(1) O(1) C(1) 0.0 no 10_655 50_554 50_554
O(1) Er(1) C(1) O(1) -64.6(7) no 50_554 13_555 13_555
O(1) Er(1) C(1) O(1) 115.4(7) no 50_554 13_555 24_655
O(1) Er(1) C(1) O(1) 25.4(7) no 50_554 13_555 99_554
O(1) Er(1) C(1) O(1) -154.6(7) no 50_554 13_555 102_555
C(1) Er(1) O(1) O(1) 90.0 no 13_555 50_554 63_554
C(1) Er(1) O(1) O(1) -42.1(8) no 13_555 50_554 110_554
C(1) Er(1) O(1) O(1) -137.9(8) no 13_555 50_554 137_564
C(1) Er(1) O(1) C(1) -90.0 no 13_555 50_554 50_554
O(1) Er(1) C(1) O(1) 64.6(7) no 50_554 22_565 22_565
O(1) Er(1) C(1) O(1) -115.4(7) no 50_554 22_565 37_665
O(1) Er(1) C(1) O(1) 154.6(7) no 50_554 22_565 104_565
O(1) Er(1) C(1) O(1) -25.4(7) no 50_554 22_565 126_564
C(1) Er(1) O(1) O(1) -90.0 no 22_565 50_554 63_554
C(1) Er(1) O(1) O(1) 137.9(8) no 22_565 50_554 110_554
C(1) Er(1) O(1) O(1) 42.1(8) no 22_565 50_554 137_564
C(1) Er(1) O(1) C(1) 90.0 no 22_565 50_554 50_554
O(1) Er(1) C(1) O(1) 0.0 no 50_554 50_554 50_554
O(1) Er(1) C(1) O(1) 180.0 no 50_554 50_554 77_654
O(1) Er(1) C(1) O(1) -90.0 no 50_554 50_554 110_554
O(1) Er(1) C(1) O(1) 90.0 no 50_554 50_554 137_564
C(1) Er(1) O(1) O(1) 180.0 no 50_554 50_554 63_554
C(1) Er(1) O(1) O(1) 47.9(8) no 50_554 50_554 110_554
C(1) Er(1) O(1) O(1) -47.9(8) no 50_554 50_554 137_564
C(1) Er(1) O(1) C(1) 0.0 no 50_554 50_554 50_554
O(1) Er(1) C(1) O(1) 0.0 no 50_554 53_555 53_555
O(1) Er(1) C(1) O(1) 180.0 no 50_554 53_555 59_655
O(1) Er(1) C(1) O(1) 90.0 no 50_554 53_555 113_555
O(1) Er(1) C(1) O(1) -90.0 no 50_554 53_555 119_565
C(1) Er(1) O(1) O(1) 0.0 no 53_555 50_554 63_554
C(1) Er(1) O(1) O(1) -132.1(8) no 53_555 50_554 110_554
C(1) Er(1) O(1) O(1) 132.1(8) no 53_555 50_554 137_564
C(1) Er(1) O(1) C(1) 180.0 no 53_555 50_554 50_554
O(1) Er(1) O(1) O(1) 180.0 no 53_555 59_655 68_655
O(1) Er(1) O(1) O(1) 47.9(8) no 53_555 59_655 113_555
O(1) Er(1) O(1) O(1) -47.9(8) no 53_555 59_655 119_565
O(1) Er(1) O(1) C(1) 0.0 no 53_555 59_655 53_555
O(1) Er(1) O(1) O(1) 180.0 no 59_655 53_555 66_555
O(1) Er(1) O(1) O(1) -47.9(8) no 59_655 53_555 113_555
O(1) Er(1) O(1) O(1) 47.9(8) no 59_655 53_555 119_565
O(1) Er(1) O(1) C(1) 0.0 no 59_655 53_555 53_555
O(1) Er(1) O(1) O(1) 180.0 no 53_555 63_554 50_554
O(1) Er(1) O(1) O(1) -47.9(8) no 53_555 63_554 .
O(1) Er(1) O(1) O(1) 47.9(8) no 53_555 63_554 12_565
O(1) Er(1) O(1) C(1) 0.0 no 53_555 63_554 .
O(1) Er(1) O(1) O(1) 0.0 no 63_554 53_555 66_555
O(1) Er(1) O(1) O(1) 132.1(8) no 63_554 53_555 113_555
O(1) Er(1) O(1) O(1) -132.1(8) no 63_554 53_555 119_565
O(1) Er(1) O(1) C(1) 180.0 no 63_554 53_555 53_555
O(1) Er(1) O(1) O(1) 0.0 no 53_555 66_555 53_555
O(1) Er(1) O(1) O(1) -132.1(8) no 53_555 66_555 .
O(1) Er(1) O(1) O(1) 132.1(8) no 53_555 66_555 12_565
O(1) Er(1) O(1) C(1) 180.0 no 53_555 66_555 .
O(1) Er(1) O(1) O(1) 0.0 no 66_555 53_555 66_555
O(1) Er(1) O(1) O(1) 132.1(8) no 66_555 53_555 113_555
O(1) Er(1) O(1) O(1) -132.1(8) no 66_555 53_555 119_565
O(1) Er(1) O(1) C(1) 180.0 no 66_555 53_555 53_555
O(1) Er(1) O(1) O(1) 0.0 no 53_555 68_655 59_655
O(1) Er(1) O(1) O(1) 132.1(8) no 53_555 68_655 10_655
O(1) Er(1) O(1) O(1) -132.1(8) no 53_555 68_655 25_665
O(1) Er(1) O(1) C(1) 180.0 no 53_555 68_655 10_655
O(1) Er(1) O(1) O(1) 180.0 no 68_655 53_555 66_555
O(1) Er(1) O(1) O(1) -47.9(8) no 68_655 53_555 113_555
O(1) Er(1) O(1) O(1) 47.9(8) no 68_655 53_555 119_565
O(1) Er(1) O(1) C(1) 0.0 no 68_655 53_555 53_555
O(1) Er(1) O(1) O(1) 180.0 no 53_555 90_654 77_654
O(1) Er(1) O(1) O(1) -47.9(8) no 53_555 90_654 25_665
O(1) Er(1) O(1) O(1) 47.9(8) no 53_555 90_654 10_655
O(1) Er(1) O(1) C(1) 0.0 no 53_555 90_654 10_655
O(1) Er(1) O(1) O(1) 180.0 no 90_654 53_555 66_555
O(1) Er(1) O(1) O(1) -47.9(8) no 90_654 53_555 113_555
O(1) Er(1) O(1) O(1) 47.9(8) no 90_654 53_555 119_565
O(1) Er(1) O(1) C(1) 0.0 no 90_654 53_555 53_555
O(1) Er(1) O(1) O(1) 152.3(8) no 53_555 99_554 110_554
O(1) Er(1) O(1) O(1) 20.2(12) no 53_555 99_554 13_555
O(1) Er(1) O(1) O(1) -75.6(10) no 53_555 99_554 24_655
O(1) Er(1) O(1) C(1) -27.7(8) no 53_555 99_554 13_555
O(1) Er(1) O(1) O(1) -78.5(5) no 99_554 53_555 66_555
O(1) Er(1) O(1) O(1) 53.6(11) no 99_554 53_555 113_555
O(1) Er(1) O(1) O(1) 149.4(6) no 99_554 53_555 119_565
O(1) Er(1) O(1) C(1) 101.5(5) no 99_554 53_555 53_555
O(1) Er(1) O(1) O(1) -27.7(8) no 53_555 102_555 113_555
O(1) Er(1) O(1) O(1) 104.4(10) no 53_555 102_555 13_555
O(1) Er(1) O(1) O(1) -159.8(12) no 53_555 102_555 24_655
O(1) Er(1) O(1) C(1) 152.3(8) no 53_555 102_555 13_555
O(1) Er(1) O(1) O(1) -101.5(5) no 102_555 53_555 66_555
O(1) Er(1) O(1) O(1) 30.6(6) no 102_555 53_555 113_555
O(1) Er(1) O(1) O(1) 126.4(11) no 102_555 53_555 119_565
O(1) Er(1) O(1) C(1) 78.5(5) no 102_555 53_555 53_555
O(1) Er(1) O(1) O(1) 27.7(8) no 53_555 104_565 119_565
O(1) Er(1) O(1) O(1) -104.4(10) no 53_555 104_565 22_565
O(1) Er(1) O(1) O(1) 159.8(12) no 53_555 104_565 37_665
O(1) Er(1) O(1) C(1) -152.3(8) no 53_555 104_565 22_565
O(1) Er(1) O(1) O(1) 101.5(5) no 104_565 53_555 66_555
O(1) Er(1) O(1) O(1) -126.4(11) no 104_565 53_555 113_555
O(1) Er(1) O(1) O(1) -30.6(6) no 104_565 53_555 119_565
O(1) Er(1) O(1) C(1) -78.5(5) no 104_565 53_555 53_555
O(1) Er(1) O(1) O(1) -47.9(12) no 53_555 110_554 99_554
O(1) Er(1) O(1) O(1) 84.2(17) no 53_555 110_554 50_554
O(1) Er(1) O(1) O(1) 180(576000) no 53_555 110_554 77_654
O(1) Er(1) O(1) C(1) 132.1(12) no 53_555 110_554 50_554
O(1) Er(1) O(1) O(1) -47.9(12) no 110_554 53_555 66_555
O(1) Er(1) O(1) O(1) 84.2(17) no 110_554 53_555 113_555
O(1) Er(1) O(1) O(1) 180(576000) no 110_554 53_555 119_565
O(1) Er(1) O(1) C(1) 132.1(12) no 110_554 53_555 53_555
O(1) Er(1) O(1) O(1) 132.1(12) no 53_555 113_555 102_555
O(1) Er(1) O(1) O(1) 0.0(9) no 53_555 113_555 53_555
O(1) Er(1) O(1) O(1) -95.8(17) no 53_555 113_555 59_655
O(1) Er(1) O(1) C(1) -47.9(12) no 53_555 113_555 53_555
O(1) Er(1) O(1) O(1) -132.1(12) no 113_555 53_555 66_555
O(1) Er(1) O(1) O(1) 0.0(9) no 113_555 53_555 113_555
O(1) Er(1) O(1) O(1) 95.8(17) no 113_555 53_555 119_565
O(1) Er(1) O(1) C(1) 47.9(12) no 113_555 53_555 53_555
O(1) Er(1) O(1) O(1) -132.1(12) no 53_555 119_565 104_565
O(1) Er(1) O(1) O(1) 0.0(9) no 53_555 119_565 53_555
O(1) Er(1) O(1) O(1) 95.8(17) no 53_555 119_565 59_655
O(1) Er(1) O(1) C(1) 47.9(12) no 53_555 119_565 53_555
O(1) Er(1) O(1) O(1) 132.1(12) no 119_565 53_555 66_555
O(1) Er(1) O(1) O(1) -95.8(17) no 119_565 53_555 113_555
O(1) Er(1) O(1) O(1) 0.0(9) no 119_565 53_555 119_565
O(1) Er(1) O(1) C(1) -47.9(12) no 119_565 53_555 53_555
O(1) Er(1) O(1) O(1) -152.3(8) no 53_555 126_564 137_564
O(1) Er(1) O(1) O(1) 75.6(10) no 53_555 126_564 37_665
O(1) Er(1) O(1) O(1) -20.2(12) no 53_555 126_564 22_565
O(1) Er(1) O(1) C(1) 27.7(8) no 53_555 126_564 22_565
O(1) Er(1) O(1) O(1) 78.5(5) no 126_564 53_555 66_555
O(1) Er(1) O(1) O(1) -149.4(6) no 126_564 53_555 113_555
O(1) Er(1) O(1) O(1) -53.6(11) no 126_564 53_555 119_565
O(1) Er(1) O(1) C(1) -101.5(5) no 126_564 53_555 53_555
O(1) Er(1) O(1) O(1) 47.9(12) no 53_555 137_564 126_564
O(1) Er(1) O(1) O(1) -180(576000) no 53_555 137_564 77_654
O(1) Er(1) O(1) O(1) -84.2(17) no 53_555 137_564 50_554
O(1) Er(1) O(1) C(1) -132.1(12) no 53_555 137_564 50_554
O(1) Er(1) O(1) O(1) 47.9(12) no 137_564 53_555 66_555
O(1) Er(1) O(1) O(1) 180(576000) no 137_564 53_555 113_555
O(1) Er(1) O(1) O(1) -84.2(17) no 137_564 53_555 119_565
O(1) Er(1) O(1) C(1) -132.1(12) no 137_564 53_555 53_555
O(1) Er(1) C(1) O(1) -90.0 no 53_555 . .
O(1) Er(1) C(1) O(1) 90.0 no 53_555 . 12_565
O(1) Er(1) C(1) O(1) 180.0 no 53_555 . 63_554
O(1) Er(1) C(1) O(1) 0.0 no 53_555 . 66_555
C(1) Er(1) O(1) O(1) 0.0 no . 53_555 66_555
C(1) Er(1) O(1) O(1) 132.1(8) no . 53_555 113_555
C(1) Er(1) O(1) O(1) -132.1(8) no . 53_555 119_565
C(1) Er(1) O(1) C(1) 180.0 no . 53_555 53_555
O(1) Er(1) C(1) O(1) 90.0 no 53_555 10_655 10_655
O(1) Er(1) C(1) O(1) -90.0 no 53_555 10_655 25_665
O(1) Er(1) C(1) O(1) 0.0 no 53_555 10_655 68_655
O(1) Er(1) C(1) O(1) 180.0 no 53_555 10_655 90_654
C(1) Er(1) O(1) O(1) 180.0 no 10_655 53_555 66_555
C(1) Er(1) O(1) O(1) -47.9(8) no 10_655 53_555 113_555
C(1) Er(1) O(1) O(1) 47.9(8) no 10_655 53_555 119_565
C(1) Er(1) O(1) C(1) 0.0 no 10_655 53_555 53_555
O(1) Er(1) C(1) O(1) 64.6(7) no 53_555 13_555 13_555
O(1) Er(1) C(1) O(1) -115.4(7) no 53_555 13_555 24_655
O(1) Er(1) C(1) O(1) 154.6(7) no 53_555 13_555 99_554
O(1) Er(1) C(1) O(1) -25.4(7) no 53_555 13_555 102_555
C(1) Er(1) O(1) O(1) -90.0 no 13_555 53_555 66_555
C(1) Er(1) O(1) O(1) 42.1(8) no 13_555 53_555 113_555
C(1) Er(1) O(1) O(1) 137.9(8) no 13_555 53_555 119_565
C(1) Er(1) O(1) C(1) 90.0 no 13_555 53_555 53_555
O(1) Er(1) C(1) O(1) -64.6(7) no 53_555 22_565 22_565
O(1) Er(1) C(1) O(1) 115.4(7) no 53_555 22_565 37_665
O(1) Er(1) C(1) O(1) 25.4(7) no 53_555 22_565 104_565
O(1) Er(1) C(1) O(1) -154.6(7) no 53_555 22_565 126_564
C(1) Er(1) O(1) O(1) 90.0 no 22_565 53_555 66_555
C(1) Er(1) O(1) O(1) -137.9(8) no 22_565 53_555 113_555
C(1) Er(1) O(1) O(1) -42.1(8) no 22_565 53_555 119_565
C(1) Er(1) O(1) C(1) -90.0 no 22_565 53_555 53_555
O(1) Er(1) C(1) O(1) 0.0 no 53_555 50_554 50_554
O(1) Er(1) C(1) O(1) 180.0 no 53_555 50_554 77_654
O(1) Er(1) C(1) O(1) -90.0 no 53_555 50_554 110_554
O(1) Er(1) C(1) O(1) 90.0 no 53_555 50_554 137_564
C(1) Er(1) O(1) O(1) 0.0 no 50_554 53_555 66_555
C(1) Er(1) O(1) O(1) 132.1(8) no 50_554 53_555 113_555
C(1) Er(1) O(1) O(1) -132.1(8) no 50_554 53_555 119_565
C(1) Er(1) O(1) C(1) 180.0 no 50_554 53_555 53_555
O(1) Er(1) C(1) O(1) 0.0 no 53_555 53_555 53_555
O(1) Er(1) C(1) O(1) 180.0 no 53_555 53_555 59_655
O(1) Er(1) C(1) O(1) 90.0 no 53_555 53_555 113_555
O(1) Er(1) C(1) O(1) -90.0 no 53_555 53_555 119_565
C(1) Er(1) O(1) O(1) 180.0 no 53_555 53_555 66_555
C(1) Er(1) O(1) O(1) -47.9(8) no 53_555 53_555 113_555
C(1) Er(1) O(1) O(1) 47.9(8) no 53_555 53_555 119_565
C(1) Er(1) O(1) C(1) 0.0 no 53_555 53_555 53_555
O(1) Er(1) O(1) O(1) 180.0 no 59_655 63_554 50_554
O(1) Er(1) O(1) O(1) -47.9(8) no 59_655 63_554 .
O(1) Er(1) O(1) O(1) 47.9(8) no 59_655 63_554 12_565
O(1) Er(1) O(1) C(1) 0.0 no 59_655 63_554 .
O(1) Er(1) O(1) O(1) 180.0 no 63_554 59_655 68_655
O(1) Er(1) O(1) O(1) 47.9(8) no 63_554 59_655 113_555
O(1) Er(1) O(1) O(1) -47.9(8) no 63_554 59_655 119_565
O(1) Er(1) O(1) C(1) 0.0 no 63_554 59_655 53_555
O(1) Er(1) O(1) O(1) 0.0 no 59_655 66_555 53_555
O(1) Er(1) O(1) O(1) -132.1(8) no 59_655 66_555 .
O(1) Er(1) O(1) O(1) 132.1(8) no 59_655 66_555 12_565
O(1) Er(1) O(1) C(1) 180.0 no 59_655 66_555 .
O(1) Er(1) O(1) O(1) 180.0 no 66_555 59_655 68_655
O(1) Er(1) O(1) O(1) 47.9(8) no 66_555 59_655 113_555
O(1) Er(1) O(1) O(1) -47.9(8) no 66_555 59_655 119_565
O(1) Er(1) O(1) C(1) 0.0 no 66_555 59_655 53_555
O(1) Er(1) O(1) O(1) 0.0 no 59_655 68_655 59_655
O(1) Er(1) O(1) O(1) 132.1(8) no 59_655 68_655 10_655
O(1) Er(1) O(1) O(1) -132.1(8) no 59_655 68_655 25_665
O(1) Er(1) O(1) C(1) 180.0 no 59_655 68_655 10_655
O(1) Er(1) O(1) O(1) 0.0 no 68_655 59_655 68_655
O(1) Er(1) O(1) O(1) -132.1(8) no 68_655 59_655 113_555
O(1) Er(1) O(1) O(1) 132.1(8) no 68_655 59_655 119_565
O(1) Er(1) O(1) C(1) 180.0 no 68_655 59_655 53_555
O(1) Er(1) O(1) O(1) 0.0 no 59_655 77_654 90_654
O(1) Er(1) O(1) O(1) -132.1(8) no 59_655 77_654 137_564
O(1) Er(1) O(1) O(1) 132.1(8) no 59_655 77_654 110_554
O(1) Er(1) O(1) C(1) 180.0 no 59_655 77_654 50_554
O(1) Er(1) O(1) O(1) 0.0 no 77_654 59_655 68_655
O(1) Er(1) O(1) O(1) -132.1(8) no 77_654 59_655 113_555
O(1) Er(1) O(1) O(1) 132.1(8) no 77_654 59_655 119_565
O(1) Er(1) O(1) C(1) 180.0 no 77_654 59_655 53_555
O(1) Er(1) O(1) O(1) 180.0 no 59_655 90_654 77_654
O(1) Er(1) O(1) O(1) -47.9(8) no 59_655 90_654 25_665
O(1) Er(1) O(1) O(1) 47.9(8) no 59_655 90_654 10_655
O(1) Er(1) O(1) C(1) 0.0 no 59_655 90_654 10_655
O(1) Er(1) O(1) O(1) 0.0 no 90_654 59_655 68_655
O(1) Er(1) O(1) O(1) -132.1(8) no 90_654 59_655 113_555
O(1) Er(1) O(1) O(1) 132.1(8) no 90_654 59_655 119_565
O(1) Er(1) O(1) C(1) 180.0 no 90_654 59_655 53_555
O(1) Er(1) O(1) O(1) -152.3(8) no 59_655 99_554 110_554
O(1) Er(1) O(1) O(1) 75.6(10) no 59_655 99_554 13_555
O(1) Er(1) O(1) O(1) -20.2(12) no 59_655 99_554 24_655
O(1) Er(1) O(1) C(1) 27.7(8) no 59_655 99_554 13_555
O(1) Er(1) O(1) O(1) 78.5(5) no 99_554 59_655 68_655
O(1) Er(1) O(1) O(1) -53.6(11) no 99_554 59_655 113_555
O(1) Er(1) O(1) O(1) -149.4(6) no 99_554 59_655 119_565
O(1) Er(1) O(1) C(1) -101.5(5) no 99_554 59_655 53_555
O(1) Er(1) O(1) O(1) 27.7(8) no 59_655 102_555 113_555
O(1) Er(1) O(1) O(1) 159.8(12) no 59_655 102_555 13_555
O(1) Er(1) O(1) O(1) -104.4(10) no 59_655 102_555 24_655
O(1) Er(1) O(1) C(1) -152.3(8) no 59_655 102_555 13_555
O(1) Er(1) O(1) O(1) 101.5(5) no 102_555 59_655 68_655
O(1) Er(1) O(1) O(1) -30.6(6) no 102_555 59_655 113_555
O(1) Er(1) O(1) O(1) -126.4(11) no 102_555 59_655 119_565
O(1) Er(1) O(1) C(1) -78.5(5) no 102_555 59_655 53_555
O(1) Er(1) O(1) O(1) -27.7(8) no 59_655 104_565 119_565
O(1) Er(1) O(1) O(1) -159.8(12) no 59_655 104_565 22_565
O(1) Er(1) O(1) O(1) 104.4(10) no 59_655 104_565 37_665
O(1) Er(1) O(1) C(1) 152.3(8) no 59_655 104_565 22_565
O(1) Er(1) O(1) O(1) -101.5(5) no 104_565 59_655 68_655
O(1) Er(1) O(1) O(1) 126.4(11) no 104_565 59_655 113_555
O(1) Er(1) O(1) O(1) 30.6(6) no 104_565 59_655 119_565
O(1) Er(1) O(1) C(1) 78.5(5) no 104_565 59_655 53_555
O(1) Er(1) O(1) O(1) 47.9(12) no 59_655 110_554 99_554
O(1) Er(1) O(1) O(1) 180(576000) no 59_655 110_554 50_554
O(1) Er(1) O(1) O(1) -84.2(17) no 59_655 110_554 77_654
O(1) Er(1) O(1) C(1) -132.1(12) no 59_655 110_554 50_554
O(1) Er(1) O(1) O(1) 47.9(12) no 110_554 59_655 68_655
O(1) Er(1) O(1) O(1) -84.2(17) no 110_554 59_655 113_555
O(1) Er(1) O(1) O(1) -180(576000) no 110_554 59_655 119_565
O(1) Er(1) O(1) C(1) -132.1(12) no 110_554 59_655 53_555
O(1) Er(1) O(1) O(1) -132.1(12) no 59_655 113_555 102_555
O(1) Er(1) O(1) O(1) 95.8(17) no 59_655 113_555 53_555
O(1) Er(1) O(1) O(1) 0.0(9) no 59_655 113_555 59_655
O(1) Er(1) O(1) C(1) 47.9(12) no 59_655 113_555 53_555
O(1) Er(1) O(1) O(1) 132.1(12) no 113_555 59_655 68_655
O(1) Er(1) O(1) O(1) 0.0(9) no 113_555 59_655 113_555
O(1) Er(1) O(1) O(1) -95.8(17) no 113_555 59_655 119_565
O(1) Er(1) O(1) C(1) -47.9(12) no 113_555 59_655 53_555
O(1) Er(1) O(1) O(1) 132.1(12) no 59_655 119_565 104_565
O(1) Er(1) O(1) O(1) -95.8(17) no 59_655 119_565 53_555
O(1) Er(1) O(1) O(1) 0.0(9) no 59_655 119_565 59_655
O(1) Er(1) O(1) C(1) -47.9(12) no 59_655 119_565 53_555
O(1) Er(1) O(1) O(1) -132.1(12) no 119_565 59_655 68_655
O(1) Er(1) O(1) O(1) 95.8(17) no 119_565 59_655 113_555
O(1) Er(1) O(1) O(1) 0.0(9) no 119_565 59_655 119_565
O(1) Er(1) O(1) C(1) 47.9(12) no 119_565 59_655 53_555
O(1) Er(1) O(1) O(1) 152.3(8) no 59_655 126_564 137_564
O(1) Er(1) O(1) O(1) 20.2(12) no 59_655 126_564 37_665
O(1) Er(1) O(1) O(1) -75.6(10) no 59_655 126_564 22_565
O(1) Er(1) O(1) C(1) -27.7(8) no 59_655 126_564 22_565
O(1) Er(1) O(1) O(1) -78.5(5) no 126_564 59_655 68_655
O(1) Er(1) O(1) O(1) 149.4(6) no 126_564 59_655 113_555
O(1) Er(1) O(1) O(1) 53.6(11) no 126_564 59_655 119_565
O(1) Er(1) O(1) C(1) 101.5(5) no 126_564 59_655 53_555
O(1) Er(1) O(1) O(1) -47.9(12) no 59_655 137_564 126_564
O(1) Er(1) O(1) O(1) 84.2(17) no 59_655 137_564 77_654
O(1) Er(1) O(1) O(1) -180(576000) no 59_655 137_564 50_554
O(1) Er(1) O(1) C(1) 132.1(12) no 59_655 137_564 50_554
O(1) Er(1) O(1) O(1) -47.9(12) no 137_564 59_655 68_655
O(1) Er(1) O(1) O(1) -180(576000) no 137_564 59_655 113_555
O(1) Er(1) O(1) O(1) 84.2(17) no 137_564 59_655 119_565
O(1) Er(1) O(1) C(1) 132.1(12) no 137_564 59_655 53_555
O(1) Er(1) C(1) O(1) -90.0 no 59_655 . .
O(1) Er(1) C(1) O(1) 90.0 no 59_655 . 12_565
O(1) Er(1) C(1) O(1) 180.0 no 59_655 . 63_554
O(1) Er(1) C(1) O(1) 0.0 no 59_655 . 66_555
C(1) Er(1) O(1) O(1) 180.0 no . 59_655 68_655
C(1) Er(1) O(1) O(1) 47.9(8) no . 59_655 113_555
C(1) Er(1) O(1) O(1) -47.9(8) no . 59_655 119_565
C(1) Er(1) O(1) C(1) 0.0 no . 59_655 53_555
O(1) Er(1) C(1) O(1) 90.0 no 59_655 10_655 10_655
O(1) Er(1) C(1) O(1) -90.0 no 59_655 10_655 25_665
O(1) Er(1) C(1) O(1) 0.0 no 59_655 10_655 68_655
O(1) Er(1) C(1) O(1) 180.0 no 59_655 10_655 90_654
C(1) Er(1) O(1) O(1) 0.0 no 10_655 59_655 68_655
C(1) Er(1) O(1) O(1) -132.1(8) no 10_655 59_655 113_555
C(1) Er(1) O(1) O(1) 132.1(8) no 10_655 59_655 119_565
C(1) Er(1) O(1) C(1) 180.0 no 10_655 59_655 53_555
O(1) Er(1) C(1) O(1) 115.4(7) no 59_655 13_555 13_555
O(1) Er(1) C(1) O(1) -64.6(7) no 59_655 13_555 24_655
O(1) Er(1) C(1) O(1) -154.6(7) no 59_655 13_555 99_554
O(1) Er(1) C(1) O(1) 25.4(7) no 59_655 13_555 102_555
C(1) Er(1) O(1) O(1) 90.0 no 13_555 59_655 68_655
C(1) Er(1) O(1) O(1) -42.1(8) no 13_555 59_655 113_555
C(1) Er(1) O(1) O(1) -137.9(8) no 13_555 59_655 119_565
C(1) Er(1) O(1) C(1) -90.0 no 13_555 59_655 53_555
O(1) Er(1) C(1) O(1) -115.4(7) no 59_655 22_565 22_565
O(1) Er(1) C(1) O(1) 64.6(7) no 59_655 22_565 37_665
O(1) Er(1) C(1) O(1) -25.4(7) no 59_655 22_565 104_565
O(1) Er(1) C(1) O(1) 154.6(7) no 59_655 22_565 126_564
C(1) Er(1) O(1) O(1) -90.0 no 22_565 59_655 68_655
C(1) Er(1) O(1) O(1) 137.9(8) no 22_565 59_655 113_555
C(1) Er(1) O(1) O(1) 42.1(8) no 22_565 59_655 119_565
C(1) Er(1) O(1) C(1) 90.0 no 22_565 59_655 53_555
O(1) Er(1) C(1) O(1) 180.0 no 59_655 50_554 50_554
O(1) Er(1) C(1) O(1) 0.0 no 59_655 50_554 77_654
O(1) Er(1) C(1) O(1) 90.0 no 59_655 50_554 110_554
O(1) Er(1) C(1) O(1) -90.0 no 59_655 50_554 137_564
C(1) Er(1) O(1) O(1) 0.0 no 50_554 59_655 68_655
C(1) Er(1) O(1) O(1) -132.1(8) no 50_554 59_655 113_555
C(1) Er(1) O(1) O(1) 132.1(8) no 50_554 59_655 119_565
C(1) Er(1) O(1) C(1) 180.0 no 50_554 59_655 53_555
O(1) Er(1) C(1) O(1) 180.0 no 59_655 53_555 53_555
O(1) Er(1) C(1) O(1) 0.0 no 59_655 53_555 59_655
O(1) Er(1) C(1) O(1) -90.0 no 59_655 53_555 113_555
O(1) Er(1) C(1) O(1) 90.0 no 59_655 53_555 119_565
C(1) Er(1) O(1) O(1) 180.0 no 53_555 59_655 68_655
C(1) Er(1) O(1) O(1) 47.9(8) no 53_555 59_655 113_555
C(1) Er(1) O(1) O(1) -47.9(8) no 53_555 59_655 119_565
C(1) Er(1) O(1) C(1) 0.0 no 53_555 59_655 53_555
O(1) Er(1) O(1) O(1) 180.0 no 63_554 66_555 53_555
O(1) Er(1) O(1) O(1) 47.9(8) no 63_554 66_555 .
O(1) Er(1) O(1) O(1) -47.9(8) no 63_554 66_555 12_565
O(1) Er(1) O(1) C(1) 0.0 no 63_554 66_555 .
O(1) Er(1) O(1) O(1) 180.0 no 66_555 63_554 50_554
O(1) Er(1) O(1) O(1) -47.9(8) no 66_555 63_554 .
O(1) Er(1) O(1) O(1) 47.9(8) no 66_555 63_554 12_565
O(1) Er(1) O(1) C(1) 0.0 no 66_555 63_554 .
O(1) Er(1) O(1) O(1) 180.0 no 63_554 77_654 90_654
O(1) Er(1) O(1) O(1) 47.9(8) no 63_554 77_654 137_564
O(1) Er(1) O(1) O(1) -47.9(8) no 63_554 77_654 110_554
O(1) Er(1) O(1) C(1) 0.0 no 63_554 77_654 50_554
O(1) Er(1) O(1) O(1) 0.0 no 77_654 63_554 50_554
O(1) Er(1) O(1) O(1) 132.1(8) no 77_654 63_554 .
O(1) Er(1) O(1) O(1) -132.1(8) no 77_654 63_554 12_565
O(1) Er(1) O(1) C(1) 180.0 no 77_654 63_554 .
O(1) Er(1) O(1) O(1) 0.0 no 63_554 90_654 77_654
O(1) Er(1) O(1) O(1) 132.1(8) no 63_554 90_654 25_665
O(1) Er(1) O(1) O(1) -132.1(8) no 63_554 90_654 10_655
O(1) Er(1) O(1) C(1) 180.0 no 63_554 90_654 10_655
O(1) Er(1) O(1) O(1) 0.0 no 90_654 63_554 50_554
O(1) Er(1) O(1) O(1) 132.1(8) no 90_654 63_554 .
O(1) Er(1) O(1) O(1) -132.1(8) no 90_654 63_554 12_565
O(1) Er(1) O(1) C(1) 180.0 no 90_654 63_554 .
O(1) Er(1) O(1) O(1) 66.8(7) no 63_554 99_554 110_554
O(1) Er(1) O(1) O(1) -65.3(9) no 63_554 99_554 13_555
O(1) Er(1) O(1) O(1) -161.1(11) no 63_554 99_554 24_655
O(1) Er(1) O(1) C(1) -113.2(7) no 63_554 99_554 13_555
O(1) Er(1) O(1) O(1) -66.8(7) no 99_554 63_554 50_554
O(1) Er(1) O(1) O(1) 65.3(9) no 99_554 63_554 .
O(1) Er(1) O(1) O(1) 161.1(11) no 99_554 63_554 12_565
O(1) Er(1) O(1) C(1) 113.2(7) no 99_554 63_554 .
O(1) Er(1) O(1) O(1) -113.2(7) no 63_554 102_555 113_555
O(1) Er(1) O(1) O(1) 18.9(11) no 63_554 102_555 13_555
O(1) Er(1) O(1) O(1) 114.7(9) no 63_554 102_555 24_655
O(1) Er(1) O(1) C(1) 66.8(7) no 63_554 102_555 13_555
O(1) Er(1) O(1) O(1) -113.2(7) no 102_555 63_554 50_554
O(1) Er(1) O(1) O(1) 18.9(11) no 102_555 63_554 .
O(1) Er(1) O(1) O(1) 114.7(9) no 102_555 63_554 12_565
O(1) Er(1) O(1) C(1) 66.8(7) no 102_555 63_554 .
O(1) Er(1) O(1) O(1) 113.2(7) no 63_554 104_565 119_565
O(1) Er(1) O(1) O(1) -18.9(11) no 63_554 104_565 22_565
O(1) Er(1) O(1) O(1) -114.7(9) no 63_554 104_565 37_665
O(1) Er(1) O(1) C(1) -66.8(7) no 63_554 104_565 22_565
O(1) Er(1) O(1) O(1) 113.2(7) no 104_565 63_554 50_554
O(1) Er(1) O(1) O(1) -114.7(9) no 104_565 63_554 .
O(1) Er(1) O(1) O(1) -18.9(11) no 104_565 63_554 12_565
O(1) Er(1) O(1) C(1) -66.8(7) no 104_565 63_554 .
O(1) Er(1) O(1) O(1) -101.5(5) no 63_554 110_554 99_554
O(1) Er(1) O(1) O(1) 30.6(6) no 63_554 110_554 50_554
O(1) Er(1) O(1) O(1) 126.4(11) no 63_554 110_554 77_654
O(1) Er(1) O(1) C(1) 78.5(5) no 63_554 110_554 50_554
O(1) Er(1) O(1) O(1) -27.7(8) no 110_554 63_554 50_554
O(1) Er(1) O(1) O(1) 104.4(10) no 110_554 63_554 .
O(1) Er(1) O(1) O(1) -159.8(12) no 110_554 63_554 12_565
O(1) Er(1) O(1) C(1) 152.3(8) no 110_554 63_554 .
O(1) Er(1) O(1) O(1) 78.5(5) no 63_554 113_555 102_555
O(1) Er(1) O(1) O(1) -53.6(11) no 63_554 113_555 53_555
O(1) Er(1) O(1) O(1) -149.4(6) no 63_554 113_555 59_655
O(1) Er(1) O(1) C(1) -101.5(5) no 63_554 113_555 53_555
O(1) Er(1) O(1) O(1) -152.3(8) no 113_555 63_554 50_554
O(1) Er(1) O(1) O(1) -20.2(12) no 113_555 63_554 .
O(1) Er(1) O(1) O(1) 75.6(10) no 113_555 63_554 12_565
O(1) Er(1) O(1) C(1) 27.7(8) no 113_555 63_554 .
O(1) Er(1) O(1) O(1) -78.5(5) no 63_554 119_565 104_565
O(1) Er(1) O(1) O(1) 53.6(11) no 63_554 119_565 53_555
O(1) Er(1) O(1) O(1) 149.4(6) no 63_554 119_565 59_655
O(1) Er(1) O(1) C(1) 101.5(5) no 63_554 119_565 53_555
O(1) Er(1) O(1) O(1) 152.3(8) no 119_565 63_554 50_554
O(1) Er(1) O(1) O(1) -75.6(10) no 119_565 63_554 .
O(1) Er(1) O(1) O(1) 20.2(12) no 119_565 63_554 12_565
O(1) Er(1) O(1) C(1) -27.7(8) no 119_565 63_554 .
O(1) Er(1) O(1) O(1) -66.8(7) no 63_554 126_564 137_564
O(1) Er(1) O(1) O(1) 161.1(11) no 63_554 126_564 37_665
O(1) Er(1) O(1) O(1) 65.3(9) no 63_554 126_564 22_565
O(1) Er(1) O(1) C(1) 113.2(7) no 63_554 126_564 22_565
O(1) Er(1) O(1) O(1) 66.8(7) no 126_564 63_554 50_554
O(1) Er(1) O(1) O(1) -161.1(11) no 126_564 63_554 .
O(1) Er(1) O(1) O(1) -65.3(9) no 126_564 63_554 12_565
O(1) Er(1) O(1) C(1) -113.2(7) no 126_564 63_554 .
O(1) Er(1) O(1) O(1) 101.5(5) no 63_554 137_564 126_564
O(1) Er(1) O(1) O(1) -126.4(11) no 63_554 137_564 77_654
O(1) Er(1) O(1) O(1) -30.6(6) no 63_554 137_564 50_554
O(1) Er(1) O(1) C(1) -78.5(5) no 63_554 137_564 50_554
O(1) Er(1) O(1) O(1) 27.7(8) no 137_564 63_554 50_554
O(1) Er(1) O(1) O(1) 159.8(12) no 137_564 63_554 .
O(1) Er(1) O(1) O(1) -104.4(10) no 137_564 63_554 12_565
O(1) Er(1) O(1) C(1) -152.3(8) no 137_564 63_554 .
O(1) Er(1) C(1) O(1) 90.0 no 63_554 . .
O(1) Er(1) C(1) O(1) -90.0 no 63_554 . 12_565
O(1) Er(1) C(1) O(1) 0.0 no 63_554 . 63_554
O(1) Er(1) C(1) O(1) 180.0 no 63_554 . 66_555
C(1) Er(1) O(1) O(1) 180.0 no . 63_554 50_554
C(1) Er(1) O(1) O(1) -47.9(8) no . 63_554 .
C(1) Er(1) O(1) O(1) 47.9(8) no . 63_554 12_565
C(1) Er(1) O(1) C(1) 0.0 no . 63_554 .
O(1) Er(1) C(1) O(1) -90.0 no 63_554 10_655 10_655
O(1) Er(1) C(1) O(1) 90.0 no 63_554 10_655 25_665
O(1) Er(1) C(1) O(1) 180.0 no 63_554 10_655 68_655
O(1) Er(1) C(1) O(1) 0.0 no 63_554 10_655 90_654
C(1) Er(1) O(1) O(1) 0.0 no 10_655 63_554 50_554
C(1) Er(1) O(1) O(1) 132.1(8) no 10_655 63_554 .
C(1) Er(1) O(1) O(1) -132.1(8) no 10_655 63_554 12_565
C(1) Er(1) O(1) C(1) 180.0 no 10_655 63_554 .
O(1) Er(1) C(1) O(1) -25.4(7) no 63_554 13_555 13_555
O(1) Er(1) C(1) O(1) 154.6(7) no 63_554 13_555 24_655
O(1) Er(1) C(1) O(1) 64.6(7) no 63_554 13_555 99_554
O(1) Er(1) C(1) O(1) -115.4(7) no 63_554 13_555 102_555
C(1) Er(1) O(1) O(1) -90.0 no 13_555 63_554 50_554
C(1) Er(1) O(1) O(1) 42.1(8) no 13_555 63_554 .
C(1) Er(1) O(1) O(1) 137.9(8) no 13_555 63_554 12_565
C(1) Er(1) O(1) C(1) 90.0 no 13_555 63_554 .
O(1) Er(1) C(1) O(1) 25.4(7) no 63_554 22_565 22_565
O(1) Er(1) C(1) O(1) -154.6(7) no 63_554 22_565 37_665
O(1) Er(1) C(1) O(1) 115.4(7) no 63_554 22_565 104_565
O(1) Er(1) C(1) O(1) -64.6(7) no 63_554 22_565 126_564
C(1) Er(1) O(1) O(1) 90.0 no 22_565 63_554 50_554
C(1) Er(1) O(1) O(1) -137.9(8) no 22_565 63_554 .
C(1) Er(1) O(1) O(1) -42.1(8) no 22_565 63_554 12_565
C(1) Er(1) O(1) C(1) -90.0 no 22_565 63_554 .
O(1) Er(1) C(1) O(1) 0.0 no 63_554 50_554 50_554
O(1) Er(1) C(1) O(1) 180.0 no 63_554 50_554 77_654
O(1) Er(1) C(1) O(1) -90.0 no 63_554 50_554 110_554
O(1) Er(1) C(1) O(1) 90.0 no 63_554 50_554 137_564
C(1) Er(1) O(1) O(1) 0.0 no 50_554 63_554 50_554
C(1) Er(1) O(1) O(1) 132.1(8) no 50_554 63_554 .
C(1) Er(1) O(1) O(1) -132.1(8) no 50_554 63_554 12_565
C(1) Er(1) O(1) C(1) 180.0 no 50_554 63_554 .
O(1) Er(1) C(1) O(1) 0.0 no 63_554 53_555 53_555
O(1) Er(1) C(1) O(1) 180.0 no 63_554 53_555 59_655
O(1) Er(1) C(1) O(1) 90.0 no 63_554 53_555 113_555
O(1) Er(1) C(1) O(1) -90.0 no 63_554 53_555 119_565
C(1) Er(1) O(1) O(1) 180.0 no 53_555 63_554 50_554
C(1) Er(1) O(1) O(1) -47.9(8) no 53_555 63_554 .
C(1) Er(1) O(1) O(1) 47.9(8) no 53_555 63_554 12_565
C(1) Er(1) O(1) C(1) 0.0 no 53_555 63_554 .
O(1) Er(1) O(1) O(1) 0.0 no 66_555 68_655 59_655
O(1) Er(1) O(1) O(1) 132.1(8) no 66_555 68_655 10_655
O(1) Er(1) O(1) O(1) -132.1(8) no 66_555 68_655 25_665
O(1) Er(1) O(1) C(1) 180.0 no 66_555 68_655 10_655
O(1) Er(1) O(1) O(1) 0.0 no 68_655 66_555 53_555
O(1) Er(1) O(1) O(1) -132.1(8) no 68_655 66_555 .
O(1) Er(1) O(1) O(1) 132.1(8) no 68_655 66_555 12_565
O(1) Er(1) O(1) C(1) 180.0 no 68_655 66_555 .
O(1) Er(1) O(1) O(1) 180.0 no 66_555 77_654 90_654
O(1) Er(1) O(1) O(1) 47.9(8) no 66_555 77_654 137_564
O(1) Er(1) O(1) O(1) -47.9(8) no 66_555 77_654 110_554
O(1) Er(1) O(1) C(1) 0.0 no 66_555 77_654 50_554
O(1) Er(1) O(1) O(1) 180.0 no 77_654 66_555 53_555
O(1) Er(1) O(1) O(1) 47.9(8) no 77_654 66_555 .
O(1) Er(1) O(1) O(1) -47.9(8) no 77_654 66_555 12_565
O(1) Er(1) O(1) C(1) 0.0 no 77_654 66_555 .
O(1) Er(1) O(1) O(1) 113.2(7) no 66_555 99_554 110_554
O(1) Er(1) O(1) O(1) -18.9(11) no 66_555 99_554 13_555
O(1) Er(1) O(1) O(1) -114.7(9) no 66_555 99_554 24_655
O(1) Er(1) O(1) C(1) -66.8(7) no 66_555 99_554 13_555
O(1) Er(1) O(1) O(1) 113.2(7) no 99_554 66_555 53_555
O(1) Er(1) O(1) O(1) -18.9(11) no 99_554 66_555 .
O(1) Er(1) O(1) O(1) -114.7(9) no 99_554 66_555 12_565
O(1) Er(1) O(1) C(1) -66.8(7) no 99_554 66_555 .
O(1) Er(1) O(1) O(1) -66.8(7) no 66_555 102_555 113_555
O(1) Er(1) O(1) O(1) 65.3(9) no 66_555 102_555 13_555
O(1) Er(1) O(1) O(1) 161.1(11) no 66_555 102_555 24_655
O(1) Er(1) O(1) C(1) 113.2(7) no 66_555 102_555 13_555
O(1) Er(1) O(1) O(1) 66.8(7) no 102_555 66_555 53_555
O(1) Er(1) O(1) O(1) -65.3(9) no 102_555 66_555 .
O(1) Er(1) O(1) O(1) -161.1(11) no 102_555 66_555 12_565
O(1) Er(1) O(1) C(1) -113.2(7) no 102_555 66_555 .
O(1) Er(1) O(1) O(1) 66.8(7) no 66_555 104_565 119_565
O(1) Er(1) O(1) O(1) -65.3(9) no 66_555 104_565 22_565
O(1) Er(1) O(1) O(1) -161.1(11) no 66_555 104_565 37_665
O(1) Er(1) O(1) C(1) -113.2(7) no 66_555 104_565 22_565
O(1) Er(1) O(1) O(1) -66.8(7) no 104_565 66_555 53_555
O(1) Er(1) O(1) O(1) 161.1(11) no 104_565 66_555 .
O(1) Er(1) O(1) O(1) 65.3(9) no 104_565 66_555 12_565
O(1) Er(1) O(1) C(1) 113.2(7) no 104_565 66_555 .
O(1) Er(1) O(1) O(1) -78.5(5) no 66_555 110_554 99_554
O(1) Er(1) O(1) O(1) 53.6(11) no 66_555 110_554 50_554
O(1) Er(1) O(1) O(1) 149.4(6) no 66_555 110_554 77_654
O(1) Er(1) O(1) C(1) 101.5(5) no 66_555 110_554 50_554
O(1) Er(1) O(1) O(1) 152.3(8) no 110_554 66_555 53_555
O(1) Er(1) O(1) O(1) 20.2(12) no 110_554 66_555 .
O(1) Er(1) O(1) O(1) -75.6(10) no 110_554 66_555 12_565
O(1) Er(1) O(1) C(1) -27.7(8) no 110_554 66_555 .
O(1) Er(1) O(1) O(1) 101.5(5) no 66_555 113_555 102_555
O(1) Er(1) O(1) O(1) -30.6(6) no 66_555 113_555 53_555
O(1) Er(1) O(1) O(1) -126.4(11) no 66_555 113_555 59_655
O(1) Er(1) O(1) C(1) -78.5(5) no 66_555 113_555 53_555
O(1) Er(1) O(1) O(1) 27.7(8) no 113_555 66_555 53_555
O(1) Er(1) O(1) O(1) -104.4(10) no 113_555 66_555 .
O(1) Er(1) O(1) O(1) 159.8(12) no 113_555 66_555 12_565
O(1) Er(1) O(1) C(1) -152.3(8) no 113_555 66_555 .
O(1) Er(1) O(1) O(1) -101.5(5) no 66_555 119_565 104_565
O(1) Er(1) O(1) O(1) 30.6(6) no 66_555 119_565 53_555
O(1) Er(1) O(1) O(1) 126.4(11) no 66_555 119_565 59_655
O(1) Er(1) O(1) C(1) 78.5(5) no 66_555 119_565 53_555
O(1) Er(1) O(1) O(1) -27.7(8) no 119_565 66_555 53_555
O(1) Er(1) O(1) O(1) -159.8(12) no 119_565 66_555 .
O(1) Er(1) O(1) O(1) 104.4(10) no 119_565 66_555 12_565
O(1) Er(1) O(1) C(1) 152.3(8) no 119_565 66_555 .
O(1) Er(1) O(1) O(1) -113.2(7) no 66_555 126_564 137_564
O(1) Er(1) O(1) O(1) 114.7(9) no 66_555 126_564 37_665
O(1) Er(1) O(1) O(1) 18.9(11) no 66_555 126_564 22_565
O(1) Er(1) O(1) C(1) 66.8(7) no 66_555 126_564 22_565
O(1) Er(1) O(1) O(1) -113.2(7) no 126_564 66_555 53_555
O(1) Er(1) O(1) O(1) 114.7(9) no 126_564 66_555 .
O(1) Er(1) O(1) O(1) 18.9(11) no 126_564 66_555 12_565
O(1) Er(1) O(1) C(1) 66.8(7) no 126_564 66_555 .
O(1) Er(1) O(1) O(1) 78.5(5) no 66_555 137_564 126_564
O(1) Er(1) O(1) O(1) -149.4(6) no 66_555 137_564 77_654
O(1) Er(1) O(1) O(1) -53.6(11) no 66_555 137_564 50_554
O(1) Er(1) O(1) C(1) -101.5(5) no 66_555 137_564 50_554
O(1) Er(1) O(1) O(1) -152.3(8) no 137_564 66_555 53_555
O(1) Er(1) O(1) O(1) 75.6(10) no 137_564 66_555 .
O(1) Er(1) O(1) O(1) -20.2(12) no 137_564 66_555 12_565
O(1) Er(1) O(1) C(1) 27.7(8) no 137_564 66_555 .
O(1) Er(1) C(1) O(1) -90.0 no 66_555 . .
O(1) Er(1) C(1) O(1) 90.0 no 66_555 . 12_565
O(1) Er(1) C(1) O(1) 180.0 no 66_555 . 63_554
O(1) Er(1) C(1) O(1) 0.0 no 66_555 . 66_555
C(1) Er(1) O(1) O(1) 180.0 no . 66_555 53_555
C(1) Er(1) O(1) O(1) 47.9(8) no . 66_555 .
C(1) Er(1) O(1) O(1) -47.9(8) no . 66_555 12_565
C(1) Er(1) O(1) C(1) 0.0 no . 66_555 .
O(1) Er(1) C(1) O(1) 90.0 no 66_555 10_655 10_655
O(1) Er(1) C(1) O(1) -90.0 no 66_555 10_655 25_665
O(1) Er(1) C(1) O(1) 0.0 no 66_555 10_655 68_655
O(1) Er(1) C(1) O(1) 180.0 no 66_555 10_655 90_654
C(1) Er(1) O(1) O(1) 0.0 no 10_655 66_555 53_555
C(1) Er(1) O(1) O(1) -132.1(8) no 10_655 66_555 .
C(1) Er(1) O(1) O(1) 132.1(8) no 10_655 66_555 12_565
C(1) Er(1) O(1) C(1) 180.0 no 10_655 66_555 .
O(1) Er(1) C(1) O(1) 25.4(7) no 66_555 13_555 13_555
O(1) Er(1) C(1) O(1) -154.6(7) no 66_555 13_555 24_655
O(1) Er(1) C(1) O(1) 115.4(7) no 66_555 13_555 99_554
O(1) Er(1) C(1) O(1) -64.6(7) no 66_555 13_555 102_555
C(1) Er(1) O(1) O(1) 90.0 no 13_555 66_555 53_555
C(1) Er(1) O(1) O(1) -42.1(8) no 13_555 66_555 .
C(1) Er(1) O(1) O(1) -137.9(8) no 13_555 66_555 12_565
C(1) Er(1) O(1) C(1) -90.0 no 13_555 66_555 .
O(1) Er(1) C(1) O(1) -25.4(7) no 66_555 22_565 22_565
O(1) Er(1) C(1) O(1) 154.6(7) no 66_555 22_565 37_665
O(1) Er(1) C(1) O(1) 64.6(7) no 66_555 22_565 104_565
O(1) Er(1) C(1) O(1) -115.4(7) no 66_555 22_565 126_564
C(1) Er(1) O(1) O(1) -90.0 no 22_565 66_555 53_555
C(1) Er(1) O(1) O(1) 137.9(8) no 22_565 66_555 .
C(1) Er(1) O(1) O(1) 42.1(8) no 22_565 66_555 12_565
C(1) Er(1) O(1) C(1) 90.0 no 22_565 66_555 .
O(1) Er(1) C(1) O(1) 0.0 no 66_555 50_554 50_554
O(1) Er(1) C(1) O(1) 180.0 no 66_555 50_554 77_654
O(1) Er(1) C(1) O(1) -90.0 no 66_555 50_554 110_554
O(1) Er(1) C(1) O(1) 90.0 no 66_555 50_554 137_564
C(1) Er(1) O(1) O(1) 180.0 no 50_554 66_555 53_555
C(1) Er(1) O(1) O(1) 47.9(8) no 50_554 66_555 .
C(1) Er(1) O(1) O(1) -47.9(8) no 50_554 66_555 12_565
C(1) Er(1) O(1) C(1) 0.0 no 50_554 66_555 .
O(1) Er(1) C(1) O(1) 0.0 no 66_555 53_555 53_555
O(1) Er(1) C(1) O(1) 180.0 no 66_555 53_555 59_655
O(1) Er(1) C(1) O(1) 90.0 no 66_555 53_555 113_555
O(1) Er(1) C(1) O(1) -90.0 no 66_555 53_555 119_565
C(1) Er(1) O(1) O(1) 0.0 no 53_555 66_555 53_555
C(1) Er(1) O(1) O(1) -132.1(8) no 53_555 66_555 .
C(1) Er(1) O(1) O(1) 132.1(8) no 53_555 66_555 12_565
C(1) Er(1) O(1) C(1) 180.0 no 53_555 66_555 .
O(1) Er(1) O(1) O(1) 0.0 no 68_655 77_654 90_654
O(1) Er(1) O(1) O(1) -132.1(8) no 68_655 77_654 137_564
O(1) Er(1) O(1) O(1) 132.1(8) no 68_655 77_654 110_554
O(1) Er(1) O(1) C(1) 180.0 no 68_655 77_654 50_554
O(1) Er(1) O(1) O(1) 180.0 no 77_654 68_655 59_655
O(1) Er(1) O(1) O(1) -47.9(8) no 77_654 68_655 10_655
O(1) Er(1) O(1) O(1) 47.9(8) no 77_654 68_655 25_665
O(1) Er(1) O(1) C(1) 0.0 no 77_654 68_655 10_655
O(1) Er(1) O(1) O(1) 180.0 no 68_655 90_654 77_654
O(1) Er(1) O(1) O(1) -47.9(8) no 68_655 90_654 25_665
O(1) Er(1) O(1) O(1) 47.9(8) no 68_655 90_654 10_655
O(1) Er(1) O(1) C(1) 0.0 no 68_655 90_654 10_655
O(1) Er(1) O(1) O(1) 180.0 no 90_654 68_655 59_655
O(1) Er(1) O(1) O(1) -47.9(8) no 90_654 68_655 10_655
O(1) Er(1) O(1) O(1) 47.9(8) no 90_654 68_655 25_665
O(1) Er(1) O(1) C(1) 0.0 no 90_654 68_655 10_655
O(1) Er(1) O(1) O(1) -113.2(7) no 68_655 99_554 110_554
O(1) Er(1) O(1) O(1) 114.7(9) no 68_655 99_554 13_555
O(1) Er(1) O(1) O(1) 18.9(11) no 68_655 99_554 24_655
O(1) Er(1) O(1) C(1) 66.8(7) no 68_655 99_554 13_555
O(1) Er(1) O(1) O(1) -113.2(7) no 99_554 68_655 59_655
O(1) Er(1) O(1) O(1) 18.9(11) no 99_554 68_655 10_655
O(1) Er(1) O(1) O(1) 114.7(9) no 99_554 68_655 25_665
O(1) Er(1) O(1) C(1) 66.8(7) no 99_554 68_655 10_655
O(1) Er(1) O(1) O(1) 66.8(7) no 68_655 102_555 113_555
O(1) Er(1) O(1) O(1) -161.1(11) no 68_655 102_555 13_555
O(1) Er(1) O(1) O(1) -65.3(9) no 68_655 102_555 24_655
O(1) Er(1) O(1) C(1) -113.2(7) no 68_655 102_555 13_555
O(1) Er(1) O(1) O(1) -66.8(7) no 102_555 68_655 59_655
O(1) Er(1) O(1) O(1) 65.3(9) no 102_555 68_655 10_655
O(1) Er(1) O(1) O(1) 161.1(11) no 102_555 68_655 25_665
O(1) Er(1) O(1) C(1) 113.2(7) no 102_555 68_655 10_655
O(1) Er(1) O(1) O(1) -66.8(7) no 68_655 104_565 119_565
O(1) Er(1) O(1) O(1) 161.1(11) no 68_655 104_565 22_565
O(1) Er(1) O(1) O(1) 65.3(9) no 68_655 104_565 37_665
O(1) Er(1) O(1) C(1) 113.2(7) no 68_655 104_565 22_565
O(1) Er(1) O(1) O(1) 66.8(7) no 104_565 68_655 59_655
O(1) Er(1) O(1) O(1) -161.1(11) no 104_565 68_655 10_655
O(1) Er(1) O(1) O(1) -65.3(9) no 104_565 68_655 25_665
O(1) Er(1) O(1) C(1) -113.2(7) no 104_565 68_655 10_655
O(1) Er(1) O(1) O(1) 78.5(5) no 68_655 110_554 99_554
O(1) Er(1) O(1) O(1) -149.4(6) no 68_655 110_554 50_554
O(1) Er(1) O(1) O(1) -53.6(11) no 68_655 110_554 77_654
O(1) Er(1) O(1) C(1) -101.5(5) no 68_655 110_554 50_554
O(1) Er(1) O(1) O(1) -152.3(8) no 110_554 68_655 59_655
O(1) Er(1) O(1) O(1) -20.2(12) no 110_554 68_655 10_655
O(1) Er(1) O(1) O(1) 75.6(10) no 110_554 68_655 25_665
O(1) Er(1) O(1) C(1) 27.7(8) no 110_554 68_655 10_655
O(1) Er(1) O(1) O(1) -101.5(5) no 68_655 113_555 102_555
O(1) Er(1) O(1) O(1) 126.4(11) no 68_655 113_555 53_555
O(1) Er(1) O(1) O(1) 30.6(6) no 68_655 113_555 59_655
O(1) Er(1) O(1) C(1) 78.5(5) no 68_655 113_555 53_555
O(1) Er(1) O(1) O(1) -27.7(8) no 113_555 68_655 59_655
O(1) Er(1) O(1) O(1) 104.4(10) no 113_555 68_655 10_655
O(1) Er(1) O(1) O(1) -159.8(12) no 113_555 68_655 25_665
O(1) Er(1) O(1) C(1) 152.3(8) no 113_555 68_655 10_655
O(1) Er(1) O(1) O(1) 101.5(5) no 68_655 119_565 104_565
O(1) Er(1) O(1) O(1) -126.4(11) no 68_655 119_565 53_555
O(1) Er(1) O(1) O(1) -30.6(6) no 68_655 119_565 59_655
O(1) Er(1) O(1) C(1) -78.5(5) no 68_655 119_565 53_555
O(1) Er(1) O(1) O(1) 27.7(8) no 119_565 68_655 59_655
O(1) Er(1) O(1) O(1) 159.8(12) no 119_565 68_655 10_655
O(1) Er(1) O(1) O(1) -104.4(10) no 119_565 68_655 25_665
O(1) Er(1) O(1) C(1) -152.3(8) no 119_565 68_655 10_655
O(1) Er(1) O(1) O(1) 113.2(7) no 68_655 126_564 137_564
O(1) Er(1) O(1) O(1) -18.9(11) no 68_655 126_564 37_665
O(1) Er(1) O(1) O(1) -114.7(9) no 68_655 126_564 22_565
O(1) Er(1) O(1) C(1) -66.8(7) no 68_655 126_564 22_565
O(1) Er(1) O(1) O(1) 113.2(7) no 126_564 68_655 59_655
O(1) Er(1) O(1) O(1) -114.7(9) no 126_564 68_655 10_655
O(1) Er(1) O(1) O(1) -18.9(11) no 126_564 68_655 25_665
O(1) Er(1) O(1) C(1) -66.8(7) no 126_564 68_655 10_655
O(1) Er(1) O(1) O(1) -78.5(5) no 68_655 137_564 126_564
O(1) Er(1) O(1) O(1) 53.6(11) no 68_655 137_564 77_654
O(1) Er(1) O(1) O(1) 149.4(6) no 68_655 137_564 50_554
O(1) Er(1) O(1) C(1) 101.5(5) no 68_655 137_564 50_554
O(1) Er(1) O(1) O(1) 152.3(8) no 137_564 68_655 59_655
O(1) Er(1) O(1) O(1) -75.6(10) no 137_564 68_655 10_655
O(1) Er(1) O(1) O(1) 20.2(12) no 137_564 68_655 25_665
O(1) Er(1) O(1) C(1) -27.7(8) no 137_564 68_655 10_655
O(1) Er(1) C(1) O(1) -90.0 no 68_655 . .
O(1) Er(1) C(1) O(1) 90.0 no 68_655 . 12_565
O(1) Er(1) C(1) O(1) 180.0 no 68_655 . 63_554
O(1) Er(1) C(1) O(1) 0.0 no 68_655 . 66_555
C(1) Er(1) O(1) O(1) 0.0 no . 68_655 59_655
C(1) Er(1) O(1) O(1) 132.1(8) no . 68_655 10_655
C(1) Er(1) O(1) O(1) -132.1(8) no . 68_655 25_665
C(1) Er(1) O(1) C(1) 180.0 no . 68_655 10_655
O(1) Er(1) C(1) O(1) 90.0 no 68_655 10_655 10_655
O(1) Er(1) C(1) O(1) -90.0 no 68_655 10_655 25_665
O(1) Er(1) C(1) O(1) 0.0 no 68_655 10_655 68_655
O(1) Er(1) C(1) O(1) 180.0 no 68_655 10_655 90_654
C(1) Er(1) O(1) O(1) 180.0 no 10_655 68_655 59_655
C(1) Er(1) O(1) O(1) -47.9(8) no 10_655 68_655 10_655
C(1) Er(1) O(1) O(1) 47.9(8) no 10_655 68_655 25_665
C(1) Er(1) O(1) C(1) 0.0 no 10_655 68_655 10_655
O(1) Er(1) C(1) O(1) 154.6(7) no 68_655 13_555 13_555
O(1) Er(1) C(1) O(1) -25.4(7) no 68_655 13_555 24_655
O(1) Er(1) C(1) O(1) -115.4(7) no 68_655 13_555 99_554
O(1) Er(1) C(1) O(1) 64.6(7) no 68_655 13_555 102_555
C(1) Er(1) O(1) O(1) -90.0 no 13_555 68_655 59_655
C(1) Er(1) O(1) O(1) 42.1(8) no 13_555 68_655 10_655
C(1) Er(1) O(1) O(1) 137.9(8) no 13_555 68_655 25_665
C(1) Er(1) O(1) C(1) 90.0 no 13_555 68_655 10_655
O(1) Er(1) C(1) O(1) -154.6(7) no 68_655 22_565 22_565
O(1) Er(1) C(1) O(1) 25.4(7) no 68_655 22_565 37_665
O(1) Er(1) C(1) O(1) -64.6(7) no 68_655 22_565 104_565
O(1) Er(1) C(1) O(1) 115.4(7) no 68_655 22_565 126_564
C(1) Er(1) O(1) O(1) 90.0 no 22_565 68_655 59_655
C(1) Er(1) O(1) O(1) -137.9(8) no 22_565 68_655 10_655
C(1) Er(1) O(1) O(1) -42.1(8) no 22_565 68_655 25_665
C(1) Er(1) O(1) C(1) -90.0 no 22_565 68_655 10_655
O(1) Er(1) C(1) O(1) 180.0 no 68_655 50_554 50_554
O(1) Er(1) C(1) O(1) 0.0 no 68_655 50_554 77_654
O(1) Er(1) C(1) O(1) 90.0 no 68_655 50_554 110_554
O(1) Er(1) C(1) O(1) -90.0 no 68_655 50_554 137_564
C(1) Er(1) O(1) O(1) 180.0 no 50_554 68_655 59_655
C(1) Er(1) O(1) O(1) -47.9(8) no 50_554 68_655 10_655
C(1) Er(1) O(1) O(1) 47.9(8) no 50_554 68_655 25_665
C(1) Er(1) O(1) C(1) 0.0 no 50_554 68_655 10_655
O(1) Er(1) C(1) O(1) 180.0 no 68_655 53_555 53_555
O(1) Er(1) C(1) O(1) 0.0 no 68_655 53_555 59_655
O(1) Er(1) C(1) O(1) -90.0 no 68_655 53_555 113_555
O(1) Er(1) C(1) O(1) 90.0 no 68_655 53_555 119_565
C(1) Er(1) O(1) O(1) 0.0 no 53_555 68_655 59_655
C(1) Er(1) O(1) O(1) 132.1(8) no 53_555 68_655 10_655
C(1) Er(1) O(1) O(1) -132.1(8) no 53_555 68_655 25_665
C(1) Er(1) O(1) C(1) 180.0 no 53_555 68_655 10_655
O(1) Er(1) O(1) O(1) 0.0 no 77_654 90_654 77_654
O(1) Er(1) O(1) O(1) 132.1(8) no 77_654 90_654 25_665
O(1) Er(1) O(1) O(1) -132.1(8) no 77_654 90_654 10_655
O(1) Er(1) O(1) C(1) 180.0 no 77_654 90_654 10_655
O(1) Er(1) O(1) O(1) 0.0 no 90_654 77_654 90_654
O(1) Er(1) O(1) O(1) -132.1(8) no 90_654 77_654 137_564
O(1) Er(1) O(1) O(1) 132.1(8) no 90_654 77_654 110_554
O(1) Er(1) O(1) C(1) 180.0 no 90_654 77_654 50_554
O(1) Er(1) O(1) O(1) -27.7(8) no 77_654 99_554 110_554
O(1) Er(1) O(1) O(1) -159.8(12) no 77_654 99_554 13_555
O(1) Er(1) O(1) O(1) 104.4(10) no 77_654 99_554 24_655
O(1) Er(1) O(1) C(1) 152.3(8) no 77_654 99_554 13_555
O(1) Er(1) O(1) O(1) -101.5(5) no 99_554 77_654 90_654
O(1) Er(1) O(1) O(1) 126.4(11) no 99_554 77_654 137_564
O(1) Er(1) O(1) O(1) 30.6(6) no 99_554 77_654 110_554
O(1) Er(1) O(1) C(1) 78.5(5) no 99_554 77_654 50_554
O(1) Er(1) O(1) O(1) 152.3(8) no 77_654 102_555 113_555
O(1) Er(1) O(1) O(1) -75.6(10) no 77_654 102_555 13_555
O(1) Er(1) O(1) O(1) 20.2(12) no 77_654 102_555 24_655
O(1) Er(1) O(1) C(1) -27.7(8) no 77_654 102_555 13_555
O(1) Er(1) O(1) O(1) -78.5(5) no 102_555 77_654 90_654
O(1) Er(1) O(1) O(1) 149.4(6) no 102_555 77_654 137_564
O(1) Er(1) O(1) O(1) 53.6(11) no 102_555 77_654 110_554
O(1) Er(1) O(1) C(1) 101.5(5) no 102_555 77_654 50_554
O(1) Er(1) O(1) O(1) -152.3(8) no 77_654 104_565 119_565
O(1) Er(1) O(1) O(1) 75.6(10) no 77_654 104_565 22_565
O(1) Er(1) O(1) O(1) -20.2(12) no 77_654 104_565 37_665
O(1) Er(1) O(1) C(1) 27.7(8) no 77_654 104_565 22_565
O(1) Er(1) O(1) O(1) 78.5(5) no 104_565 77_654 90_654
O(1) Er(1) O(1) O(1) -53.6(11) no 104_565 77_654 137_564
O(1) Er(1) O(1) O(1) -149.4(6) no 104_565 77_654 110_554
O(1) Er(1) O(1) C(1) -101.5(5) no 104_565 77_654 50_554
O(1) Er(1) O(1) O(1) 132.1(12) no 77_654 110_554 99_554
O(1) Er(1) O(1) O(1) -95.8(17) no 77_654 110_554 50_554
O(1) Er(1) O(1) O(1) 0.0(9) no 77_654 110_554 77_654
O(1) Er(1) O(1) C(1) -47.9(12) no 77_654 110_554 50_554
O(1) Er(1) O(1) O(1) -132.1(12) no 110_554 77_654 90_654
O(1) Er(1) O(1) O(1) 95.8(17) no 110_554 77_654 137_564
O(1) Er(1) O(1) O(1) 0.0(9) no 110_554 77_654 110_554
O(1) Er(1) O(1) C(1) 47.9(12) no 110_554 77_654 50_554
O(1) Er(1) O(1) O(1) -47.9(12) no 77_654 113_555 102_555
O(1) Er(1) O(1) O(1) -180(576000) no 77_654 113_555 53_555
O(1) Er(1) O(1) O(1) 84.2(17) no 77_654 113_555 59_655
O(1) Er(1) O(1) C(1) 132.1(12) no 77_654 113_555 53_555
O(1) Er(1) O(1) O(1) -47.9(12) no 113_555 77_654 90_654
O(1) Er(1) O(1) O(1) 180(576000) no 113_555 77_654 137_564
O(1) Er(1) O(1) O(1) 84.2(17) no 113_555 77_654 110_554
O(1) Er(1) O(1) C(1) 132.1(12) no 113_555 77_654 50_554
O(1) Er(1) O(1) O(1) 47.9(12) no 77_654 119_565 104_565
O(1) Er(1) O(1) O(1) 180(576000) no 77_654 119_565 53_555
O(1) Er(1) O(1) O(1) -84.2(17) no 77_654 119_565 59_655
O(1) Er(1) O(1) C(1) -132.1(12) no 77_654 119_565 53_555
O(1) Er(1) O(1) O(1) 47.9(12) no 119_565 77_654 90_654
O(1) Er(1) O(1) O(1) -84.2(17) no 119_565 77_654 137_564
O(1) Er(1) O(1) O(1) 180(576000) no 119_565 77_654 110_554
O(1) Er(1) O(1) C(1) -132.1(12) no 119_565 77_654 50_554
O(1) Er(1) O(1) O(1) 27.7(8) no 77_654 126_564 137_564
O(1) Er(1) O(1) O(1) -104.4(10) no 77_654 126_564 37_665
O(1) Er(1) O(1) O(1) 159.8(12) no 77_654 126_564 22_565
O(1) Er(1) O(1) C(1) -152.3(8) no 77_654 126_564 22_565
O(1) Er(1) O(1) O(1) 101.5(5) no 126_564 77_654 90_654
O(1) Er(1) O(1) O(1) -30.6(6) no 126_564 77_654 137_564
O(1) Er(1) O(1) O(1) -126.4(11) no 126_564 77_654 110_554
O(1) Er(1) O(1) C(1) -78.5(5) no 126_564 77_654 50_554
O(1) Er(1) O(1) O(1) -132.1(12) no 77_654 137_564 126_564
O(1) Er(1) O(1) O(1) 0.0(9) no 77_654 137_564 77_654
O(1) Er(1) O(1) O(1) 95.8(17) no 77_654 137_564 50_554
O(1) Er(1) O(1) C(1) 47.9(12) no 77_654 137_564 50_554
O(1) Er(1) O(1) O(1) 132.1(12) no 137_564 77_654 90_654
O(1) Er(1) O(1) O(1) 0.0(9) no 137_564 77_654 137_564
O(1) Er(1) O(1) O(1) -95.8(17) no 137_564 77_654 110_554
O(1) Er(1) O(1) C(1) -47.9(12) no 137_564 77_654 50_554
O(1) Er(1) C(1) O(1) 90.0 no 77_654 . .
O(1) Er(1) C(1) O(1) -90.0 no 77_654 . 12_565
O(1) Er(1) C(1) O(1) 0.0 no 77_654 . 63_554
O(1) Er(1) C(1) O(1) 180.0 no 77_654 . 66_555
C(1) Er(1) O(1) O(1) 180.0 no . 77_654 90_654
C(1) Er(1) O(1) O(1) 47.9(8) no . 77_654 137_564
C(1) Er(1) O(1) O(1) -47.9(8) no . 77_654 110_554
C(1) Er(1) O(1) C(1) 0.0 no . 77_654 50_554
O(1) Er(1) C(1) O(1) -90.0 no 77_654 10_655 10_655
O(1) Er(1) C(1) O(1) 90.0 no 77_654 10_655 25_665
O(1) Er(1) C(1) O(1) 180.0 no 77_654 10_655 68_655
O(1) Er(1) C(1) O(1) 0.0 no 77_654 10_655 90_654
C(1) Er(1) O(1) O(1) 0.0 no 10_655 77_654 90_654
C(1) Er(1) O(1) O(1) -132.1(8) no 10_655 77_654 137_564
C(1) Er(1) O(1) O(1) 132.1(8) no 10_655 77_654 110_554
C(1) Er(1) O(1) C(1) 180.0 no 10_655 77_654 50_554
O(1) Er(1) C(1) O(1) -115.4(7) no 77_654 13_555 13_555
O(1) Er(1) C(1) O(1) 64.6(7) no 77_654 13_555 24_655
O(1) Er(1) C(1) O(1) -25.4(7) no 77_654 13_555 99_554
O(1) Er(1) C(1) O(1) 154.6(7) no 77_654 13_555 102_555
C(1) Er(1) O(1) O(1) -90.0 no 13_555 77_654 90_654
C(1) Er(1) O(1) O(1) 137.9(8) no 13_555 77_654 137_564
C(1) Er(1) O(1) O(1) 42.1(8) no 13_555 77_654 110_554
C(1) Er(1) O(1) C(1) 90.0 no 13_555 77_654 50_554
O(1) Er(1) C(1) O(1) 115.4(7) no 77_654 22_565 22_565
O(1) Er(1) C(1) O(1) -64.6(7) no 77_654 22_565 37_665
O(1) Er(1) C(1) O(1) -154.6(7) no 77_654 22_565 104_565
O(1) Er(1) C(1) O(1) 25.4(7) no 77_654 22_565 126_564
C(1) Er(1) O(1) O(1) 90.0 no 22_565 77_654 90_654
C(1) Er(1) O(1) O(1) -42.1(8) no 22_565 77_654 137_564
C(1) Er(1) O(1) O(1) -137.9(8) no 22_565 77_654 110_554
C(1) Er(1) O(1) C(1) -90.0 no 22_565 77_654 50_554
O(1) Er(1) C(1) O(1) 180.0 no 77_654 50_554 50_554
O(1) Er(1) C(1) O(1) 0.0 no 77_654 50_554 77_654
O(1) Er(1) C(1) O(1) 90.0 no 77_654 50_554 110_554
O(1) Er(1) C(1) O(1) -90.0 no 77_654 50_554 137_564
C(1) Er(1) O(1) O(1) 180.0 no 50_554 77_654 90_654
C(1) Er(1) O(1) O(1) 47.9(8) no 50_554 77_654 137_564
C(1) Er(1) O(1) O(1) -47.9(8) no 50_554 77_654 110_554
C(1) Er(1) O(1) C(1) 0.0 no 50_554 77_654 50_554
O(1) Er(1) C(1) O(1) 180.0 no 77_654 53_555 53_555
O(1) Er(1) C(1) O(1) 0.0 no 77_654 53_555 59_655
O(1) Er(1) C(1) O(1) -90.0 no 77_654 53_555 113_555
O(1) Er(1) C(1) O(1) 90.0 no 77_654 53_555 119_565
C(1) Er(1) O(1) O(1) 0.0 no 53_555 77_654 90_654
C(1) Er(1) O(1) O(1) -132.1(8) no 53_555 77_654 137_564
C(1) Er(1) O(1) O(1) 132.1(8) no 53_555 77_654 110_554
C(1) Er(1) O(1) C(1) 180.0 no 53_555 77_654 50_554
O(1) Er(1) O(1) O(1) -66.8(7) no 90_654 99_554 110_554
O(1) Er(1) O(1) O(1) 161.1(11) no 90_654 99_554 13_555
O(1) Er(1) O(1) O(1) 65.3(9) no 90_654 99_554 24_655
O(1) Er(1) O(1) C(1) 113.2(7) no 90_654 99_554 13_555
O(1) Er(1) O(1) O(1) 66.8(7) no 99_554 90_654 77_654
O(1) Er(1) O(1) O(1) -161.1(11) no 99_554 90_654 25_665
O(1) Er(1) O(1) O(1) -65.3(9) no 99_554 90_654 10_655
O(1) Er(1) O(1) C(1) -113.2(7) no 99_554 90_654 10_655
O(1) Er(1) O(1) O(1) 113.2(7) no 90_654 102_555 113_555
O(1) Er(1) O(1) O(1) -114.7(9) no 90_654 102_555 13_555
O(1) Er(1) O(1) O(1) -18.9(11) no 90_654 102_555 24_655
O(1) Er(1) O(1) C(1) -66.8(7) no 90_654 102_555 13_555
O(1) Er(1) O(1) O(1) 113.2(7) no 102_555 90_654 77_654
O(1) Er(1) O(1) O(1) -114.7(9) no 102_555 90_654 25_665
O(1) Er(1) O(1) O(1) -18.9(11) no 102_555 90_654 10_655
O(1) Er(1) O(1) C(1) -66.8(7) no 102_555 90_654 10_655
O(1) Er(1) O(1) O(1) -113.2(7) no 90_654 104_565 119_565
O(1) Er(1) O(1) O(1) 114.7(9) no 90_654 104_565 22_565
O(1) Er(1) O(1) O(1) 18.9(11) no 90_654 104_565 37_665
O(1) Er(1) O(1) C(1) 66.8(7) no 90_654 104_565 22_565
O(1) Er(1) O(1) O(1) -113.2(7) no 104_565 90_654 77_654
O(1) Er(1) O(1) O(1) 18.9(11) no 104_565 90_654 25_665
O(1) Er(1) O(1) O(1) 114.7(9) no 104_565 90_654 10_655
O(1) Er(1) O(1) C(1) 66.8(7) no 104_565 90_654 10_655
O(1) Er(1) O(1) O(1) 101.5(5) no 90_654 110_554 99_554
O(1) Er(1) O(1) O(1) -126.4(11) no 90_654 110_554 50_554
O(1) Er(1) O(1) O(1) -30.6(6) no 90_654 110_554 77_654
O(1) Er(1) O(1) C(1) -78.5(5) no 90_654 110_554 50_554
O(1) Er(1) O(1) O(1) 27.7(8) no 110_554 90_654 77_654
O(1) Er(1) O(1) O(1) 159.8(12) no 110_554 90_654 25_665
O(1) Er(1) O(1) O(1) -104.4(10) no 110_554 90_654 10_655
O(1) Er(1) O(1) C(1) -152.3(8) no 110_554 90_654 10_655
O(1) Er(1) O(1) O(1) -78.5(5) no 90_654 113_555 102_555
O(1) Er(1) O(1) O(1) 149.4(6) no 90_654 113_555 53_555
O(1) Er(1) O(1) O(1) 53.6(11) no 90_654 113_555 59_655
O(1) Er(1) O(1) C(1) 101.5(5) no 90_654 113_555 53_555
O(1) Er(1) O(1) O(1) 152.3(8) no 113_555 90_654 77_654
O(1) Er(1) O(1) O(1) -75.6(10) no 113_555 90_654 25_665
O(1) Er(1) O(1) O(1) 20.2(12) no 113_555 90_654 10_655
O(1) Er(1) O(1) C(1) -27.7(8) no 113_555 90_654 10_655
O(1) Er(1) O(1) O(1) 78.5(5) no 90_654 119_565 104_565
O(1) Er(1) O(1) O(1) -149.4(6) no 90_654 119_565 53_555
O(1) Er(1) O(1) O(1) -53.6(11) no 90_654 119_565 59_655
O(1) Er(1) O(1) C(1) -101.5(5) no 90_654 119_565 53_555
O(1) Er(1) O(1) O(1) -152.3(8) no 119_565 90_654 77_654
O(1) Er(1) O(1) O(1) -20.2(12) no 119_565 90_654 25_665
O(1) Er(1) O(1) O(1) 75.6(10) no 119_565 90_654 10_655
O(1) Er(1) O(1) C(1) 27.7(8) no 119_565 90_654 10_655
O(1) Er(1) O(1) O(1) 66.8(7) no 90_654 126_564 137_564
O(1) Er(1) O(1) O(1) -65.3(9) no 90_654 126_564 37_665
O(1) Er(1) O(1) O(1) -161.1(11) no 90_654 126_564 22_565
O(1) Er(1) O(1) C(1) -113.2(7) no 90_654 126_564 22_565
O(1) Er(1) O(1) O(1) -66.8(7) no 126_564 90_654 77_654
O(1) Er(1) O(1) O(1) 65.3(9) no 126_564 90_654 25_665
O(1) Er(1) O(1) O(1) 161.1(11) no 126_564 90_654 10_655
O(1) Er(1) O(1) C(1) 113.2(7) no 126_564 90_654 10_655
O(1) Er(1) O(1) O(1) -101.5(5) no 90_654 137_564 126_564
O(1) Er(1) O(1) O(1) 30.6(6) no 90_654 137_564 77_654
O(1) Er(1) O(1) O(1) 126.4(11) no 90_654 137_564 50_554
O(1) Er(1) O(1) C(1) 78.5(5) no 90_654 137_564 50_554
O(1) Er(1) O(1) O(1) -27.7(8) no 137_564 90_654 77_654
O(1) Er(1) O(1) O(1) 104.4(10) no 137_564 90_654 25_665
O(1) Er(1) O(1) O(1) -159.8(12) no 137_564 90_654 10_655
O(1) Er(1) O(1) C(1) 152.3(8) no 137_564 90_654 10_655
O(1) Er(1) C(1) O(1) 90.0 no 90_654 . .
O(1) Er(1) C(1) O(1) -90.0 no 90_654 . 12_565
O(1) Er(1) C(1) O(1) 0.0 no 90_654 . 63_554
O(1) Er(1) C(1) O(1) 180.0 no 90_654 . 66_555
C(1) Er(1) O(1) O(1) 0.0 no . 90_654 77_654
C(1) Er(1) O(1) O(1) 132.1(8) no . 90_654 25_665
C(1) Er(1) O(1) O(1) -132.1(8) no . 90_654 10_655
C(1) Er(1) O(1) C(1) 180.0 no . 90_654 10_655
O(1) Er(1) C(1) O(1) -90.0 no 90_654 10_655 10_655
O(1) Er(1) C(1) O(1) 90.0 no 90_654 10_655 25_665
O(1) Er(1) C(1) O(1) 180.0 no 90_654 10_655 68_655
O(1) Er(1) C(1) O(1) 0.0 no 90_654 10_655 90_654
C(1) Er(1) O(1) O(1) 180.0 no 10_655 90_654 77_654
C(1) Er(1) O(1) O(1) -47.9(8) no 10_655 90_654 25_665
C(1) Er(1) O(1) O(1) 47.9(8) no 10_655 90_654 10_655
C(1) Er(1) O(1) C(1) 0.0 no 10_655 90_654 10_655
O(1) Er(1) C(1) O(1) -154.6(7) no 90_654 13_555 13_555
O(1) Er(1) C(1) O(1) 25.4(7) no 90_654 13_555 24_655
O(1) Er(1) C(1) O(1) -64.6(7) no 90_654 13_555 99_554
O(1) Er(1) C(1) O(1) 115.4(7) no 90_654 13_555 102_555
C(1) Er(1) O(1) O(1) 90.0 no 13_555 90_654 77_654
C(1) Er(1) O(1) O(1) -137.9(8) no 13_555 90_654 25_665
C(1) Er(1) O(1) O(1) -42.1(8) no 13_555 90_654 10_655
C(1) Er(1) O(1) C(1) -90.0 no 13_555 90_654 10_655
O(1) Er(1) C(1) O(1) 154.6(7) no 90_654 22_565 22_565
O(1) Er(1) C(1) O(1) -25.4(7) no 90_654 22_565 37_665
O(1) Er(1) C(1) O(1) -115.4(7) no 90_654 22_565 104_565
O(1) Er(1) C(1) O(1) 64.6(7) no 90_654 22_565 126_564
C(1) Er(1) O(1) O(1) -90.0 no 22_565 90_654 77_654
C(1) Er(1) O(1) O(1) 42.1(8) no 22_565 90_654 25_665
C(1) Er(1) O(1) O(1) 137.9(8) no 22_565 90_654 10_655
C(1) Er(1) O(1) C(1) 90.0 no 22_565 90_654 10_655
O(1) Er(1) C(1) O(1) 180.0 no 90_654 50_554 50_554
O(1) Er(1) C(1) O(1) 0.0 no 90_654 50_554 77_654
O(1) Er(1) C(1) O(1) 90.0 no 90_654 50_554 110_554
O(1) Er(1) C(1) O(1) -90.0 no 90_654 50_554 137_564
C(1) Er(1) O(1) O(1) 0.0 no 50_554 90_654 77_654
C(1) Er(1) O(1) O(1) 132.1(8) no 50_554 90_654 25_665
C(1) Er(1) O(1) O(1) -132.1(8) no 50_554 90_654 10_655
C(1) Er(1) O(1) C(1) 180.0 no 50_554 90_654 10_655
O(1) Er(1) C(1) O(1) 180.0 no 90_654 53_555 53_555
O(1) Er(1) C(1) O(1) 0.0 no 90_654 53_555 59_655
O(1) Er(1) C(1) O(1) -90.0 no 90_654 53_555 113_555
O(1) Er(1) C(1) O(1) 90.0 no 90_654 53_555 119_565
C(1) Er(1) O(1) O(1) 180.0 no 53_555 90_654 77_654
C(1) Er(1) O(1) O(1) -47.9(8) no 53_555 90_654 25_665
C(1) Er(1) O(1) O(1) 47.9(8) no 53_555 90_654 10_655
C(1) Er(1) O(1) C(1) 0.0 no 53_555 90_654 10_655
O(1) Er(1) O(1) O(1) 180.0 no 99_554 102_555 113_555
O(1) Er(1) O(1) O(1) -47.9(8) no 99_554 102_555 13_555
O(1) Er(1) O(1) O(1) 47.9(8) no 99_554 102_555 24_655
O(1) Er(1) O(1) C(1) 0.0 no 99_554 102_555 13_555
O(1) Er(1) O(1) O(1) 180.0 no 102_555 99_554 110_554
O(1) Er(1) O(1) O(1) 47.9(8) no 102_555 99_554 13_555
O(1) Er(1) O(1) O(1) -47.9(8) no 102_555 99_554 24_655
O(1) Er(1) O(1) C(1) 0.0 no 102_555 99_554 13_555
O(1) Er(1) O(1) O(1) 0.0 no 99_554 110_554 99_554
O(1) Er(1) O(1) O(1) 132.1(8) no 99_554 110_554 50_554
O(1) Er(1) O(1) O(1) -132.1(8) no 99_554 110_554 77_654
O(1) Er(1) O(1) C(1) 180.0 no 99_554 110_554 50_554
O(1) Er(1) O(1) O(1) 0.0 no 110_554 99_554 110_554
O(1) Er(1) O(1) O(1) -132.1(8) no 110_554 99_554 13_555
O(1) Er(1) O(1) O(1) 132.1(8) no 110_554 99_554 24_655
O(1) Er(1) O(1) C(1) 180.0 no 110_554 99_554 13_555
O(1) Er(1) O(1) O(1) 0.0 no 99_554 113_555 102_555
O(1) Er(1) O(1) O(1) -132.1(8) no 99_554 113_555 53_555
O(1) Er(1) O(1) O(1) 132.1(8) no 99_554 113_555 59_655
O(1) Er(1) O(1) C(1) 180.0 no 99_554 113_555 53_555
O(1) Er(1) O(1) O(1) 180.0 no 113_555 99_554 110_554
O(1) Er(1) O(1) O(1) 47.9(8) no 113_555 99_554 13_555
O(1) Er(1) O(1) O(1) -47.9(8) no 113_555 99_554 24_655
O(1) Er(1) O(1) C(1) 0.0 no 113_555 99_554 13_555
O(1) Er(1) O(1) O(1) 180.0 no 99_554 119_565 104_565
O(1) Er(1) O(1) O(1) -47.9(8) no 99_554 119_565 53_555
O(1) Er(1) O(1) O(1) 47.9(8) no 99_554 119_565 59_655
O(1) Er(1) O(1) C(1) 0.0 no 99_554 119_565 53_555
O(1) Er(1) O(1) O(1) 180.0 no 119_565 99_554 110_554
O(1) Er(1) O(1) O(1) 47.9(8) no 119_565 99_554 13_555
O(1) Er(1) O(1) O(1) -47.9(8) no 119_565 99_554 24_655
O(1) Er(1) O(1) C(1) 0.0 no 119_565 99_554 13_555
O(1) Er(1) O(1) O(1) 0.0 no 99_554 126_564 137_564
O(1) Er(1) O(1) O(1) -132.1(8) no 99_554 126_564 37_665
O(1) Er(1) O(1) O(1) 132.1(8) no 99_554 126_564 22_565
O(1) Er(1) O(1) C(1) 180.0 no 99_554 126_564 22_565
O(1) Er(1) O(1) O(1) 0.0 no 126_564 99_554 110_554
O(1) Er(1) O(1) O(1) -132.1(8) no 126_564 99_554 13_555
O(1) Er(1) O(1) O(1) 132.1(8) no 126_564 99_554 24_655
O(1) Er(1) O(1) C(1) 180.0 no 126_564 99_554 13_555
O(1) Er(1) O(1) O(1) 180.0 no 99_554 137_564 126_564
O(1) Er(1) O(1) O(1) -47.9(8) no 99_554 137_564 77_654
O(1) Er(1) O(1) O(1) 47.9(8) no 99_554 137_564 50_554
O(1) Er(1) O(1) C(1) 0.0 no 99_554 137_564 50_554
O(1) Er(1) O(1) O(1) 0.0 no 137_564 99_554 110_554
O(1) Er(1) O(1) O(1) -132.1(8) no 137_564 99_554 13_555
O(1) Er(1) O(1) O(1) 132.1(8) no 137_564 99_554 24_655
O(1) Er(1) O(1) C(1) 180.0 no 137_564 99_554 13_555
O(1) Er(1) C(1) O(1) 25.4(7) no 99_554 . .
O(1) Er(1) C(1) O(1) -154.6(7) no 99_554 . 12_565
O(1) Er(1) C(1) O(1) -64.6(7) no 99_554 . 63_554
O(1) Er(1) C(1) O(1) 115.4(7) no 99_554 . 66_555
C(1) Er(1) O(1) O(1) 90.0 no . 99_554 110_554
C(1) Er(1) O(1) O(1) -42.1(8) no . 99_554 13_555
C(1) Er(1) O(1) O(1) -137.9(8) no . 99_554 24_655
C(1) Er(1) O(1) C(1) -90.0 no . 99_554 13_555
O(1) Er(1) C(1) O(1) -25.4(7) no 99_554 10_655 10_655
O(1) Er(1) C(1) O(1) 154.6(7) no 99_554 10_655 25_665
O(1) Er(1) C(1) O(1) -115.4(7) no 99_554 10_655 68_655
O(1) Er(1) C(1) O(1) 64.6(7) no 99_554 10_655 90_654
C(1) Er(1) O(1) O(1) -90.0 no 10_655 99_554 110_554
C(1) Er(1) O(1) O(1) 137.9(8) no 10_655 99_554 13_555
C(1) Er(1) O(1) O(1) 42.1(8) no 10_655 99_554 24_655
C(1) Er(1) O(1) C(1) 90.0 no 10_655 99_554 13_555
O(1) Er(1) C(1) O(1) -90.0 no 99_554 13_555 13_555
O(1) Er(1) C(1) O(1) 90.0 no 99_554 13_555 24_655
O(1) Er(1) C(1) O(1) 0.0 no 99_554 13_555 99_554
O(1) Er(1) C(1) O(1) 180.0 no 99_554 13_555 102_555
C(1) Er(1) O(1) O(1) 180.0 no 13_555 99_554 110_554
C(1) Er(1) O(1) O(1) 47.9(8) no 13_555 99_554 13_555
C(1) Er(1) O(1) O(1) -47.9(8) no 13_555 99_554 24_655
C(1) Er(1) O(1) C(1) 0.0 no 13_555 99_554 13_555
O(1) Er(1) C(1) O(1) 90.0 no 99_554 22_565 22_565
O(1) Er(1) C(1) O(1) -90.0 no 99_554 22_565 37_665
O(1) Er(1) C(1) O(1) 180.0 no 99_554 22_565 104_565
O(1) Er(1) C(1) O(1) 0.0 no 99_554 22_565 126_564
C(1) Er(1) O(1) O(1) 0.0 no 22_565 99_554 110_554
C(1) Er(1) O(1) O(1) -132.1(8) no 22_565 99_554 13_555
C(1) Er(1) O(1) O(1) 132.1(8) no 22_565 99_554 24_655
C(1) Er(1) O(1) C(1) 180.0 no 22_565 99_554 13_555
O(1) Er(1) C(1) O(1) 90.0 no 99_554 50_554 50_554
O(1) Er(1) C(1) O(1) -90.0 no 99_554 50_554 77_654
O(1) Er(1) C(1) O(1) 0.0 no 99_554 50_554 110_554
O(1) Er(1) C(1) O(1) 180.0 no 99_554 50_554 137_564
C(1) Er(1) O(1) O(1) 0.0 no 50_554 99_554 110_554
C(1) Er(1) O(1) O(1) -132.1(8) no 50_554 99_554 13_555
C(1) Er(1) O(1) O(1) 132.1(8) no 50_554 99_554 24_655
C(1) Er(1) O(1) C(1) 180.0 no 50_554 99_554 13_555
O(1) Er(1) C(1) O(1) -90.0 no 99_554 53_555 53_555
O(1) Er(1) C(1) O(1) 90.0 no 99_554 53_555 59_655
O(1) Er(1) C(1) O(1) 0.0 no 99_554 53_555 113_555
O(1) Er(1) C(1) O(1) 180.0 no 99_554 53_555 119_565
C(1) Er(1) O(1) O(1) 180.0 no 53_555 99_554 110_554
C(1) Er(1) O(1) O(1) 47.9(8) no 53_555 99_554 13_555
C(1) Er(1) O(1) O(1) -47.9(8) no 53_555 99_554 24_655
C(1) Er(1) O(1) C(1) 0.0 no 53_555 99_554 13_555
O(1) Er(1) O(1) O(1) 0.0 no 102_555 104_565 119_565
O(1) Er(1) O(1) O(1) -132.1(8) no 102_555 104_565 22_565
O(1) Er(1) O(1) O(1) 132.1(8) no 102_555 104_565 37_665
O(1) Er(1) O(1) C(1) 180.0 no 102_555 104_565 22_565
O(1) Er(1) O(1) O(1) 0.0 no 104_565 102_555 113_555
O(1) Er(1) O(1) O(1) 132.1(8) no 104_565 102_555 13_555
O(1) Er(1) O(1) O(1) -132.1(8) no 104_565 102_555 24_655
O(1) Er(1) O(1) C(1) 180.0 no 104_565 102_555 13_555
O(1) Er(1) O(1) O(1) 0.0 no 102_555 110_554 99_554
O(1) Er(1) O(1) O(1) 132.1(8) no 102_555 110_554 50_554
O(1) Er(1) O(1) O(1) -132.1(8) no 102_555 110_554 77_654
O(1) Er(1) O(1) C(1) 180.0 no 102_555 110_554 50_554
O(1) Er(1) O(1) O(1) 180.0 no 110_554 102_555 113_555
O(1) Er(1) O(1) O(1) -47.9(8) no 110_554 102_555 13_555
O(1) Er(1) O(1) O(1) 47.9(8) no 110_554 102_555 24_655
O(1) Er(1) O(1) C(1) 0.0 no 110_554 102_555 13_555
O(1) Er(1) O(1) O(1) 0.0 no 102_555 113_555 102_555
O(1) Er(1) O(1) O(1) -132.1(8) no 102_555 113_555 53_555
O(1) Er(1) O(1) O(1) 132.1(8) no 102_555 113_555 59_655
O(1) Er(1) O(1) C(1) 180.0 no 102_555 113_555 53_555
O(1) Er(1) O(1) O(1) 0.0 no 113_555 102_555 113_555
O(1) Er(1) O(1) O(1) 132.1(8) no 113_555 102_555 13_555
O(1) Er(1) O(1) O(1) -132.1(8) no 113_555 102_555 24_655
O(1) Er(1) O(1) C(1) 180.0 no 113_555 102_555 13_555
O(1) Er(1) O(1) O(1) 180.0 no 102_555 119_565 104_565
O(1) Er(1) O(1) O(1) -47.9(8) no 102_555 119_565 53_555
O(1) Er(1) O(1) O(1) 47.9(8) no 102_555 119_565 59_655
O(1) Er(1) O(1) C(1) 0.0 no 102_555 119_565 53_555
O(1) Er(1) O(1) O(1) 0.0 no 119_565 102_555 113_555
O(1) Er(1) O(1) O(1) 132.1(8) no 119_565 102_555 13_555
O(1) Er(1) O(1) O(1) -132.1(8) no 119_565 102_555 24_655
O(1) Er(1) O(1) C(1) 180.0 no 119_565 102_555 13_555
O(1) Er(1) O(1) O(1) 180.0 no 102_555 137_564 126_564
O(1) Er(1) O(1) O(1) -47.9(8) no 102_555 137_564 77_654
O(1) Er(1) O(1) O(1) 47.9(8) no 102_555 137_564 50_554
O(1) Er(1) O(1) C(1) 0.0 no 102_555 137_564 50_554
O(1) Er(1) O(1) O(1) 180.0 no 137_564 102_555 113_555
O(1) Er(1) O(1) O(1) -47.9(8) no 137_564 102_555 13_555
O(1) Er(1) O(1) O(1) 47.9(8) no 137_564 102_555 24_655
O(1) Er(1) O(1) C(1) 0.0 no 137_564 102_555 13_555
O(1) Er(1) C(1) O(1) -25.4(7) no 102_555 . .
O(1) Er(1) C(1) O(1) 154.6(7) no 102_555 . 12_565
O(1) Er(1) C(1) O(1) -115.4(7) no 102_555 . 63_554
O(1) Er(1) C(1) O(1) 64.6(7) no 102_555 . 66_555
C(1) Er(1) O(1) O(1) -90.0 no . 102_555 113_555
C(1) Er(1) O(1) O(1) 42.1(8) no . 102_555 13_555
C(1) Er(1) O(1) O(1) 137.9(8) no . 102_555 24_655
C(1) Er(1) O(1) C(1) 90.0 no . 102_555 13_555
O(1) Er(1) C(1) O(1) 25.4(7) no 102_555 10_655 10_655
O(1) Er(1) C(1) O(1) -154.6(7) no 102_555 10_655 25_665
O(1) Er(1) C(1) O(1) -64.6(7) no 102_555 10_655 68_655
O(1) Er(1) C(1) O(1) 115.4(7) no 102_555 10_655 90_654
C(1) Er(1) O(1) O(1) 90.0 no 10_655 102_555 113_555
C(1) Er(1) O(1) O(1) -137.9(8) no 10_655 102_555 13_555
C(1) Er(1) O(1) O(1) -42.1(8) no 10_655 102_555 24_655
C(1) Er(1) O(1) C(1) -90.0 no 10_655 102_555 13_555
O(1) Er(1) C(1) O(1) 90.0 no 102_555 13_555 13_555
O(1) Er(1) C(1) O(1) -90.0 no 102_555 13_555 24_655
O(1) Er(1) C(1) O(1) 180.0 no 102_555 13_555 99_554
O(1) Er(1) C(1) O(1) 0.0 no 102_555 13_555 102_555
C(1) Er(1) O(1) O(1) 180.0 no 13_555 102_555 113_555
C(1) Er(1) O(1) O(1) -47.9(8) no 13_555 102_555 13_555
C(1) Er(1) O(1) O(1) 47.9(8) no 13_555 102_555 24_655
C(1) Er(1) O(1) C(1) 0.0 no 13_555 102_555 13_555
O(1) Er(1) C(1) O(1) -90.0 no 102_555 22_565 22_565
O(1) Er(1) C(1) O(1) 90.0 no 102_555 22_565 37_665
O(1) Er(1) C(1) O(1) 0.0 no 102_555 22_565 104_565
O(1) Er(1) C(1) O(1) 180.0 no 102_555 22_565 126_564
C(1) Er(1) O(1) O(1) 0.0 no 22_565 102_555 113_555
C(1) Er(1) O(1) O(1) 132.1(8) no 22_565 102_555 13_555
C(1) Er(1) O(1) O(1) -132.1(8) no 22_565 102_555 24_655
C(1) Er(1) O(1) C(1) 180.0 no 22_565 102_555 13_555
O(1) Er(1) C(1) O(1) 90.0 no 102_555 50_554 50_554
O(1) Er(1) C(1) O(1) -90.0 no 102_555 50_554 77_654
O(1) Er(1) C(1) O(1) 0.0 no 102_555 50_554 110_554
O(1) Er(1) C(1) O(1) 180.0 no 102_555 50_554 137_564
C(1) Er(1) O(1) O(1) 180.0 no 50_554 102_555 113_555
C(1) Er(1) O(1) O(1) -47.9(8) no 50_554 102_555 13_555
C(1) Er(1) O(1) O(1) 47.9(8) no 50_554 102_555 24_655
C(1) Er(1) O(1) C(1) 0.0 no 50_554 102_555 13_555
O(1) Er(1) C(1) O(1) -90.0 no 102_555 53_555 53_555
O(1) Er(1) C(1) O(1) 90.0 no 102_555 53_555 59_655
O(1) Er(1) C(1) O(1) 0.0 no 102_555 53_555 113_555
O(1) Er(1) C(1) O(1) 180.0 no 102_555 53_555 119_565
C(1) Er(1) O(1) O(1) 0.0 no 53_555 102_555 113_555
C(1) Er(1) O(1) O(1) 132.1(8) no 53_555 102_555 13_555
C(1) Er(1) O(1) O(1) -132.1(8) no 53_555 102_555 24_655
C(1) Er(1) O(1) C(1) 180.0 no 53_555 102_555 13_555
O(1) Er(1) O(1) O(1) 180.0 no 104_565 110_554 99_554
O(1) Er(1) O(1) O(1) -47.9(8) no 104_565 110_554 50_554
O(1) Er(1) O(1) O(1) 47.9(8) no 104_565 110_554 77_654
O(1) Er(1) O(1) C(1) 0.0 no 104_565 110_554 50_554
O(1) Er(1) O(1) O(1) 180.0 no 110_554 104_565 119_565
O(1) Er(1) O(1) O(1) 47.9(8) no 110_554 104_565 22_565
O(1) Er(1) O(1) O(1) -47.9(8) no 110_554 104_565 37_665
O(1) Er(1) O(1) C(1) 0.0 no 110_554 104_565 22_565
O(1) Er(1) O(1) O(1) 180.0 no 104_565 113_555 102_555
O(1) Er(1) O(1) O(1) 47.9(8) no 104_565 113_555 53_555
O(1) Er(1) O(1) O(1) -47.9(8) no 104_565 113_555 59_655
O(1) Er(1) O(1) C(1) 0.0 no 104_565 113_555 53_555
O(1) Er(1) O(1) O(1) 0.0 no 113_555 104_565 119_565
O(1) Er(1) O(1) O(1) -132.1(8) no 113_555 104_565 22_565
O(1) Er(1) O(1) O(1) 132.1(8) no 113_555 104_565 37_665
O(1) Er(1) O(1) C(1) 180.0 no 113_555 104_565 22_565
O(1) Er(1) O(1) O(1) 0.0 no 104_565 119_565 104_565
O(1) Er(1) O(1) O(1) 132.1(8) no 104_565 119_565 53_555
O(1) Er(1) O(1) O(1) -132.1(8) no 104_565 119_565 59_655
O(1) Er(1) O(1) C(1) 180.0 no 104_565 119_565 53_555
O(1) Er(1) O(1) O(1) 0.0 no 119_565 104_565 119_565
O(1) Er(1) O(1) O(1) -132.1(8) no 119_565 104_565 22_565
O(1) Er(1) O(1) O(1) 132.1(8) no 119_565 104_565 37_665
O(1) Er(1) O(1) C(1) 180.0 no 119_565 104_565 22_565
O(1) Er(1) O(1) O(1) 180.0 no 104_565 126_564 137_564
O(1) Er(1) O(1) O(1) 47.9(8) no 104_565 126_564 37_665
O(1) Er(1) O(1) O(1) -47.9(8) no 104_565 126_564 22_565
O(1) Er(1) O(1) C(1) 0.0 no 104_565 126_564 22_565
O(1) Er(1) O(1) O(1) 180.0 no 126_564 104_565 119_565
O(1) Er(1) O(1) O(1) 47.9(8) no 126_564 104_565 22_565
O(1) Er(1) O(1) O(1) -47.9(8) no 126_564 104_565 37_665
O(1) Er(1) O(1) C(1) 0.0 no 126_564 104_565 22_565
O(1) Er(1) O(1) O(1) 0.0 no 104_565 137_564 126_564
O(1) Er(1) O(1) O(1) 132.1(8) no 104_565 137_564 77_654
O(1) Er(1) O(1) O(1) -132.1(8) no 104_565 137_564 50_554
O(1) Er(1) O(1) C(1) 180.0 no 104_565 137_564 50_554
O(1) Er(1) O(1) O(1) 180.0 no 137_564 104_565 119_565
O(1) Er(1) O(1) O(1) 47.9(8) no 137_564 104_565 22_565
O(1) Er(1) O(1) O(1) -47.9(8) no 137_564 104_565 37_665
O(1) Er(1) O(1) C(1) 0.0 no 137_564 104_565 22_565
O(1) Er(1) C(1) O(1) -154.6(7) no 104_565 . .
O(1) Er(1) C(1) O(1) 25.4(7) no 104_565 . 12_565
O(1) Er(1) C(1) O(1) 115.4(7) no 104_565 . 63_554
O(1) Er(1) C(1) O(1) -64.6(7) no 104_565 . 66_555
C(1) Er(1) O(1) O(1) 90.0 no . 104_565 119_565
C(1) Er(1) O(1) O(1) -42.1(8) no . 104_565 22_565
C(1) Er(1) O(1) O(1) -137.9(8) no . 104_565 37_665
C(1) Er(1) O(1) C(1) -90.0 no . 104_565 22_565
O(1) Er(1) C(1) O(1) 154.6(7) no 104_565 10_655 10_655
O(1) Er(1) C(1) O(1) -25.4(7) no 104_565 10_655 25_665
O(1) Er(1) C(1) O(1) 64.6(7) no 104_565 10_655 68_655
O(1) Er(1) C(1) O(1) -115.4(7) no 104_565 10_655 90_654
C(1) Er(1) O(1) O(1) -90.0 no 10_655 104_565 119_565
C(1) Er(1) O(1) O(1) 137.9(8) no 10_655 104_565 22_565
C(1) Er(1) O(1) O(1) 42.1(8) no 10_655 104_565 37_665
C(1) Er(1) O(1) C(1) 90.0 no 10_655 104_565 22_565
O(1) Er(1) C(1) O(1) 90.0 no 104_565 13_555 13_555
O(1) Er(1) C(1) O(1) -90.0 no 104_565 13_555 24_655
O(1) Er(1) C(1) O(1) 180.0 no 104_565 13_555 99_554
O(1) Er(1) C(1) O(1) 0.0 no 104_565 13_555 102_555
C(1) Er(1) O(1) O(1) 0.0 no 13_555 104_565 119_565
C(1) Er(1) O(1) O(1) -132.1(8) no 13_555 104_565 22_565
C(1) Er(1) O(1) O(1) 132.1(8) no 13_555 104_565 37_665
C(1) Er(1) O(1) C(1) 180.0 no 13_555 104_565 22_565
O(1) Er(1) C(1) O(1) -90.0 no 104_565 22_565 22_565
O(1) Er(1) C(1) O(1) 90.0 no 104_565 22_565 37_665
O(1) Er(1) C(1) O(1) 0.0 no 104_565 22_565 104_565
O(1) Er(1) C(1) O(1) 180.0 no 104_565 22_565 126_564
C(1) Er(1) O(1) O(1) 180.0 no 22_565 104_565 119_565
C(1) Er(1) O(1) O(1) 47.9(8) no 22_565 104_565 22_565
C(1) Er(1) O(1) O(1) -47.9(8) no 22_565 104_565 37_665
C(1) Er(1) O(1) C(1) 0.0 no 22_565 104_565 22_565
O(1) Er(1) C(1) O(1) -90.0 no 104_565 50_554 50_554
O(1) Er(1) C(1) O(1) 90.0 no 104_565 50_554 77_654
O(1) Er(1) C(1) O(1) 180.0 no 104_565 50_554 110_554
O(1) Er(1) C(1) O(1) 0.0 no 104_565 50_554 137_564
C(1) Er(1) O(1) O(1) 180.0 no 50_554 104_565 119_565
C(1) Er(1) O(1) O(1) 47.9(8) no 50_554 104_565 22_565
C(1) Er(1) O(1) O(1) -47.9(8) no 50_554 104_565 37_665
C(1) Er(1) O(1) C(1) 0.0 no 50_554 104_565 22_565
O(1) Er(1) C(1) O(1) 90.0 no 104_565 53_555 53_555
O(1) Er(1) C(1) O(1) -90.0 no 104_565 53_555 59_655
O(1) Er(1) C(1) O(1) 180.0 no 104_565 53_555 113_555
O(1) Er(1) C(1) O(1) 0.0 no 104_565 53_555 119_565
C(1) Er(1) O(1) O(1) 0.0 no 53_555 104_565 119_565
C(1) Er(1) O(1) O(1) -132.1(8) no 53_555 104_565 22_565
C(1) Er(1) O(1) O(1) 132.1(8) no 53_555 104_565 37_665
C(1) Er(1) O(1) C(1) 180.0 no 53_555 104_565 22_565
O(1) Er(1) O(1) O(1) 0.0 no 110_554 113_555 102_555
O(1) Er(1) O(1) O(1) -132.1(8) no 110_554 113_555 53_555
O(1) Er(1) O(1) O(1) 132.1(8) no 110_554 113_555 59_655
O(1) Er(1) O(1) C(1) 180.0 no 110_554 113_555 53_555
O(1) Er(1) O(1) O(1) 0.0 no 113_555 110_554 99_554
O(1) Er(1) O(1) O(1) 132.1(8) no 113_555 110_554 50_554
O(1) Er(1) O(1) O(1) -132.1(8) no 113_555 110_554 77_654
O(1) Er(1) O(1) C(1) 180.0 no 113_555 110_554 50_554
O(1) Er(1) O(1) O(1) 0.0 no 110_554 126_564 137_564
O(1) Er(1) O(1) O(1) -132.1(8) no 110_554 126_564 37_665
O(1) Er(1) O(1) O(1) 132.1(8) no 110_554 126_564 22_565
O(1) Er(1) O(1) C(1) 180.0 no 110_554 126_564 22_565
O(1) Er(1) O(1) O(1) 180.0 no 126_564 110_554 99_554
O(1) Er(1) O(1) O(1) -47.9(8) no 126_564 110_554 50_554
O(1) Er(1) O(1) O(1) 47.9(8) no 126_564 110_554 77_654
O(1) Er(1) O(1) C(1) 0.0 no 126_564 110_554 50_554
O(1) Er(1) O(1) O(1) 180.0 no 110_554 137_564 126_564
O(1) Er(1) O(1) O(1) -47.9(8) no 110_554 137_564 77_654
O(1) Er(1) O(1) O(1) 47.9(8) no 110_554 137_564 50_554
O(1) Er(1) O(1) C(1) 0.0 no 110_554 137_564 50_554
O(1) Er(1) O(1) O(1) 180.0 no 137_564 110_554 99_554
O(1) Er(1) O(1) O(1) -47.9(8) no 137_564 110_554 50_554
O(1) Er(1) O(1) O(1) 47.9(8) no 137_564 110_554 77_654
O(1) Er(1) O(1) C(1) 0.0 no 137_564 110_554 50_554
O(1) Er(1) C(1) O(1) 64.6(7) no 110_554 . .
O(1) Er(1) C(1) O(1) -115.4(7) no 110_554 . 12_565
O(1) Er(1) C(1) O(1) -25.4(7) no 110_554 . 63_554
O(1) Er(1) C(1) O(1) 154.6(7) no 110_554 . 66_555
C(1) Er(1) O(1) O(1) -90.0 no . 110_554 99_554
C(1) Er(1) O(1) O(1) 42.1(8) no . 110_554 50_554
C(1) Er(1) O(1) O(1) 137.9(8) no . 110_554 77_654
C(1) Er(1) O(1) C(1) 90.0 no . 110_554 50_554
O(1) Er(1) C(1) O(1) -64.6(7) no 110_554 10_655 10_655
O(1) Er(1) C(1) O(1) 115.4(7) no 110_554 10_655 25_665
O(1) Er(1) C(1) O(1) -154.6(7) no 110_554 10_655 68_655
O(1) Er(1) C(1) O(1) 25.4(7) no 110_554 10_655 90_654
C(1) Er(1) O(1) O(1) 90.0 no 10_655 110_554 99_554
C(1) Er(1) O(1) O(1) -137.9(8) no 10_655 110_554 50_554
C(1) Er(1) O(1) O(1) -42.1(8) no 10_655 110_554 77_654
C(1) Er(1) O(1) C(1) -90.0 no 10_655 110_554 50_554
O(1) Er(1) C(1) O(1) -90.0 no 110_554 13_555 13_555
O(1) Er(1) C(1) O(1) 90.0 no 110_554 13_555 24_655
O(1) Er(1) C(1) O(1) 0.0 no 110_554 13_555 99_554
O(1) Er(1) C(1) O(1) 180.0 no 110_554 13_555 102_555
C(1) Er(1) O(1) O(1) 0.0 no 13_555 110_554 99_554
C(1) Er(1) O(1) O(1) 132.1(8) no 13_555 110_554 50_554
C(1) Er(1) O(1) O(1) -132.1(8) no 13_555 110_554 77_654
C(1) Er(1) O(1) C(1) 180.0 no 13_555 110_554 50_554
O(1) Er(1) C(1) O(1) 90.0 no 110_554 22_565 22_565
O(1) Er(1) C(1) O(1) -90.0 no 110_554 22_565 37_665
O(1) Er(1) C(1) O(1) 180.0 no 110_554 22_565 104_565
O(1) Er(1) C(1) O(1) 0.0 no 110_554 22_565 126_564
C(1) Er(1) O(1) O(1) 180.0 no 22_565 110_554 99_554
C(1) Er(1) O(1) O(1) -47.9(8) no 22_565 110_554 50_554
C(1) Er(1) O(1) O(1) 47.9(8) no 22_565 110_554 77_654
C(1) Er(1) O(1) C(1) 0.0 no 22_565 110_554 50_554
O(1) Er(1) C(1) O(1) 90.0 no 110_554 50_554 50_554
O(1) Er(1) C(1) O(1) -90.0 no 110_554 50_554 77_654
O(1) Er(1) C(1) O(1) 0.0 no 110_554 50_554 110_554
O(1) Er(1) C(1) O(1) 180.0 no 110_554 50_554 137_564
C(1) Er(1) O(1) O(1) 180.0 no 50_554 110_554 99_554
C(1) Er(1) O(1) O(1) -47.9(8) no 50_554 110_554 50_554
C(1) Er(1) O(1) O(1) 47.9(8) no 50_554 110_554 77_654
C(1) Er(1) O(1) C(1) 0.0 no 50_554 110_554 50_554
O(1) Er(1) C(1) O(1) -90.0 no 110_554 53_555 53_555
O(1) Er(1) C(1) O(1) 90.0 no 110_554 53_555 59_655
O(1) Er(1) C(1) O(1) 0.0 no 110_554 53_555 113_555
O(1) Er(1) C(1) O(1) 180.0 no 110_554 53_555 119_565
C(1) Er(1) O(1) O(1) 0.0 no 53_555 110_554 99_554
C(1) Er(1) O(1) O(1) 132.1(8) no 53_555 110_554 50_554
C(1) Er(1) O(1) O(1) -132.1(8) no 53_555 110_554 77_654
C(1) Er(1) O(1) C(1) 180.0 no 53_555 110_554 50_554
O(1) Er(1) O(1) O(1) 180.0 no 113_555 119_565 104_565
O(1) Er(1) O(1) O(1) -47.9(8) no 113_555 119_565 53_555
O(1) Er(1) O(1) O(1) 47.9(8) no 113_555 119_565 59_655
O(1) Er(1) O(1) C(1) 0.0 no 113_555 119_565 53_555
O(1) Er(1) O(1) O(1) 180.0 no 119_565 113_555 102_555
O(1) Er(1) O(1) O(1) 47.9(8) no 119_565 113_555 53_555
O(1) Er(1) O(1) O(1) -47.9(8) no 119_565 113_555 59_655
O(1) Er(1) O(1) C(1) 0.0 no 119_565 113_555 53_555
O(1) Er(1) O(1) O(1) 180.0 no 113_555 126_564 137_564
O(1) Er(1) O(1) O(1) 47.9(8) no 113_555 126_564 37_665
O(1) Er(1) O(1) O(1) -47.9(8) no 113_555 126_564 22_565
O(1) Er(1) O(1) C(1) 0.0 no 113_555 126_564 22_565
O(1) Er(1) O(1) O(1) 180.0 no 126_564 113_555 102_555
O(1) Er(1) O(1) O(1) 47.9(8) no 126_564 113_555 53_555
O(1) Er(1) O(1) O(1) -47.9(8) no 126_564 113_555 59_655
O(1) Er(1) O(1) C(1) 0.0 no 126_564 113_555 53_555
O(1) Er(1) C(1) O(1) -64.6(7) no 113_555 . .
O(1) Er(1) C(1) O(1) 115.4(7) no 113_555 . 12_565
O(1) Er(1) C(1) O(1) -154.6(7) no 113_555 . 63_554
O(1) Er(1) C(1) O(1) 25.4(7) no 113_555 . 66_555
C(1) Er(1) O(1) O(1) 90.0 no . 113_555 102_555
C(1) Er(1) O(1) O(1) -42.1(8) no . 113_555 53_555
C(1) Er(1) O(1) O(1) -137.9(8) no . 113_555 59_655
C(1) Er(1) O(1) C(1) -90.0 no . 113_555 53_555
O(1) Er(1) C(1) O(1) 64.6(7) no 113_555 10_655 10_655
O(1) Er(1) C(1) O(1) -115.4(7) no 113_555 10_655 25_665
O(1) Er(1) C(1) O(1) -25.4(7) no 113_555 10_655 68_655
O(1) Er(1) C(1) O(1) 154.6(7) no 113_555 10_655 90_654
C(1) Er(1) O(1) O(1) -90.0 no 10_655 113_555 102_555
C(1) Er(1) O(1) O(1) 137.9(8) no 10_655 113_555 53_555
C(1) Er(1) O(1) O(1) 42.1(8) no 10_655 113_555 59_655
C(1) Er(1) O(1) C(1) 90.0 no 10_655 113_555 53_555
O(1) Er(1) C(1) O(1) 90.0 no 113_555 13_555 13_555
O(1) Er(1) C(1) O(1) -90.0 no 113_555 13_555 24_655
O(1) Er(1) C(1) O(1) 180.0 no 113_555 13_555 99_554
O(1) Er(1) C(1) O(1) 0.0 no 113_555 13_555 102_555
C(1) Er(1) O(1) O(1) 0.0 no 13_555 113_555 102_555
C(1) Er(1) O(1) O(1) -132.1(8) no 13_555 113_555 53_555
C(1) Er(1) O(1) O(1) 132.1(8) no 13_555 113_555 59_655
C(1) Er(1) O(1) C(1) 180.0 no 13_555 113_555 53_555
O(1) Er(1) C(1) O(1) -90.0 no 113_555 22_565 22_565
O(1) Er(1) C(1) O(1) 90.0 no 113_555 22_565 37_665
O(1) Er(1) C(1) O(1) 0.0 no 113_555 22_565 104_565
O(1) Er(1) C(1) O(1) 180.0 no 113_555 22_565 126_564
C(1) Er(1) O(1) O(1) 180.0 no 22_565 113_555 102_555
C(1) Er(1) O(1) O(1) 47.9(8) no 22_565 113_555 53_555
C(1) Er(1) O(1) O(1) -47.9(8) no 22_565 113_555 59_655
C(1) Er(1) O(1) C(1) 0.0 no 22_565 113_555 53_555
O(1) Er(1) C(1) O(1) 90.0 no 113_555 50_554 50_554
O(1) Er(1) C(1) O(1) -90.0 no 113_555 50_554 77_654
O(1) Er(1) C(1) O(1) 0.0 no 113_555 50_554 110_554
O(1) Er(1) C(1) O(1) 180.0 no 113_555 50_554 137_564
C(1) Er(1) O(1) O(1) 0.0 no 50_554 113_555 102_555
C(1) Er(1) O(1) O(1) -132.1(8) no 50_554 113_555 53_555
C(1) Er(1) O(1) O(1) 132.1(8) no 50_554 113_555 59_655
C(1) Er(1) O(1) C(1) 180.0 no 50_554 113_555 53_555
O(1) Er(1) C(1) O(1) -90.0 no 113_555 53_555 53_555
O(1) Er(1) C(1) O(1) 90.0 no 113_555 53_555 59_655
O(1) Er(1) C(1) O(1) 0.0 no 113_555 53_555 113_555
O(1) Er(1) C(1) O(1) 180.0 no 113_555 53_555 119_565
C(1) Er(1) O(1) O(1) 180.0 no 53_555 113_555 102_555
C(1) Er(1) O(1) O(1) 47.9(8) no 53_555 113_555 53_555
C(1) Er(1) O(1) O(1) -47.9(8) no 53_555 113_555 59_655
C(1) Er(1) O(1) C(1) 0.0 no 53_555 113_555 53_555
O(1) Er(1) O(1) O(1) 180.0 no 119_565 126_564 137_564
O(1) Er(1) O(1) O(1) 47.9(8) no 119_565 126_564 37_665
O(1) Er(1) O(1) O(1) -47.9(8) no 119_565 126_564 22_565
O(1) Er(1) O(1) C(1) 0.0 no 119_565 126_564 22_565
O(1) Er(1) O(1) O(1) 0.0 no 126_564 119_565 104_565
O(1) Er(1) O(1) O(1) 132.1(8) no 126_564 119_565 53_555
O(1) Er(1) O(1) O(1) -132.1(8) no 126_564 119_565 59_655
O(1) Er(1) O(1) C(1) 180.0 no 126_564 119_565 53_555
O(1) Er(1) O(1) O(1) 0.0 no 119_565 137_564 126_564
O(1) Er(1) O(1) O(1) 132.1(8) no 119_565 137_564 77_654
O(1) Er(1) O(1) O(1) -132.1(8) no 119_565 137_564 50_554
O(1) Er(1) O(1) C(1) 180.0 no 119_565 137_564 50_554
O(1) Er(1) O(1) O(1) 0.0 no 137_564 119_565 104_565
O(1) Er(1) O(1) O(1) 132.1(8) no 137_564 119_565 53_555
O(1) Er(1) O(1) O(1) -132.1(8) no 137_564 119_565 59_655
O(1) Er(1) O(1) C(1) 180.0 no 137_564 119_565 53_555
O(1) Er(1) C(1) O(1) -115.4(7) no 119_565 . .
O(1) Er(1) C(1) O(1) 64.6(7) no 119_565 . 12_565
O(1) Er(1) C(1) O(1) 154.6(7) no 119_565 . 63_554
O(1) Er(1) C(1) O(1) -25.4(7) no 119_565 . 66_555
C(1) Er(1) O(1) O(1) -90.0 no . 119_565 104_565
C(1) Er(1) O(1) O(1) 42.1(8) no . 119_565 53_555
C(1) Er(1) O(1) O(1) 137.9(8) no . 119_565 59_655
C(1) Er(1) O(1) C(1) 90.0 no . 119_565 53_555
O(1) Er(1) C(1) O(1) 115.4(7) no 119_565 10_655 10_655
O(1) Er(1) C(1) O(1) -64.6(7) no 119_565 10_655 25_665
O(1) Er(1) C(1) O(1) 25.4(7) no 119_565 10_655 68_655
O(1) Er(1) C(1) O(1) -154.6(7) no 119_565 10_655 90_654
C(1) Er(1) O(1) O(1) 90.0 no 10_655 119_565 104_565
C(1) Er(1) O(1) O(1) -137.9(8) no 10_655 119_565 53_555
C(1) Er(1) O(1) O(1) -42.1(8) no 10_655 119_565 59_655
C(1) Er(1) O(1) C(1) -90.0 no 10_655 119_565 53_555
O(1) Er(1) C(1) O(1) 90.0 no 119_565 13_555 13_555
O(1) Er(1) C(1) O(1) -90.0 no 119_565 13_555 24_655
O(1) Er(1) C(1) O(1) 180.0 no 119_565 13_555 99_554
O(1) Er(1) C(1) O(1) 0.0 no 119_565 13_555 102_555
C(1) Er(1) O(1) O(1) 180.0 no 13_555 119_565 104_565
C(1) Er(1) O(1) O(1) -47.9(8) no 13_555 119_565 53_555
C(1) Er(1) O(1) O(1) 47.9(8) no 13_555 119_565 59_655
C(1) Er(1) O(1) C(1) 0.0 no 13_555 119_565 53_555
O(1) Er(1) C(1) O(1) -90.0 no 119_565 22_565 22_565
O(1) Er(1) C(1) O(1) 90.0 no 119_565 22_565 37_665
O(1) Er(1) C(1) O(1) 0.0 no 119_565 22_565 104_565
O(1) Er(1) C(1) O(1) 180.0 no 119_565 22_565 126_564
C(1) Er(1) O(1) O(1) 0.0 no 22_565 119_565 104_565
C(1) Er(1) O(1) O(1) 132.1(8) no 22_565 119_565 53_555
C(1) Er(1) O(1) O(1) -132.1(8) no 22_565 119_565 59_655
C(1) Er(1) O(1) C(1) 180.0 no 22_565 119_565 53_555
O(1) Er(1) C(1) O(1) -90.0 no 119_565 50_554 50_554
O(1) Er(1) C(1) O(1) 90.0 no 119_565 50_554 77_654
O(1) Er(1) C(1) O(1) 180.0 no 119_565 50_554 110_554
O(1) Er(1) C(1) O(1) 0.0 no 119_565 50_554 137_564
C(1) Er(1) O(1) O(1) 0.0 no 50_554 119_565 104_565
C(1) Er(1) O(1) O(1) 132.1(8) no 50_554 119_565 53_555
C(1) Er(1) O(1) O(1) -132.1(8) no 50_554 119_565 59_655
C(1) Er(1) O(1) C(1) 180.0 no 50_554 119_565 53_555
O(1) Er(1) C(1) O(1) 90.0 no 119_565 53_555 53_555
O(1) Er(1) C(1) O(1) -90.0 no 119_565 53_555 59_655
O(1) Er(1) C(1) O(1) 180.0 no 119_565 53_555 113_555
O(1) Er(1) C(1) O(1) 0.0 no 119_565 53_555 119_565
C(1) Er(1) O(1) O(1) 180.0 no 53_555 119_565 104_565
C(1) Er(1) O(1) O(1) -47.9(8) no 53_555 119_565 53_555
C(1) Er(1) O(1) O(1) 47.9(8) no 53_555 119_565 59_655
C(1) Er(1) O(1) C(1) 0.0 no 53_555 119_565 53_555
O(1) Er(1) O(1) O(1) 0.0 no 126_564 137_564 126_564
O(1) Er(1) O(1) O(1) 132.1(8) no 126_564 137_564 77_654
O(1) Er(1) O(1) O(1) -132.1(8) no 126_564 137_564 50_554
O(1) Er(1) O(1) C(1) 180.0 no 126_564 137_564 50_554
O(1) Er(1) O(1) O(1) 0.0 no 137_564 126_564 137_564
O(1) Er(1) O(1) O(1) -132.1(8) no 137_564 126_564 37_665
O(1) Er(1) O(1) O(1) 132.1(8) no 137_564 126_564 22_565
O(1) Er(1) O(1) C(1) 180.0 no 137_564 126_564 22_565
O(1) Er(1) C(1) O(1) 154.6(7) no 126_564 . .
O(1) Er(1) C(1) O(1) -25.4(7) no 126_564 . 12_565
O(1) Er(1) C(1) O(1) 64.6(7) no 126_564 . 63_554
O(1) Er(1) C(1) O(1) -115.4(7) no 126_564 . 66_555
C(1) Er(1) O(1) O(1) -90.0 no . 126_564 137_564
C(1) Er(1) O(1) O(1) 137.9(8) no . 126_564 37_665
C(1) Er(1) O(1) O(1) 42.1(8) no . 126_564 22_565
C(1) Er(1) O(1) C(1) 90.0 no . 126_564 22_565
O(1) Er(1) C(1) O(1) -154.6(7) no 126_564 10_655 10_655
O(1) Er(1) C(1) O(1) 25.4(7) no 126_564 10_655 25_665
O(1) Er(1) C(1) O(1) 115.4(7) no 126_564 10_655 68_655
O(1) Er(1) C(1) O(1) -64.6(7) no 126_564 10_655 90_654
C(1) Er(1) O(1) O(1) 90.0 no 10_655 126_564 137_564
C(1) Er(1) O(1) O(1) -42.1(8) no 10_655 126_564 37_665
C(1) Er(1) O(1) O(1) -137.9(8) no 10_655 126_564 22_565
C(1) Er(1) O(1) C(1) -90.0 no 10_655 126_564 22_565
O(1) Er(1) C(1) O(1) -90.0 no 126_564 13_555 13_555
O(1) Er(1) C(1) O(1) 90.0 no 126_564 13_555 24_655
O(1) Er(1) C(1) O(1) 0.0 no 126_564 13_555 99_554
O(1) Er(1) C(1) O(1) 180.0 no 126_564 13_555 102_555
C(1) Er(1) O(1) O(1) 0.0 no 13_555 126_564 137_564
C(1) Er(1) O(1) O(1) -132.1(8) no 13_555 126_564 37_665
C(1) Er(1) O(1) O(1) 132.1(8) no 13_555 126_564 22_565
C(1) Er(1) O(1) C(1) 180.0 no 13_555 126_564 22_565
O(1) Er(1) C(1) O(1) 90.0 no 126_564 22_565 22_565
O(1) Er(1) C(1) O(1) -90.0 no 126_564 22_565 37_665
O(1) Er(1) C(1) O(1) 180.0 no 126_564 22_565 104_565
O(1) Er(1) C(1) O(1) 0.0 no 126_564 22_565 126_564
C(1) Er(1) O(1) O(1) 180.0 no 22_565 126_564 137_564
C(1) Er(1) O(1) O(1) 47.9(8) no 22_565 126_564 37_665
C(1) Er(1) O(1) O(1) -47.9(8) no 22_565 126_564 22_565
C(1) Er(1) O(1) C(1) 0.0 no 22_565 126_564 22_565
O(1) Er(1) C(1) O(1) -90.0 no 126_564 50_554 50_554
O(1) Er(1) C(1) O(1) 90.0 no 126_564 50_554 77_654
O(1) Er(1) C(1) O(1) 180.0 no 126_564 50_554 110_554
O(1) Er(1) C(1) O(1) 0.0 no 126_564 50_554 137_564
C(1) Er(1) O(1) O(1) 0.0 no 50_554 126_564 137_564
C(1) Er(1) O(1) O(1) -132.1(8) no 50_554 126_564 37_665
C(1) Er(1) O(1) O(1) 132.1(8) no 50_554 126_564 22_565
C(1) Er(1) O(1) C(1) 180.0 no 50_554 126_564 22_565
O(1) Er(1) C(1) O(1) 90.0 no 126_564 53_555 53_555
O(1) Er(1) C(1) O(1) -90.0 no 126_564 53_555 59_655
O(1) Er(1) C(1) O(1) 180.0 no 126_564 53_555 113_555
O(1) Er(1) C(1) O(1) 0.0 no 126_564 53_555 119_565
C(1) Er(1) O(1) O(1) 180.0 no 53_555 126_564 137_564
C(1) Er(1) O(1) O(1) 47.9(8) no 53_555 126_564 37_665
C(1) Er(1) O(1) O(1) -47.9(8) no 53_555 126_564 22_565
C(1) Er(1) O(1) C(1) 0.0 no 53_555 126_564 22_565
O(1) Er(1) C(1) O(1) 115.4(7) no 137_564 . .
O(1) Er(1) C(1) O(1) -64.6(7) no 137_564 . 12_565
O(1) Er(1) C(1) O(1) 25.4(7) no 137_564 . 63_554
O(1) Er(1) C(1) O(1) -154.6(7) no 137_564 . 66_555
C(1) Er(1) O(1) O(1) 90.0 no . 137_564 126_564
C(1) Er(1) O(1) O(1) -137.9(8) no . 137_564 77_654
C(1) Er(1) O(1) O(1) -42.1(8) no . 137_564 50_554
C(1) Er(1) O(1) C(1) -90.0 no . 137_564 50_554
O(1) Er(1) C(1) O(1) -115.4(7) no 137_564 10_655 10_655
O(1) Er(1) C(1) O(1) 64.6(7) no 137_564 10_655 25_665
O(1) Er(1) C(1) O(1) 154.6(7) no 137_564 10_655 68_655
O(1) Er(1) C(1) O(1) -25.4(7) no 137_564 10_655 90_654
C(1) Er(1) O(1) O(1) -90.0 no 10_655 137_564 126_564
C(1) Er(1) O(1) O(1) 42.1(8) no 10_655 137_564 77_654
C(1) Er(1) O(1) O(1) 137.9(8) no 10_655 137_564 50_554
C(1) Er(1) O(1) C(1) 90.0 no 10_655 137_564 50_554
O(1) Er(1) C(1) O(1) -90.0 no 137_564 13_555 13_555
O(1) Er(1) C(1) O(1) 90.0 no 137_564 13_555 24_655
O(1) Er(1) C(1) O(1) 0.0 no 137_564 13_555 99_554
O(1) Er(1) C(1) O(1) 180.0 no 137_564 13_555 102_555
C(1) Er(1) O(1) O(1) 180.0 no 13_555 137_564 126_564
C(1) Er(1) O(1) O(1) -47.9(8) no 13_555 137_564 77_654
C(1) Er(1) O(1) O(1) 47.9(8) no 13_555 137_564 50_554
C(1) Er(1) O(1) C(1) 0.0 no 13_555 137_564 50_554
O(1) Er(1) C(1) O(1) 90.0 no 137_564 22_565 22_565
O(1) Er(1) C(1) O(1) -90.0 no 137_564 22_565 37_665
O(1) Er(1) C(1) O(1) 180.0 no 137_564 22_565 104_565
O(1) Er(1) C(1) O(1) 0.0 no 137_564 22_565 126_564
C(1) Er(1) O(1) O(1) 0.0 no 22_565 137_564 126_564
C(1) Er(1) O(1) O(1) 132.1(8) no 22_565 137_564 77_654
C(1) Er(1) O(1) O(1) -132.1(8) no 22_565 137_564 50_554
C(1) Er(1) O(1) C(1) 180.0 no 22_565 137_564 50_554
O(1) Er(1) C(1) O(1) -90.0 no 137_564 50_554 50_554
O(1) Er(1) C(1) O(1) 90.0 no 137_564 50_554 77_654
O(1) Er(1) C(1) O(1) 180.0 no 137_564 50_554 110_554
O(1) Er(1) C(1) O(1) 0.0 no 137_564 50_554 137_564
C(1) Er(1) O(1) O(1) 180.0 no 50_554 137_564 126_564
C(1) Er(1) O(1) O(1) -47.9(8) no 50_554 137_564 77_654
C(1) Er(1) O(1) O(1) 47.9(8) no 50_554 137_564 50_554
C(1) Er(1) O(1) C(1) 0.0 no 50_554 137_564 50_554
O(1) Er(1) C(1) O(1) 90.0 no 137_564 53_555 53_555
O(1) Er(1) C(1) O(1) -90.0 no 137_564 53_555 59_655
O(1) Er(1) C(1) O(1) 180.0 no 137_564 53_555 113_555
O(1) Er(1) C(1) O(1) 0.0 no 137_564 53_555 119_565
C(1) Er(1) O(1) O(1) 0.0 no 53_555 137_564 126_564
C(1) Er(1) O(1) O(1) 132.1(8) no 53_555 137_564 77_654
C(1) Er(1) O(1) O(1) -132.1(8) no 53_555 137_564 50_554
C(1) Er(1) O(1) C(1) 180.0 no 53_555 137_564 50_554
C(1) Er(1) C(1) O(1) 0.0 no . 13_555 13_555
C(1) Er(1) C(1) O(1) 180.0 no . 13_555 24_655
C(1) Er(1) C(1) O(1) 90.0 no . 13_555 99_554
C(1) Er(1) C(1) O(1) -90.0 no . 13_555 102_555
C(1) Er(1) C(1) O(1) 0.0 no 13_555 . .
C(1) Er(1) C(1) O(1) 180.0 no 13_555 . 12_565
C(1) Er(1) C(1) O(1) -90.0 no 13_555 . 63_554
C(1) Er(1) C(1) O(1) 90.0 no 13_555 . 66_555
C(1) Er(1) C(1) O(1) 0.0 no . 22_565 22_565
C(1) Er(1) C(1) O(1) 180.0 no . 22_565 37_665
C(1) Er(1) C(1) O(1) 90.0 no . 22_565 104_565
C(1) Er(1) C(1) O(1) -90.0 no . 22_565 126_564
C(1) Er(1) C(1) O(1) 180.0 no 22_565 . .
C(1) Er(1) C(1) O(1) 0.0 no 22_565 . 12_565
C(1) Er(1) C(1) O(1) 90.0 no 22_565 . 63_554
C(1) Er(1) C(1) O(1) -90.0 no 22_565 . 66_555
C(1) Er(1) C(1) O(1) 0.0 no . 50_554 50_554
C(1) Er(1) C(1) O(1) 180.0 no . 50_554 77_654
C(1) Er(1) C(1) O(1) -90.0 no . 50_554 110_554
C(1) Er(1) C(1) O(1) 90.0 no . 50_554 137_564
C(1) Er(1) C(1) O(1) 90.0 no 50_554 . .
C(1) Er(1) C(1) O(1) -90.0 no 50_554 . 12_565
C(1) Er(1) C(1) O(1) 0.0 no 50_554 . 63_554
C(1) Er(1) C(1) O(1) 180.0 no 50_554 . 66_555
C(1) Er(1) C(1) O(1) 0.0 no . 53_555 53_555
C(1) Er(1) C(1) O(1) 180.0 no . 53_555 59_655
C(1) Er(1) C(1) O(1) 90.0 no . 53_555 113_555
C(1) Er(1) C(1) O(1) -90.0 no . 53_555 119_565
C(1) Er(1) C(1) O(1) -90.0 no 53_555 . .
C(1) Er(1) C(1) O(1) 90.0 no 53_555 . 12_565
C(1) Er(1) C(1) O(1) 180.0 no 53_555 . 63_554
C(1) Er(1) C(1) O(1) 0.0 no 53_555 . 66_555
C(1) Er(1) C(1) O(1) 180.0 no 10_655 13_555 13_555
C(1) Er(1) C(1) O(1) 0.0 no 10_655 13_555 24_655
C(1) Er(1) C(1) O(1) -90.0 no 10_655 13_555 99_554
C(1) Er(1) C(1) O(1) 90.0 no 10_655 13_555 102_555
C(1) Er(1) C(1) O(1) 0.0 no 13_555 10_655 10_655
C(1) Er(1) C(1) O(1) 180.0 no 13_555 10_655 25_665
C(1) Er(1) C(1) O(1) -90.0 no 13_555 10_655 68_655
C(1) Er(1) C(1) O(1) 90.0 no 13_555 10_655 90_654
C(1) Er(1) C(1) O(1) 180.0 no 10_655 22_565 22_565
C(1) Er(1) C(1) O(1) 0.0 no 10_655 22_565 37_665
C(1) Er(1) C(1) O(1) -90.0 no 10_655 22_565 104_565
C(1) Er(1) C(1) O(1) 90.0 no 10_655 22_565 126_564
C(1) Er(1) C(1) O(1) 180.0 no 22_565 10_655 10_655
C(1) Er(1) C(1) O(1) 0.0 no 22_565 10_655 25_665
C(1) Er(1) C(1) O(1) 90.0 no 22_565 10_655 68_655
C(1) Er(1) C(1) O(1) -90.0 no 22_565 10_655 90_654
C(1) Er(1) C(1) O(1) 180.0 no 10_655 50_554 50_554
C(1) Er(1) C(1) O(1) 0.0 no 10_655 50_554 77_654
C(1) Er(1) C(1) O(1) 90.0 no 10_655 50_554 110_554
C(1) Er(1) C(1) O(1) -90.0 no 10_655 50_554 137_564
C(1) Er(1) C(1) O(1) -90.0 no 50_554 10_655 10_655
C(1) Er(1) C(1) O(1) 90.0 no 50_554 10_655 25_665
C(1) Er(1) C(1) O(1) 180.0 no 50_554 10_655 68_655
C(1) Er(1) C(1) O(1) 0.0 no 50_554 10_655 90_654
C(1) Er(1) C(1) O(1) 180.0 no 10_655 53_555 53_555
C(1) Er(1) C(1) O(1) 0.0 no 10_655 53_555 59_655
C(1) Er(1) C(1) O(1) -90.0 no 10_655 53_555 113_555
C(1) Er(1) C(1) O(1) 90.0 no 10_655 53_555 119_565
C(1) Er(1) C(1) O(1) 90.0 no 53_555 10_655 10_655
C(1) Er(1) C(1) O(1) -90.0 no 53_555 10_655 25_665
C(1) Er(1) C(1) O(1) 0.0 no 53_555 10_655 68_655
C(1) Er(1) C(1) O(1) 180.0 no 53_555 10_655 90_654
C(1) Er(1) C(1) O(1) 90.0 no 13_555 50_554 50_554
C(1) Er(1) C(1) O(1) -90.0 no 13_555 50_554 77_654
C(1) Er(1) C(1) O(1) 0.0 no 13_555 50_554 110_554
C(1) Er(1) C(1) O(1) 180.0 no 13_555 50_554 137_564
C(1) Er(1) C(1) O(1) -90.0 no 50_554 13_555 13_555
C(1) Er(1) C(1) O(1) 90.0 no 50_554 13_555 24_655
C(1) Er(1) C(1) O(1) 0.0 no 50_554 13_555 99_554
C(1) Er(1) C(1) O(1) 180.0 no 50_554 13_555 102_555
C(1) Er(1) C(1) O(1) -90.0 no 13_555 53_555 53_555
C(1) Er(1) C(1) O(1) 90.0 no 13_555 53_555 59_655
C(1) Er(1) C(1) O(1) 0.0 no 13_555 53_555 113_555
C(1) Er(1) C(1) O(1) 180.0 no 13_555 53_555 119_565
C(1) Er(1) C(1) O(1) 90.0 no 53_555 13_555 13_555
C(1) Er(1) C(1) O(1) -90.0 no 53_555 13_555 24_655
C(1) Er(1) C(1) O(1) 180.0 no 53_555 13_555 99_554
C(1) Er(1) C(1) O(1) 0.0 no 53_555 13_555 102_555
C(1) Er(1) C(1) O(1) -90.0 no 22_565 50_554 50_554
C(1) Er(1) C(1) O(1) 90.0 no 22_565 50_554 77_654
C(1) Er(1) C(1) O(1) 180.0 no 22_565 50_554 110_554
C(1) Er(1) C(1) O(1) 0.0 no 22_565 50_554 137_564
C(1) Er(1) C(1) O(1) 90.0 no 50_554 22_565 22_565
C(1) Er(1) C(1) O(1) -90.0 no 50_554 22_565 37_665
C(1) Er(1) C(1) O(1) 180.0 no 50_554 22_565 104_565
C(1) Er(1) C(1) O(1) 0.0 no 50_554 22_565 126_564
C(1) Er(1) C(1) O(1) 90.0 no 22_565 53_555 53_555
C(1) Er(1) C(1) O(1) -90.0 no 22_565 53_555 59_655
C(1) Er(1) C(1) O(1) 180.0 no 22_565 53_555 113_555
C(1) Er(1) C(1) O(1) 0.0 no 22_565 53_555 119_565
C(1) Er(1) C(1) O(1) -90.0 no 53_555 22_565 22_565
C(1) Er(1) C(1) O(1) 90.0 no 53_555 22_565 37_665
C(1) Er(1) C(1) O(1) 0.0 no 53_555 22_565 104_565
C(1) Er(1) C(1) O(1) 180.0 no 53_555 22_565 126_564
N(1) Co(1) N(1) C(4) -90.0 no . 14_555 14_555
N(1) Co(1) N(1) C(4) 90.0 no . 14_555 41_565
N(1) Co(1) N(1) C(4) 180.0 no . 14_555 146_455
N(1) Co(1) N(1) C(4) 0.0 no . 14_555 173_555
N(1) Co(1) N(1) C(4) 90.0 no 14_555 . .
N(1) Co(1) N(1) C(4) -90.0 no 14_555 . 12_565
N(1) Co(1) N(1) C(4) 180.0 no 14_555 . 63_554
N(1) Co(1) N(1) C(4) 0.0 no 14_555 . 66_555
N(1) Co(1) N(1) C(4) 90.0 no . 17_555 17_555
N(1) Co(1) N(1) C(4) -90.0 no . 17_555 23_565
N(1) Co(1) N(1) C(4) 180.0 no . 17_555 149_455
N(1) Co(1) N(1) C(4) 0.0 no . 17_555 155_555
N(1) Co(1) N(1) C(4) -90.0 no 17_555 . .
N(1) Co(1) N(1) C(4) 90.0 no 17_555 . 12_565
N(1) Co(1) N(1) C(4) 0.0 no 17_555 . 63_554
N(1) Co(1) N(1) C(4) 180.0 no 17_555 . 66_555
N(1) Co(1) N(1) C(4) 90.0 no . 51_554 51_554
N(1) Co(1) N(1) C(4) -90.0 no . 51_554 54_555
N(1) Co(1) N(1) C(4) 180.0 no . 51_554 157_455
N(1) Co(1) N(1) C(4) 0.0 no . 51_554 168_555
N(1) Co(1) N(1) C(4) 180.0 no 51_554 . .
N(1) Co(1) N(1) C(4) 0.0 no 51_554 . 12_565
N(1) Co(1) N(1) C(4) -90.0 no 51_554 . 63_554
N(1) Co(1) N(1) C(4) 90.0 no 51_554 . 66_555
N(1) Co(1) N(1) C(4) 90.0 no . 56_555 56_555
N(1) Co(1) N(1) C(4) -90.0 no . 56_555 78_554
N(1) Co(1) N(1) C(4) 180.0 no . 56_555 166_455
N(1) Co(1) N(1) C(4) 0.0 no . 56_555 181_555
N(1) Co(1) N(1) C(4) 0.0 no 56_555 . .
N(1) Co(1) N(1) C(4) 180.0 no 56_555 . 12_565
N(1) Co(1) N(1) C(4) 90.0 no 56_555 . 63_554
N(1) Co(1) N(1) C(4) -90.0 no 56_555 . 66_555
N(1) Co(1) N(1) C(4) 90.0 no 10_555 14_555 14_555
N(1) Co(1) N(1) C(4) -90.0 no 10_555 14_555 41_565
N(1) Co(1) N(1) C(4) 0.0 no 10_555 14_555 146_455
N(1) Co(1) N(1) C(4) 180.0 no 10_555 14_555 173_555
N(1) Co(1) N(1) C(4) -90.0 no 14_555 10_555 10_555
N(1) Co(1) N(1) C(4) 90.0 no 14_555 10_555 25_565
N(1) Co(1) N(1) C(4) 0.0 no 14_555 10_555 68_555
N(1) Co(1) N(1) C(4) 180.0 no 14_555 10_555 90_554
N(1) Co(1) N(1) C(4) -90.0 no 10_555 17_555 17_555
N(1) Co(1) N(1) C(4) 90.0 no 10_555 17_555 23_565
N(1) Co(1) N(1) C(4) 0.0 no 10_555 17_555 149_455
N(1) Co(1) N(1) C(4) 180.0 no 10_555 17_555 155_555
N(1) Co(1) N(1) C(4) 90.0 no 17_555 10_555 10_555
N(1) Co(1) N(1) C(4) -90.0 no 17_555 10_555 25_565
N(1) Co(1) N(1) C(4) 180.0 no 17_555 10_555 68_555
N(1) Co(1) N(1) C(4) 0.0 no 17_555 10_555 90_554
N(1) Co(1) N(1) C(4) -90.0 no 10_555 51_554 51_554
N(1) Co(1) N(1) C(4) 90.0 no 10_555 51_554 54_555
N(1) Co(1) N(1) C(4) 0.0 no 10_555 51_554 157_455
N(1) Co(1) N(1) C(4) 180.0 no 10_555 51_554 168_555
N(1) Co(1) N(1) C(4) 180.0 no 51_554 10_555 10_555
N(1) Co(1) N(1) C(4) 0.0 no 51_554 10_555 25_565
N(1) Co(1) N(1) C(4) -90.0 no 51_554 10_555 68_555
N(1) Co(1) N(1) C(4) 90.0 no 51_554 10_555 90_554
N(1) Co(1) N(1) C(4) -90.0 no 10_555 56_555 56_555
N(1) Co(1) N(1) C(4) 90.0 no 10_555 56_555 78_554
N(1) Co(1) N(1) C(4) 0.0 no 10_555 56_555 166_455
N(1) Co(1) N(1) C(4) 180.0 no 10_555 56_555 181_555
N(1) Co(1) N(1) C(4) 0.0 no 56_555 10_555 10_555
N(1) Co(1) N(1) C(4) 180.0 no 56_555 10_555 25_565
N(1) Co(1) N(1) C(4) 90.0 no 56_555 10_555 68_555
N(1) Co(1) N(1) C(4) -90.0 no 56_555 10_555 90_554
N(1) Co(1) N(1) C(4) 180.0 no 14_555 51_554 51_554
N(1) Co(1) N(1) C(4) 0.0 no 14_555 51_554 54_555
N(1) Co(1) N(1) C(4) -90.0 no 14_555 51_554 157_455
N(1) Co(1) N(1) C(4) 90.0 no 14_555 51_554 168_555
N(1) Co(1) N(1) C(4) 180.0 no 51_554 14_555 14_555
N(1) Co(1) N(1) C(4) 0.0 no 51_554 14_555 41_565
N(1) Co(1) N(1) C(4) 90.0 no 51_554 14_555 146_455
N(1) Co(1) N(1) C(4) -90.0 no 51_554 14_555 173_555
N(1) Co(1) N(1) C(4) 0.0 no 14_555 56_555 56_555
N(1) Co(1) N(1) C(4) 180.0 no 14_555 56_555 78_554
N(1) Co(1) N(1) C(4) 90.0 no 14_555 56_555 166_455
N(1) Co(1) N(1) C(4) -90.0 no 14_555 56_555 181_555
N(1) Co(1) N(1) C(4) 0.0 no 56_555 14_555 14_555
N(1) Co(1) N(1) C(4) 180.0 no 56_555 14_555 41_565
N(1) Co(1) N(1) C(4) -90.0 no 56_555 14_555 146_455
N(1) Co(1) N(1) C(4) 90.0 no 56_555 14_555 173_555
N(1) Co(1) N(1) C(4) 0.0 no 17_555 51_554 51_554
N(1) Co(1) N(1) C(4) 180.0 no 17_555 51_554 54_555
N(1) Co(1) N(1) C(4) 90.0 no 17_555 51_554 157_455
N(1) Co(1) N(1) C(4) -90.0 no 17_555 51_554 168_555
N(1) Co(1) N(1) C(4) 180.0 no 51_554 17_555 17_555
N(1) Co(1) N(1) C(4) 0.0 no 51_554 17_555 23_565
N(1) Co(1) N(1) C(4) -90.0 no 51_554 17_555 149_455
N(1) Co(1) N(1) C(4) 90.0 no 51_554 17_555 155_555
N(1) Co(1) N(1) C(4) 180.0 no 17_555 56_555 56_555
N(1) Co(1) N(1) C(4) 0.0 no 17_555 56_555 78_554
N(1) Co(1) N(1) C(4) -90.0 no 17_555 56_555 166_455
N(1) Co(1) N(1) C(4) 90.0 no 17_555 56_555 181_555
N(1) Co(1) N(1) C(4) 0.0 no 56_555 17_555 17_555
N(1) Co(1) N(1) C(4) 180.0 no 56_555 17_555 23_565
N(1) Co(1) N(1) C(4) 90.0 no 56_555 17_555 149_455
N(1) Co(1) N(1) C(4) -90.0 no 56_555 17_555 155_555
Er(1) O(1) O(1) Er(1) 0.0 no . 13_555 .
Er(1) O(1) O(1) O(1) -54.7(17) no . 13_555 99_554
Er(1) O(1) O(1) O(1) 54.7(17) no . 13_555 102_555
Er(1) O(1) O(1) Er(1) 0.0 no . 63_554 .
Er(1) O(1) O(1) O(1) 53.8(16) no . 63_554 50_554
Er(1) O(1) O(1) O(1) -71.5(11) no . 63_554 12_565
Er(1) O(1) O(1) C(1) -111.0(12) no . 63_554 .
Er(1) O(1) O(1) Er(1) 0.0 no . 66_555 .
Er(1) O(1) O(1) O(1) -53.8(16) no . 66_555 53_555
Er(1) O(1) O(1) O(1) 71.5(11) no . 66_555 12_565
Er(1) O(1) O(1) C(1) 111.0(12) no . 66_555 .
Er(1) O(1) C(1) Er(1) 0.0 no . . .
Er(1) O(1) C(1) O(1) 0.0 no . . 12_565
Er(1) O(1) C(1) O(1) 63.2(11) no . . 63_554
Er(1) O(1) C(1) O(1) -63.2(11) no . . 66_555
Er(1) O(1) C(1) C(2) 180.0 no . . .
O(1) O(1) O(1) Er(1) -53.8(19) no 13_555 63_554 .
O(1) O(1) O(1) O(1) 0(3) no 13_555 63_554 50_554
O(1) O(1) O(1) O(1) -125(2) no 13_555 63_554 12_565
O(1) O(1) O(1) C(1) -165(3) no 13_555 63_554 .
O(1) O(1) O(1) Er(1) 55(2) no 63_554 13_555 .
O(1) O(1) O(1) O(1) 0(3) no 63_554 13_555 99_554
O(1) O(1) O(1) O(1) 109.5(19) no 63_554 13_555 102_555
O(1) O(1) O(1) Er(1) 53.8(19) no 13_555 66_555 .
O(1) O(1) O(1) O(1) 0(3) no 13_555 66_555 53_555
O(1) O(1) O(1) O(1) 125(2) no 13_555 66_555 12_565
O(1) O(1) O(1) C(1) 165(3) no 13_555 66_555 .
O(1) O(1) O(1) Er(1) -55(2) no 66_555 13_555 .
O(1) O(1) O(1) O(1) -109.5(19) no 66_555 13_555 99_554
O(1) O(1) O(1) O(1) 0(3) no 66_555 13_555 102_555
O(1) O(1) O(1) Er(1) -71.5(16) no 63_554 66_555 .
O(1) O(1) O(1) O(1) -125(2) no 63_554 66_555 53_555
O(1) O(1) O(1) O(1) 0(2) no 63_554 66_555 12_565
O(1) O(1) O(1) C(1) 39.6(16) no 63_554 66_555 .
O(1) O(1) O(1) Er(1) 71.5(16) no 66_555 63_554 .
O(1) O(1) O(1) O(1) 125(2) no 66_555 63_554 50_554
O(1) O(1) O(1) O(1) 0(2) no 66_555 63_554 12_565
O(1) O(1) O(1) C(1) -39.6(16) no 66_555 63_554 .
O(1) O(1) C(1) Er(1) -63.2(17) no 63_554 . .
O(1) O(1) C(1) O(1) -63.2(17) no 63_554 . 12_565
O(1) O(1) C(1) O(1) 0.0(13) no 63_554 . 63_554
O(1) O(1) C(1) O(1) -126(3) no 63_554 . 66_555
O(1) O(1) C(1) C(2) 116.8(17) no 63_554 . .
C(1) O(1) O(1) Er(1) 111(2) no . 63_554 .
C(1) O(1) O(1) O(1) 165(3) no . 63_554 50_554
C(1) O(1) O(1) O(1) 40(2) no . 63_554 12_565
C(1) O(1) O(1) C(1) 0.0(17) no . 63_554 .
O(1) O(1) C(1) Er(1) 63.2(17) no 66_555 . .
O(1) O(1) C(1) O(1) 63.2(17) no 66_555 . 12_565
O(1) O(1) C(1) O(1) 126(3) no 66_555 . 63_554
O(1) O(1) C(1) O(1) 0.0(13) no 66_555 . 66_555
O(1) O(1) C(1) C(2) -116.8(17) no 66_555 . .
C(1) O(1) O(1) Er(1) -111(2) no . 66_555 .
C(1) O(1) O(1) O(1) -165(3) no . 66_555 53_555
C(1) O(1) O(1) O(1) -40(2) no . 66_555 12_565
C(1) O(1) O(1) C(1) 0.0(17) no . 66_555 .
Co(1) N(1) C(4) C(3) 180.0 no . . .
Co(1) N(1) C(4) C(4) 114.8(7) no . . 63_554
Co(1) N(1) C(4) C(4) -114.8(7) no . . 66_555
Co(1) N(1) C(4) C(4) 0.0 no . . 181_555
Co(1) N(1) C(4) C(3) 180.0 no . 12_565 12_565
Co(1) N(1) C(4) C(4) 114.8(7) no . 12_565 66_555
Co(1) N(1) C(4) C(4) -114.8(7) no . 12_565 63_554
Co(1) N(1) C(4) C(4) 0.0 no . 12_565 168_555
Co(1) N(1) C(4) C(3) 180.0 no . 63_554 63_554
Co(1) N(1) C(4) C(4) -114.8(7) no . 63_554 .
Co(1) N(1) C(4) C(4) 114.8(7) no . 63_554 12_565
Co(1) N(1) C(4) C(4) 0.0 no . 63_554 155_555
Co(1) N(1) C(4) C(3) 180.0 no . 66_555 66_555
Co(1) N(1) C(4) C(4) 114.8(7) no . 66_555 .
Co(1) N(1) C(4) C(4) -114.8(7) no . 66_555 12_565
Co(1) N(1) C(4) C(4) 0.0 no . 66_555 173_555
C(4) N(1) C(4) C(3) 0.0 no . 12_565 12_565
C(4) N(1) C(4) C(4) -65.2(7) no . 12_565 66_555
C(4) N(1) C(4) C(4) 65.2(7) no . 12_565 63_554
C(4) N(1) C(4) C(4) 180.0 no . 12_565 168_555
C(4) N(1) C(4) C(3) 0.0 no 12_565 . .
C(4) N(1) C(4) C(4) -65.2(7) no 12_565 . 63_554
C(4) N(1) C(4) C(4) 65.2(7) no 12_565 . 66_555
C(4) N(1) C(4) C(4) 180.0 no 12_565 . 181_555
C(4) N(1) C(4) C(3) -65.2(18) no . 63_554 63_554
C(4) N(1) C(4) C(4) 0.0(16) no . 63_554 .
C(4) N(1) C(4) C(4) -130(3) no . 63_554 12_565
C(4) N(1) C(4) C(4) 114.8(18) no . 63_554 155_555
C(4) N(1) C(4) C(3) 65.2(18) no 63_554 . .
C(4) N(1) C(4) C(4) 0.0(16) no 63_554 . 63_554
C(4) N(1) C(4) C(4) 130(3) no 63_554 . 66_555
C(4) N(1) C(4) C(4) -114.8(18) no 63_554 . 181_555
C(4) N(1) C(4) C(3) 65.2(18) no . 66_555 66_555
C(4) N(1) C(4) C(4) 0.0(16) no . 66_555 .
C(4) N(1) C(4) C(4) 130(3) no . 66_555 12_565
C(4) N(1) C(4) C(4) -114.8(18) no . 66_555 173_555
C(4) N(1) C(4) C(3) -65.2(18) no 66_555 . .
C(4) N(1) C(4) C(4) -130(3) no 66_555 . 63_554
C(4) N(1) C(4) C(4) 0.0(16) no 66_555 . 66_555
C(4) N(1) C(4) C(4) 114.8(18) no 66_555 . 181_555
C(4) N(1) C(4) C(3) 65.2(18) no 12_565 63_554 63_554
C(4) N(1) C(4) C(4) 130(3) no 12_565 63_554 .
C(4) N(1) C(4) C(4) 0.0(16) no 12_565 63_554 12_565
C(4) N(1) C(4) C(4) -114.8(18) no 12_565 63_554 155_555
C(4) N(1) C(4) C(3) -65.2(18) no 63_554 12_565 12_565
C(4) N(1) C(4) C(4) -130(3) no 63_554 12_565 66_555
C(4) N(1) C(4) C(4) 0.0(16) no 63_554 12_565 63_554
C(4) N(1) C(4) C(4) 114.8(18) no 63_554 12_565 168_555
C(4) N(1) C(4) C(3) -65.2(18) no 12_565 66_555 66_555
C(4) N(1) C(4) C(4) -130(3) no 12_565 66_555 .
C(4) N(1) C(4) C(4) 0.0(16) no 12_565 66_555 12_565
C(4) N(1) C(4) C(4) 114.8(18) no 12_565 66_555 173_555
C(4) N(1) C(4) C(3) 65.2(18) no 66_555 12_565 12_565
C(4) N(1) C(4) C(4) 0.0(16) no 66_555 12_565 66_555
C(4) N(1) C(4) C(4) 130(3) no 66_555 12_565 63_554
C(4) N(1) C(4) C(4) -114.8(18) no 66_555 12_565 168_555
C(4) N(1) C(4) C(3) 0.0 no 63_554 66_555 66_555
C(4) N(1) C(4) C(4) -65.2(7) no 63_554 66_555 .
C(4) N(1) C(4) C(4) 65.2(7) no 63_554 66_555 12_565
C(4) N(1) C(4) C(4) 180.0 no 63_554 66_555 173_555
C(4) N(1) C(4) C(3) 0.0 no 66_555 63_554 63_554
C(4) N(1) C(4) C(4) 65.2(7) no 66_555 63_554 .
C(4) N(1) C(4) C(4) -65.2(7) no 66_555 63_554 12_565
C(4) N(1) C(4) C(4) 180.0 no 66_555 63_554 155_555
O(1) C(1) C(2) C(3) 0.0 no . . .
O(1) C(1) C(2) C(3) 180.0 no . . 12_565
O(1) C(1) C(2) C(3) -90.0 no . . 63_554
O(1) C(1) C(2) C(3) 90.0 no . . 66_555
O(1) C(1) C(2) C(3) 180.0 no 12_565 . .
O(1) C(1) C(2) C(3) 0.0 no 12_565 . 12_565
O(1) C(1) C(2) C(3) 90.0 no 12_565 . 63_554
O(1) C(1) C(2) C(3) -90.0 no 12_565 . 66_555
O(1) C(1) C(2) C(3) 90.0 no 63_554 . .
O(1) C(1) C(2) C(3) -90.0 no 63_554 . 12_565
O(1) C(1) C(2) C(3) 0.0 no 63_554 . 63_554
O(1) C(1) C(2) C(3) 180.0 no 63_554 . 66_555
O(1) C(1) C(2) C(3) -90.0 no 66_555 . .
O(1) C(1) C(2) C(3) 90.0 no 66_555 . 12_565
O(1) C(1) C(2) C(3) 180.0 no 66_555 . 63_554
O(1) C(1) C(2) C(3) 0.0 no 66_555 . 66_555
C(1) C(2) C(3) C(3) -111.1(12) no . . 63_554
C(1) C(2) C(3) C(3) 111.1(12) no . . 66_555
C(1) C(2) C(3) C(4) 180.0 no . . .
C(1) C(2) C(3) C(3) -111.1(12) no . 12_565 66_555
C(1) C(2) C(3) C(3) 111.1(12) no . 12_565 63_554
C(1) C(2) C(3) C(4) 180.0 no . 12_565 12_565
C(1) C(2) C(3) C(3) 111.1(12) no . 63_554 .
C(1) C(2) C(3) C(3) -111.1(12) no . 63_554 12_565
C(1) C(2) C(3) C(4) 180.0 no . 63_554 63_554
C(1) C(2) C(3) C(3) -111.1(12) no . 66_555 .
C(1) C(2) C(3) C(3) 111.1(12) no . 66_555 12_565
C(1) C(2) C(3) C(4) 180.0 no . 66_555 66_555
C(3) C(2) C(3) C(3) 68.9(12) no . 12_565 66_555
C(3) C(2) C(3) C(3) -68.9(12) no . 12_565 63_554
C(3) C(2) C(3) C(4) 0.0 no . 12_565 12_565
C(3) C(2) C(3) C(3) 68.9(12) no 12_565 . 63_554
C(3) C(2) C(3) C(3) -68.9(12) no 12_565 . 66_555
C(3) C(2) C(3) C(4) 0.0 no 12_565 . .
C(3) C(2) C(3) C(3) 0(3) no . 63_554 .
C(3) C(2) C(3) C(3) 138(4) no . 63_554 12_565
C(3) C(2) C(3) C(4) 69(3) no . 63_554 63_554
C(3) C(2) C(3) C(3) 0(3) no 63_554 . 63_554
C(3) C(2) C(3) C(3) -138(4) no 63_554 . 66_555
C(3) C(2) C(3) C(4) -69(3) no 63_554 . .
C(3) C(2) C(3) C(3) 0(3) no . 66_555 .
C(3) C(2) C(3) C(3) -138(4) no . 66_555 12_565
C(3) C(2) C(3) C(4) -69(3) no . 66_555 66_555
C(3) C(2) C(3) C(3) 138(4) no 66_555 . 63_554
C(3) C(2) C(3) C(3) 0(3) no 66_555 . 66_555
C(3) C(2) C(3) C(4) 69(3) no 66_555 . .
C(3) C(2) C(3) C(3) -138(4) no 12_565 63_554 .
C(3) C(2) C(3) C(3) 0(3) no 12_565 63_554 12_565
C(3) C(2) C(3) C(4) -69(3) no 12_565 63_554 63_554
C(3) C(2) C(3) C(3) 138(4) no 63_554 12_565 66_555
C(3) C(2) C(3) C(3) 0(3) no 63_554 12_565 63_554
C(3) C(2) C(3) C(4) 69(3) no 63_554 12_565 12_565
C(3) C(2) C(3) C(3) 138(4) no 12_565 66_555 .
C(3) C(2) C(3) C(3) 0(3) no 12_565 66_555 12_565
C(3) C(2) C(3) C(4) 69(3) no 12_565 66_555 66_555
C(3) C(2) C(3) C(3) 0(3) no 66_555 12_565 66_555
C(3) C(2) C(3) C(3) -138(4) no 66_555 12_565 63_554
C(3) C(2) C(3) C(4) -69(3) no 66_555 12_565 12_565
C(3) C(2) C(3) C(3) 68.9(12) no 63_554 66_555 .
C(3) C(2) C(3) C(3) -68.9(12) no 63_554 66_555 12_565
C(3) C(2) C(3) C(4) 0.0 no 63_554 66_555 66_555
C(3) C(2) C(3) C(3) -68.9(12) no 66_555 63_554 .
C(3) C(2) C(3) C(3) 68.9(12) no 66_555 63_554 12_565
C(3) C(2) C(3) C(4) 0.0 no 66_555 63_554 63_554
C(2) C(3) C(3) C(2) 0.0(17) no . 63_554 .
C(2) C(3) C(3) C(3) -31(3) no . 63_554 12_565
C(2) C(3) C(3) C(4) -119(4) no . 63_554 63_554
C(2) C(3) C(3) C(2) 0.0(17) no . 66_555 .
C(2) C(3) C(3) C(3) 31(3) no . 66_555 12_565
C(2) C(3) C(3) C(4) 119(4) no . 66_555 66_555
C(2) C(3) C(4) N(1) 0.0 no . . .
C(2) C(3) C(4) C(4) 45.0(14) no . . 63_554
C(2) C(3) C(4) C(4) -45.0(14) no . . 66_555
C(2) C(3) C(4) C(4) 180.0 no . . 181_555
C(3) C(3) C(3) C(2) -31(3) no 63_554 66_555 .
C(3) C(3) C(3) C(3) 0(3) no 63_554 66_555 12_565
C(3) C(3) C(3) C(4) 89(3) no 63_554 66_555 66_555
C(3) C(3) C(3) C(2) 31(3) no 66_555 63_554 .
C(3) C(3) C(3) C(3) 0(3) no 66_555 63_554 12_565
C(3) C(3) C(3) C(4) -89(3) no 66_555 63_554 63_554
C(3) C(3) C(4) N(1) -45.0(18) no 63_554 . .
C(3) C(3) C(4) C(4) 0(3) no 63_554 . 63_554
C(3) C(3) C(4) C(4) -90(3) no 63_554 . 66_555
C(3) C(3) C(4) C(4) 135.0(18) no 63_554 . 181_555
C(4) C(3) C(3) C(2) 119(3) no . 63_554 .
C(4) C(3) C(3) C(3) 89(3) no . 63_554 12_565
C(4) C(3) C(3) C(4) -0(3) no . 63_554 63_554
C(3) C(3) C(4) N(1) 45.0(18) no 66_555 . .
C(3) C(3) C(4) C(4) 90(3) no 66_555 . 63_554
C(3) C(3) C(4) C(4) 0(3) no 66_555 . 66_555
C(3) C(3) C(4) C(4) -135.0(18) no 66_555 . 181_555
C(4) C(3) C(3) C(2) -119(3) no . 66_555 .
C(4) C(3) C(3) C(3) -89(3) no . 66_555 12_565
C(4) C(3) C(3) C(4) 0(3) no . 66_555 66_555
N(1) C(4) C(4) N(1) 0.0(10) no . 63_554 .
N(1) C(4) C(4) C(3) 128(3) no . 63_554 63_554
N(1) C(4) C(4) C(4) 36.3(16) no . 63_554 12_565
N(1) C(4) C(4) C(4) -89(3) no . 63_554 155_555
N(1) C(4) C(4) N(1) 0.0(10) no . 66_555 .
N(1) C(4) C(4) C(3) -128(3) no . 66_555 66_555
N(1) C(4) C(4) C(4) -36.3(16) no . 66_555 12_565
N(1) C(4) C(4) C(4) 89(3) no . 66_555 173_555
N(1) C(4) C(4) N(1) 0.0 no . 181_555 56_555
N(1) C(4) C(4) C(3) 180.0 no . 181_555 181_555
N(1) C(4) C(4) C(4) -55(3) no . 181_555 56_555
N(1) C(4) C(4) C(4) 55(3) no . 181_555 78_554
C(3) C(4) C(4) N(1) -128(3) no . 63_554 .
C(3) C(4) C(4) C(3) -0(3) no . 63_554 63_554
C(3) C(4) C(4) C(4) -91(3) no . 63_554 12_565
C(3) C(4) C(4) C(4) 143(3) no . 63_554 155_555
C(3) C(4) C(4) N(1) 128(3) no . 66_555 .
C(3) C(4) C(4) C(3) 0(3) no . 66_555 66_555
C(3) C(4) C(4) C(4) 91(3) no . 66_555 12_565
C(3) C(4) C(4) C(4) -143(3) no . 66_555 173_555
C(3) C(4) C(4) N(1) 180.0 no . 181_555 56_555
C(3) C(4) C(4) C(3) 0.0 no . 181_555 181_555
C(3) C(4) C(4) C(4) 125(3) no . 181_555 56_555
C(3) C(4) C(4) C(4) -125(3) no . 181_555 78_554
C(4) C(4) C(4) N(1) 36.3(18) no 63_554 66_555 .
C(4) C(4) C(4) C(3) -91(3) no 63_554 66_555 66_555
C(4) C(4) C(4) C(4) 0(3) no 63_554 66_555 12_565
C(4) C(4) C(4) C(4) 125(3) no 63_554 66_555 173_555
C(4) C(4) C(4) N(1) -36.3(18) no 66_555 63_554 .
C(4) C(4) C(4) C(3) 91(3) no 66_555 63_554 63_554
C(4) C(4) C(4) C(4) 0(3) no 66_555 63_554 12_565
C(4) C(4) C(4) C(4) -125(3) no 66_555 63_554 155_555
C(4) C(4) C(4) N(1) -55(3) no 63_554 181_555 56_555
C(4) C(4) C(4) C(3) 125(3) no 63_554 181_555 181_555
C(4) C(4) C(4) C(4) -109(3) no 63_554 181_555 56_555
C(4) C(4) C(4) C(4) 0(5) no 63_554 181_555 78_554
C(4) C(4) C(4) N(1) 89(3) no 181_555 63_554 .
C(4) C(4) C(4) C(3) -143(3) no 181_555 63_554 63_554
C(4) C(4) C(4) C(4) 125(3) no 181_555 63_554 12_565
C(4) C(4) C(4) C(4) 0(5) no 181_555 63_554 155_555
C(4) C(4) C(4) N(1) 55(3) no 66_555 181_555 56_555
C(4) C(4) C(4) C(3) -125(3) no 66_555 181_555 181_555
C(4) C(4) C(4) C(4) 0(5) no 66_555 181_555 56_555
C(4) C(4) C(4) C(4) 109(3) no 66_555 181_555 78_554
C(4) C(4) C(4) N(1) -89(3) no 181_555 66_555 .
C(4) C(4) C(4) C(3) 143(3) no 181_555 66_555 66_555
C(4) C(4) C(4) C(4) -125(3) no 181_555 66_555 12_565
C(4) C(4) C(4) C(4) 0(5) no 181_555 66_555 173_555
